data_4330070
loop_
_publ_author_name
'Yin-Yin Wu'
'Wen Luo'
'Yu-Hong Wang'
'Ya-Yang Pu'
'Xiang Zhang'
'Li-Sheng You'
'Qin-Yu Zhu'
'Jie Dai'

_publ_section_title
;
 Titanium-oxo-Clusters with Dicarboxylates: Single-Crystal Structure and
 Photochromic Effect
;
_journal_name_full 'Inorganic Chemistry'
_journal_page_first 8982
_journal_page_last 8988
_journal_paper_doi 10.1021/ic301092b
_journal_volume 51
_journal_year 2012
_chemical_formula_sum 'C174 H318 O75 Ti18'
_chemical_formula_weight 4471.91
_chemical_name_systematic
; 
 ? 
;
_space_group_IT_number 14
_symmetry_cell_setting monoclinic
_symmetry_space_group_name_Hall '-P 2yn'
_symmetry_space_group_name_H-M 'P 1 21/n 1'
_atom_sites_solution_hydrogens geom
_atom_sites_solution_primary direct
_atom_sites_solution_secondary difmap
_audit_creation_method SHELXL-97
_cell_angle_alpha 90.00
_cell_angle_beta 90.244(2)
_cell_angle_gamma 90.00
_cell_formula_units_Z 4
_cell_length_a 17.1044(10)
_cell_length_b 39.111(2)
_cell_length_c 34.202(2)
_cell_measurement_reflns_used 96283
_cell_measurement_temperature 193(2)
_cell_measurement_theta_max 27.5
_cell_measurement_theta_min 3.0
_cell_volume 22880(2)
_computing_structure_refinement 'SHELXL-97 (Sheldrick, 1997)'
_computing_structure_solution 'SHELXS-97 (Sheldrick, 1990)'
_diffrn_ambient_temperature 193(2)
_diffrn_detector_area_resol_mean 14.63
_diffrn_measured_fraction_theta_full 0.992
_diffrn_measured_fraction_theta_max 0.992
_diffrn_measurement_device_type 'Rigaku Saturn'
_diffrn_measurement_method \w
_diffrn_radiation_monochromator graphite
_diffrn_radiation_source 'fine-focus sealed tube'
_diffrn_radiation_type MoK\a
_diffrn_radiation_wavelength 0.71075
_diffrn_reflns_av_R_equivalents 0.0735
_diffrn_reflns_av_sigmaI/netI 0.0965
_diffrn_reflns_limit_h_max 20
_diffrn_reflns_limit_h_min -20
_diffrn_reflns_limit_k_max 43
_diffrn_reflns_limit_k_min -46
_diffrn_reflns_limit_l_max 40
_diffrn_reflns_limit_l_min -35
_diffrn_reflns_number 106645
_diffrn_reflns_theta_full 25.00
_diffrn_reflns_theta_max 25.00
_diffrn_reflns_theta_min 3.02
_exptl_absorpt_coefficient_mu 0.666
_exptl_absorpt_correction_T_max 0.8251
_exptl_absorpt_correction_T_min 0.7317
_exptl_absorpt_correction_type multi-scan
_exptl_absorpt_process_details 'Jacobson, R. (1998) Private communication '
_exptl_crystal_colour Colorless
_exptl_crystal_density_diffrn 1.298
_exptl_crystal_description Prism
_exptl_crystal_F_000 9432
_exptl_crystal_size_max 0.50
_exptl_crystal_size_mid 0.50
_exptl_crystal_size_min 0.30
_refine_diff_density_max 0.675
_refine_diff_density_min -0.572
_refine_diff_density_rms 0.070
_refine_ls_extinction_method none
_refine_ls_goodness_of_fit_ref 1.123
_refine_ls_hydrogen_treatment constr
_refine_ls_matrix_type full
_refine_ls_number_parameters 2486
_refine_ls_number_reflns 40004
_refine_ls_number_restraints 10
_refine_ls_restrained_S_all 1.128
_refine_ls_R_factor_all 0.1272
_refine_ls_R_factor_gt 0.0892
_refine_ls_shift/su_max 0.001
_refine_ls_shift/su_mean 0.000
_refine_ls_structure_factor_coef Fsqd
_refine_ls_weighting_details 'calc w=1/[\s^2^(Fo^2^)+(0.0059P)^2^+52.2799P] where P=(Fo^2^+2Fc^2^)/3'
_refine_ls_weighting_scheme calc
_refine_ls_wR_factor_gt 0.1329
_refine_ls_wR_factor_ref 0.1503
_reflns_number_gt 28578
_reflns_number_total 40004
_reflns_threshold_expression >2sigma(I)
_cod_data_source_file ic301092b_si_002_2.cif
_cod_data_source_block 2
_cod_original_sg_symbol_Hall '-P 2yn  '
_cod_original_sg_symbol_H-M 'P 21/n '
_cod_original_formula_sum 'C174 H318 O75 Ti18 '
_cod_database_code 4330070

loop_
_symmetry_equiv_pos_as_xyz
'x, y, z'
'-x+1/2, y+1/2, -z+1/2'
'-x, -y, -z'
'x-1/2, -y-1/2, z-1/2'

loop_
_atom_site_label
_atom_site_type_symbol
_atom_site_fract_x
_atom_site_fract_y
_atom_site_fract_z
_atom_site_U_iso_or_equiv
_atom_site_adp_type
_atom_site_occupancy
_atom_site_symmetry_multiplicity
_atom_site_calc_flag
_atom_site_refinement_flags
Ti1 Ti 0.35517(6) 0.14581(3) 0.69646(3) 0.0385(2) Uani 1 1 d .
Ti2 Ti 0.20609(6) 0.10115(3) 0.68839(3) 0.0359(2) Uani 1 1 d .
Ti3 Ti 0.33924(5) 0.10065(3) 0.77230(3) 0.0360(2) Uani 1 1 d .
Ti4 Ti 0.02953(5) 0.13494(2) 0.72578(3) 0.0343(2) Uani 1 1 d .
Ti5 Ti -0.13679(6) 0.10682(3) 0.74614(3) 0.0404(2) Uani 1 1 d .
Ti6 Ti -0.06899(6) 0.14361(3) 0.81864(3) 0.0473(3) Uani 1 1 d .
Ti7 Ti 0.72580(6) 0.13923(3) 0.05281(3) 0.0427(3) Uani 1 1 d .
Ti8 Ti 0.71432(6) 0.08710(3) 0.12277(3) 0.0383(2) Uani 1 1 d .
Ti9 Ti 0.57517(6) 0.09636(3) 0.04203(3) 0.0368(2) Uani 1 1 d .
Ti10 Ti 0.40599(6) 0.13157(2) 0.08593(3) 0.0376(2) Uani 1 1 d .
Ti11 Ti 0.23568(6) 0.10485(3) 0.10241(3) 0.0463(3) Uani 1 1 d .
Ti12 Ti 0.30366(7) 0.13532(3) 0.17842(3) 0.0489(3) Uani 1 1 d .
Ti13 Ti -0.36769(6) 0.13079(3) 0.39981(3) 0.0456(3) Uani 1 1 d .
Ti14 Ti -0.23462(6) 0.09617(3) 0.47354(3) 0.0374(2) Uani 1 1 d .
Ti15 Ti -0.37865(6) 0.14126(3) 0.49185(3) 0.0427(3) Uani 1 1 d .
Ti16 Ti -0.05924(6) 0.14090(2) 0.45162(3) 0.0361(2) Uani 1 1 d .
Ti17 Ti 0.10451(6) 0.12478(3) 0.41415(3) 0.0453(3) Uani 1 1 d .
Ti18 Ti 0.03776(7) 0.18924(3) 0.37519(3) 0.0513(3) Uani 1 1 d .
O1 O 0.3986(2) 0.18624(9) 0.68303(11) 0.0437(9) Uani 1 1 d .
O2 O 0.4180(2) 0.12110(10) 0.66485(11) 0.0474(10) Uani 1 1 d .
O3 O 0.4117(2) 0.13459(9) 0.74686(10) 0.0404(9) Uani 1 1 d .
O4 O 0.2577(2) 0.14198(9) 0.66378(10) 0.0396(9) Uani 1 1 d .
O5 O 0.29527(19) 0.10722(9) 0.71913(10) 0.0348(8) Uani 1 1 d .
O6 O 0.2852(2) 0.17828(9) 0.73443(11) 0.0414(9) Uani 1 1 d .
O7 O 0.2688(2) 0.14402(9) 0.78675(10) 0.0372(9) Uani 1 1 d .
O8 O 0.10020(19) 0.15986(9) 0.76370(10) 0.0365(9) Uani 1 1 d .
O9 O 0.0338(2) 0.17101(10) 0.81816(11) 0.0486(10) Uani 1 1 d .
O10 O 0.2025(2) 0.07324(10) 0.64777(11) 0.0474(10) Uani 1 1 d .
O11 O 0.11267(19) 0.12033(9) 0.69579(10) 0.0360(8) Uani 1 1 d .
O12 O 0.2381(2) 0.07468(9) 0.78410(10) 0.0375(9) Uani 1 1 d .
O13 O 0.1804(2) 0.06179(9) 0.72642(10) 0.0360(8) Uani 1 1 d .
O14 O 0.0557(2) 0.09248(9) 0.76119(10) 0.0345(8) Uani 1 1 d .
O15 O -0.0608(2) 0.06692(9) 0.76969(11) 0.0423(9) Uani 1 1 d .
O16 O 0.3931(2) 0.06306(9) 0.75908(11) 0.0442(10) Uani 1 1 d .
O17 O 0.3700(2) 0.10269(9) 0.82279(10) 0.0413(9) Uani 1 1 d .
O18 O 0.0044(2) 0.17281(9) 0.70012(11) 0.0413(9) Uani 1 1 d .
O19 O -0.0577(2) 0.10629(9) 0.70331(11) 0.0411(9) Uani 1 1 d .
O20 O -0.05532(19) 0.13973(9) 0.76540(10) 0.0357(8) Uani 1 1 d .
O21 O -0.1983(2) 0.14034(10) 0.72691(13) 0.0521(11) Uani 1 1 d .
O22 O -0.1605(2) 0.11446(10) 0.80344(11) 0.0478(10) Uani 1 1 d .
O23 O -0.1205(3) 0.17919(12) 0.83714(17) 0.0852(18) Uani 1 1 d .
O24 O -0.0270(3) 0.11699(13) 0.85459(13) 0.0713(14) Uani 1 1 d .
O25 O -0.2012(2) 0.07222(10) 0.73465(12) 0.0486(10) Uani 1 1 d .
O26 O 0.7899(2) 0.11696(11) 0.01934(12) 0.0571(11) Uani 1 1 d .
O27 O 0.7635(3) 0.18089(10) 0.04263(13) 0.0601(12) Uani 1 1 d .
O28 O 0.7845(2) 0.12400(9) 0.10104(11) 0.0434(9) Uani 1 1 d .
O29 O 0.6662(2) 0.09868(9) 0.07110(10) 0.0387(9) Uani 1 1 d .
O30 O 0.6290(2) 0.13776(9) 0.01983(11) 0.0442(10) Uani 1 1 d .
O31 O 0.6561(2) 0.16757(9) 0.09661(11) 0.0436(9) Uani 1 1 d .
O32 O 0.6442(2) 0.12739(9) 0.14321(10) 0.0394(9) Uani 1 1 d .
O33 O 0.4783(2) 0.15154(9) 0.12723(11) 0.0406(9) Uani 1 1 d .
O34 O 0.4098(2) 0.15998(11) 0.18239(12) 0.0537(11) Uani 1 1 d .
O35 O 0.7652(2) 0.05049(9) 0.10396(11) 0.0456(10) Uani 1 1 d .
O36 O 0.7498(2) 0.08489(9) 0.17209(11) 0.0430(9) Uani 1 1 d .
O37 O 0.6136(2) 0.06026(9) 0.13340(11) 0.0407(9) Uani 1 1 d .
O38 O 0.5459(2) 0.05563(9) 0.07689(10) 0.0373(9) Uani 1 1 d .
O39 O 0.4278(2) 0.08650(9) 0.11743(10) 0.0392(9) Uani 1 1 d .
O40 O 0.3102(2) 0.06233(9) 0.12333(12) 0.0451(10) Uani 1 1 d .
O41 O 0.5671(2) 0.07102(10) -0.00089(11) 0.0494(10) Uani 1 1 d .
O42 O 0.4852(2) 0.11765(9) 0.05342(10) 0.0383(9) Uani 1 1 d .
O43 O 0.3175(2) 0.10602(10) 0.06058(11) 0.0445(10) Uani 1 1 d .
O44 O 0.3189(2) 0.13494(9) 0.12522(10) 0.0397(9) Uani 1 1 d .
O45 O 0.1764(2) 0.13934(11) 0.08372(13) 0.0587(12) Uani 1 1 d .
O46 O 0.1725(2) 0.07098(11) 0.08651(13) 0.0575(11) Uani 1 1 d .
O47 O 0.2086(2) 0.10993(10) 0.15912(12) 0.0494(10) Uani 1 1 d .
O48 O 0.2555(3) 0.17051(12) 0.20118(15) 0.0715(14) Uani 1 1 d .
O49 O 0.3855(2) 0.17224(9) 0.06510(11) 0.0452(10) Uani 1 1 d .
O50 O 0.3351(3) 0.10452(12) 0.21280(13) 0.0674(13) Uani 1 1 d .
O51 O -0.4204(2) 0.09236(12) 0.39084(14) 0.0654(13) Uani 1 1 d .
O52 O -0.4004(2) 0.15349(12) 0.35630(12) 0.0622(12) Uani 1 1 d .
O53 O -0.4361(2) 0.15123(10) 0.44099(12) 0.0498(10) Uani 1 1 d .
O54 O -0.3222(2) 0.11509(9) 0.45074(10) 0.0384(9) Uani 1 1 d .
O55 O -0.2695(2) 0.10940(9) 0.37470(11) 0.0434(9) Uani 1 1 d .
O56 O -0.2137(2) 0.07466(9) 0.41952(11) 0.0402(9) Uani 1 1 d .
O57 O -0.0920(2) 0.11850(9) 0.39815(11) 0.0397(9) Uani 1 1 d .
O58 O 0.0228(2) 0.10222(10) 0.37250(11) 0.0478(10) Uani 1 1 d .
O59 O 0.0911(3) 0.22713(13) 0.38035(19) 0.0950(19) Uani 1 1 d .
O60 O -0.2372(2) 0.05480(10) 0.49510(12) 0.0515(11) Uani 1 1 d .
O61 O -0.2818(2) 0.12254(9) 0.51796(10) 0.0407(9) Uani 1 1 d .
O62 O -0.4440(2) 0.10755(10) 0.50745(13) 0.0541(11) Uani 1 1 d .
O63 O -0.4129(2) 0.17280(10) 0.52614(12) 0.0516(11) Uani 1 1 d .
O64 O -0.3066(2) 0.18333(10) 0.47299(11) 0.0448(10) Uani 1 1 d .
O65 O -0.2950(2) 0.17434(10) 0.40800(11) 0.0423(9) Uani 1 1 d .
O66 O -0.1286(2) 0.17997(9) 0.43373(11) 0.0414(9) Uani 1 1 d .
O67 O -0.0641(3) 0.21243(11) 0.39040(13) 0.0580(12) Uani 1 1 d .
O68 O -0.14021(19) 0.11602(9) 0.47312(10) 0.0372(9) Uani 1 1 d .
O69 O 0.0004(3) 0.18287(14) 0.32734(13) 0.0792(16) Uani 1 1 d .
O70 O 0.1685(2) 0.14343(12) 0.45003(12) 0.0583(12) Uani 1 1 d .
O71 O -0.0292(2) 0.16299(10) 0.49453(11) 0.0436(10) Uani 1 1 d .
O72 O 0.0260(2) 0.10563(9) 0.45228(11) 0.0414(9) Uani 1 1 d .
O73 O 0.1645(2) 0.08894(11) 0.40286(12) 0.0526(11) Uani 1 1 d .
O74 O 0.0239(2) 0.16175(9) 0.41875(10) 0.0375(9) Uani 1 1 d .
O75 O 0.1271(2) 0.15711(11) 0.36991(11) 0.0521(11) Uani 1 1 d .
C1 C 0.4103(4) 0.22163(17) 0.6879(2) 0.070(2) Uani 1 1 d .
H1 H 0.3926 0.2276 0.7149 0.084 Uiso 1 1 calc R
C2 C 0.4952(5) 0.2292(2) 0.6860(3) 0.112(3) Uani 1 1 d .
H2A H 0.5223 0.2174 0.7075 0.167 Uiso 1 1 calc R
H2B H 0.5035 0.2539 0.6883 0.167 Uiso 1 1 calc R
H2C H 0.5160 0.2212 0.6610 0.167 Uiso 1 1 calc R
C3 C 0.3659(6) 0.2417(2) 0.6616(5) 0.197(8) Uani 1 1 d .
H3A H 0.3944 0.2442 0.6370 0.296 Uiso 1 1 calc R
H3B H 0.3569 0.2644 0.6731 0.296 Uiso 1 1 calc R
H3C H 0.3155 0.2306 0.6566 0.296 Uiso 1 1 calc R
C4 C 0.4797(4) 0.1282(2) 0.6380(2) 0.076(2) Uani 1 1 d .
H4 H 0.5050 0.1503 0.6457 0.091 Uiso 1 1 calc R
C5 C 0.5391(5) 0.1004(3) 0.6409(3) 0.114(3) Uani 1 1 d .
H5A H 0.5585 0.0989 0.6678 0.170 Uiso 1 1 calc R
H5B H 0.5827 0.1054 0.6233 0.170 Uiso 1 1 calc R
H5C H 0.5151 0.0786 0.6334 0.170 Uiso 1 1 calc R
C6 C 0.4461(6) 0.1322(2) 0.5977(2) 0.107(3) Uani 1 1 d .
H6A H 0.4200 0.1110 0.5900 0.161 Uiso 1 1 calc R
H6B H 0.4882 0.1373 0.5793 0.161 Uiso 1 1 calc R
H6C H 0.4081 0.1510 0.5976 0.161 Uiso 1 1 calc R
C7 C 0.4865(3) 0.14812(16) 0.75865(19) 0.0526(16) Uani 1 1 d .
H7 H 0.5133 0.1570 0.7348 0.063 Uiso 1 1 calc R
C8 C 0.5373(4) 0.12085(19) 0.7762(2) 0.070(2) Uani 1 1 d .
H8A H 0.5123 0.1117 0.7998 0.105 Uiso 1 1 calc R
H8B H 0.5882 0.1306 0.7832 0.105 Uiso 1 1 calc R
H8C H 0.5447 0.1024 0.7572 0.105 Uiso 1 1 calc R
C9 C 0.4718(4) 0.1783(2) 0.7860(2) 0.080(2) Uani 1 1 d .
H9A H 0.4381 0.1950 0.7728 0.120 Uiso 1 1 calc R
H9B H 0.5218 0.1890 0.7928 0.120 Uiso 1 1 calc R
H9C H 0.4462 0.1701 0.8098 0.120 Uiso 1 1 calc R
C10 C 0.2312(4) 0.16519(18) 0.63394(18) 0.0599(18) Uani 1 1 d .
H10 H 0.2786 0.1789 0.6271 0.072 Uiso 1 1 calc R
C11 C 0.1751(4) 0.19076(17) 0.6502(2) 0.0628(19) Uani 1 1 d .
H11A H 0.1275 0.1790 0.6587 0.094 Uiso 1 1 calc R
H11B H 0.1618 0.2075 0.6299 0.094 Uiso 1 1 calc R
H11C H 0.1992 0.2024 0.6725 0.094 Uiso 1 1 calc R
C12 C 0.2100(7) 0.1484(3) 0.5986(2) 0.134(4) Uani 1 1 d .
H12A H 0.2515 0.1325 0.5911 0.201 Uiso 1 1 calc R
H12B H 0.2025 0.1655 0.5779 0.201 Uiso 1 1 calc R
H12C H 0.1612 0.1358 0.6025 0.201 Uiso 1 1 calc R
C13 C 0.2258(3) 0.20140(13) 0.79107(15) 0.0352(13) Uani 1 1 d .
C14 C 0.2744(3) 0.22939(15) 0.79895(18) 0.0473(15) Uani 1 1 d .
H14 H 0.3255 0.2301 0.7883 0.057 Uiso 1 1 calc R
C15 C 0.2486(4) 0.25617(16) 0.82220(19) 0.0559(17) Uani 1 1 d .
H15 H 0.2826 0.2749 0.8274 0.067 Uiso 1 1 calc R
C16 C 0.1746(4) 0.25605(16) 0.83784(18) 0.0537(16) Uani 1 1 d .
H16 H 0.1574 0.2744 0.8539 0.064 Uiso 1 1 calc R
C17 C 0.1256(3) 0.22881(14) 0.82982(16) 0.0413(14) Uani 1 1 d .
H17 H 0.0744 0.2287 0.8404 0.050 Uiso 1 1 calc R
C18 C 0.1500(3) 0.20138(14) 0.80644(15) 0.0366(13) Uani 1 1 d .
C19 C 0.2612(3) 0.17209(15) 0.76878(17) 0.0385(13) Uani 1 1 d .
C20 C 0.0910(3) 0.17540(14) 0.79558(17) 0.0395(13) Uani 1 1 d .
C21 C 0.2272(5) 0.04415(19) 0.6267(2) 0.076(2) Uani 1 1 d .
H21 H 0.2427 0.0265 0.6465 0.091 Uiso 1 1 calc R
C22 C 0.1618(5) 0.0296(3) 0.6039(3) 0.127(4) Uani 1 1 d .
H22A H 0.1198 0.0227 0.6217 0.191 Uiso 1 1 calc R
H22B H 0.1801 0.0095 0.5893 0.191 Uiso 1 1 calc R
H22C H 0.1419 0.0468 0.5855 0.191 Uiso 1 1 calc R
C23 C 0.2992(5) 0.0529(3) 0.6042(3) 0.120(4) Uani 1 1 d .
H23A H 0.2855 0.0684 0.5827 0.181 Uiso 1 1 calc R
H23B H 0.3223 0.0320 0.5935 0.181 Uiso 1 1 calc R
H23C H 0.3370 0.0641 0.6215 0.181 Uiso 1 1 calc R
C24 C 0.1360(3) 0.03435(13) 0.78476(15) 0.0346(12) Uani 1 1 d .
C25 C 0.1729(3) 0.00728(15) 0.80289(17) 0.0456(15) Uani 1 1 d .
H25 H 0.2284 0.0064 0.8033 0.055 Uiso 1 1 calc R
C26 C 0.1310(4) -0.01857(15) 0.82036(18) 0.0504(16) Uani 1 1 d .
H26 H 0.1575 -0.0372 0.8322 0.060 Uiso 1 1 calc R
C27 C 0.0502(3) -0.01725(15) 0.82055(19) 0.0508(16) Uani 1 1 d .
H27 H 0.0209 -0.0351 0.8323 0.061 Uiso 1 1 calc R
C28 C 0.0123(3) 0.01032(14) 0.80353(17) 0.0430(14) Uani 1 1 d .
H28 H -0.0432 0.0115 0.8040 0.052 Uiso 1 1 calc R
C29 C 0.0550(3) 0.03651(13) 0.78559(15) 0.0353(12) Uani 1 1 d .
C30 C 0.1877(3) 0.05976(13) 0.76318(17) 0.0341(12) Uani 1 1 d .
C31 C 0.0134(3) 0.06753(14) 0.77077(15) 0.0371(13) Uani 1 1 d .
C32 C 0.4125(4) 0.04369(17) 0.7253(2) 0.0601(18) Uani 1 1 d .
H32 H 0.4032 0.0582 0.7016 0.072 Uiso 1 1 calc R
C33 C 0.3624(5) 0.0138(2) 0.7229(3) 0.144(5) Uani 1 1 d .
H33A H 0.3758 -0.0021 0.7440 0.216 Uiso 1 1 calc R
H33B H 0.3699 0.0025 0.6976 0.216 Uiso 1 1 calc R
H33C H 0.3076 0.0208 0.7254 0.216 Uiso 1 1 calc R
C34 C 0.4950(5) 0.0333(3) 0.7260(3) 0.137(5) Uani 1 1 d .
H34A H 0.5278 0.0532 0.7322 0.206 Uiso 1 1 calc R
H34B H 0.5096 0.0243 0.7003 0.206 Uiso 1 1 calc R
H34C H 0.5027 0.0156 0.7459 0.206 Uiso 1 1 calc R
C35 C 0.3497(4) 0.11740(18) 0.85948(18) 0.0565(17) Uani 1 1 d .
H35 H 0.3307 0.1412 0.8547 0.068 Uiso 1 1 calc R
C36 C 0.4205(4) 0.1194(2) 0.8856(2) 0.087(3) Uani 1 1 d .
H36A H 0.4395 0.0962 0.8911 0.131 Uiso 1 1 calc R
H36B H 0.4065 0.1307 0.9101 0.131 Uiso 1 1 calc R
H36C H 0.4616 0.1325 0.8725 0.131 Uiso 1 1 calc R
C37 C 0.2849(5) 0.0976(3) 0.8767(2) 0.142(5) Uani 1 1 d .
H37A H 0.2406 0.0972 0.8585 0.213 Uiso 1 1 calc R
H37B H 0.2688 0.1082 0.9013 0.213 Uiso 1 1 calc R
H37C H 0.3024 0.0741 0.8818 0.213 Uiso 1 1 calc R
C38 C -0.0457(7) 0.2000(3) 0.6914(3) 0.127(4) Uani 1 1 d .
C39 C -0.0815(5) 0.21565(19) 0.7275(3) 0.094(3) Uani 1 1 d .
C40 C -0.0414(10) 0.2140(4) 0.6535(5) 0.083(5) Uiso 0.50 1 d P
C40' C -0.0894(11) 0.1979(5) 0.6581(6) 0.092(5) Uiso 0.50 1 d P
C41 C -0.0623(4) 0.08597(16) 0.66779(17) 0.0515(16) Uani 1 1 d .
H41 H -0.1187 0.0809 0.6628 0.062 Uiso 1 1 calc R
C42 C -0.0326(4) 0.10615(19) 0.63336(18) 0.068(2) Uani 1 1 d .
H42A H -0.0610 0.1278 0.6316 0.102 Uiso 1 1 calc R
H42B H -0.0407 0.0930 0.6093 0.102 Uiso 1 1 calc R
H42C H 0.0234 0.1107 0.6368 0.102 Uiso 1 1 calc R
C43 C -0.0206(4) 0.05207(16) 0.6733(2) 0.069(2) Uani 1 1 d .
H43A H 0.0354 0.0562 0.6774 0.104 Uiso 1 1 calc R
H43B H -0.0281 0.0379 0.6499 0.104 Uiso 1 1 calc R
H43C H -0.0422 0.0402 0.6960 0.104 Uiso 1 1 calc R
C44 C -0.2765(3) 0.14761(17) 0.7176(2) 0.0562(17) Uani 1 1 d .
H44 H -0.3102 0.1279 0.7255 0.067 Uiso 1 1 calc R
C45 C -0.3000(4) 0.17895(19) 0.7403(3) 0.097(3) Uani 1 1 d .
H45A H -0.2912 0.1749 0.7682 0.146 Uiso 1 1 calc R
H45B H -0.3554 0.1838 0.7356 0.146 Uiso 1 1 calc R
H45C H -0.2685 0.1985 0.7317 0.146 Uiso 1 1 calc R
C46 C -0.2844(6) 0.1532(3) 0.6746(3) 0.144(5) Uani 1 1 d .
H46A H -0.2460 0.1702 0.6661 0.217 Uiso 1 1 calc R
H46B H -0.3373 0.1615 0.6687 0.217 Uiso 1 1 calc R
H46C H -0.2752 0.1316 0.6608 0.217 Uiso 1 1 calc R
C47 C -0.2240(4) 0.09920(16) 0.8252(2) 0.0566(17) Uani 1 1 d .
H47 H -0.2619 0.0900 0.8055 0.068 Uiso 1 1 calc R
C48 C -0.1935(4) 0.0689(2) 0.8483(2) 0.082(2) Uani 1 1 d .
H48A H -0.1630 0.0541 0.8310 0.123 Uiso 1 1 calc R
H48B H -0.2377 0.0561 0.8590 0.123 Uiso 1 1 calc R
H48C H -0.1602 0.0771 0.8697 0.123 Uiso 1 1 calc R
C49 C -0.2662(4) 0.1248(2) 0.8484(2) 0.083(2) Uani 1 1 d .
H49A H -0.2309 0.1346 0.8680 0.124 Uiso 1 1 calc R
H49B H -0.3105 0.1139 0.8615 0.124 Uiso 1 1 calc R
H49C H -0.2855 0.1429 0.8311 0.124 Uiso 1 1 calc R
C50 C -0.1370(6) 0.2074(2) 0.8598(3) 0.107(3) Uani 1 1 d .
H50 H -0.1933 0.2054 0.8672 0.129 Uiso 1 1 calc R
C51 C -0.0937(8) 0.2078(2) 0.8960(3) 0.153(5) Uani 1 1 d .
H51A H -0.1008 0.1860 0.9095 0.229 Uiso 1 1 calc R
H51B H -0.1127 0.2265 0.9125 0.229 Uiso 1 1 calc R
H51C H -0.0381 0.2113 0.8905 0.229 Uiso 1 1 calc R
C52 C -0.1302(6) 0.2391(3) 0.8372(3) 0.124(4) Uani 1 1 d .
H52A H -0.0764 0.2416 0.8279 0.186 Uiso 1 1 calc R
H52B H -0.1437 0.2586 0.8539 0.186 Uiso 1 1 calc R
H52C H -0.1660 0.2382 0.8148 0.186 Uiso 1 1 calc R
C53 C 0.0435(5) 0.1056(2) 0.8730(2) 0.083(2) Uani 1 1 d .
H53 H 0.0846 0.1035 0.8524 0.099 Uiso 1 1 calc R
C54 C 0.0708(5) 0.1313(2) 0.9024(2) 0.100(3) Uani 1 1 d .
H54A H 0.0853 0.1525 0.8889 0.149 Uiso 1 1 calc R
H54B H 0.1163 0.1223 0.9165 0.149 Uiso 1 1 calc R
H54C H 0.0286 0.1361 0.9209 0.149 Uiso 1 1 calc R
C55 C 0.0300(6) 0.0708(2) 0.8901(3) 0.112(3) Uani 1 1 d .
H55A H -0.0115 0.0721 0.9097 0.168 Uiso 1 1 calc R
H55B H 0.0783 0.0626 0.9024 0.168 Uiso 1 1 calc R
H55C H 0.0143 0.0549 0.8693 0.168 Uiso 1 1 calc R
C56 C -0.2379(8) 0.0420(2) 0.7266(3) 0.151(5) Uani 1 1 d D
H56 H -0.2852 0.0492 0.7416 0.182 Uiso 1 1 calc R
C57 C -0.2821(6) 0.0415(3) 0.6898(3) 0.136(4) Uani 1 1 d .
H57A H -0.2757 0.0192 0.6771 0.204 Uiso 1 1 calc R
H57B H -0.2626 0.0596 0.6725 0.204 Uiso 1 1 calc R
H57C H -0.3376 0.0455 0.6952 0.204 Uiso 1 1 calc R
C58 C -0.2270(10) 0.0151(3) 0.7496(4) 0.231(9) Uani 1 1 d D
H58A H -0.1833 0.0014 0.7398 0.346 Uiso 1 1 calc R
H58B H -0.2745 0.0011 0.7499 0.346 Uiso 1 1 calc R
H58C H -0.2152 0.0229 0.7763 0.346 Uiso 1 1 calc R
C59 C 0.8519(5) 0.1251(2) -0.0066(2) 0.084(2) Uani 1 1 d .
H59 H 0.8733 0.1483 -0.0006 0.100 Uiso 1 1 calc R
C60 C 0.8263(6) 0.1232(3) -0.0466(3) 0.143(5) Uani 1 1 d .
H60A H 0.8083 0.0999 -0.0524 0.214 Uiso 1 1 calc R
H60B H 0.8699 0.1290 -0.0639 0.214 Uiso 1 1 calc R
H60C H 0.7833 0.1393 -0.0509 0.214 Uiso 1 1 calc R
C61 C 0.9154(6) 0.0976(4) -0.0007(3) 0.172(6) Uani 1 1 d .
H61A H 0.9251 0.0944 0.0273 0.258 Uiso 1 1 calc R
H61B H 0.9638 0.1050 -0.0135 0.258 Uiso 1 1 calc R
H61C H 0.8978 0.0760 -0.0123 0.258 Uiso 1 1 calc R
C62 C 0.7743(9) 0.2157(3) 0.0448(5) 0.178(7) Uani 1 1 d D
H62 H 0.8075 0.2164 0.0689 0.214 Uiso 1 1 calc R
C63 C 0.7221(11) 0.2372(3) 0.0551(5) 0.262(12) Uani 1 1 d D
H63A H 0.7473 0.2577 0.0658 0.392 Uiso 1 1 calc R
H63B H 0.6885 0.2269 0.0751 0.392 Uiso 1 1 calc R
H63C H 0.6903 0.2435 0.0323 0.392 Uiso 1 1 calc R
C64 C 0.8333(9) 0.2269(3) 0.0163(5) 0.238(8) Uani 1 1 d U
H64A H 0.8089 0.2423 -0.0028 0.356 Uiso 1 1 calc R
H64B H 0.8547 0.2070 0.0027 0.356 Uiso 1 1 calc R
H64C H 0.8755 0.2390 0.0300 0.356 Uiso 1 1 calc R
C65 C 0.8632(3) 0.13443(16) 0.10983(19) 0.0519(16) Uani 1 1 d .
H65 H 0.8858 0.1445 0.0855 0.062 Uiso 1 1 calc R
C66 C 0.8609(4) 0.16217(18) 0.1402(2) 0.075(2) Uani 1 1 d .
H66A H 0.8311 0.1817 0.1300 0.112 Uiso 1 1 calc R
H66B H 0.9144 0.1695 0.1464 0.112 Uiso 1 1 calc R
H66C H 0.8358 0.1535 0.1639 0.112 Uiso 1 1 calc R
C67 C 0.9134(4) 0.10453(17) 0.1214(2) 0.069(2) Uani 1 1 d .
H67A H 0.8935 0.0946 0.1458 0.103 Uiso 1 1 calc R
H67B H 0.9673 0.1122 0.1254 0.103 Uiso 1 1 calc R
H67C H 0.9120 0.0872 0.1007 0.103 Uiso 1 1 calc R
C68 C 0.6068(4) 0.16216(16) -0.01013(17) 0.0541(17) Uani 1 1 d .
H68 H 0.6534 0.1767 -0.0159 0.065 Uiso 1 1 calc R
C69 C 0.5436(5) 0.1848(2) 0.0044(3) 0.101(3) Uani 1 1 d .
H69A H 0.4962 0.1713 0.0087 0.151 Uiso 1 1 calc R
H69B H 0.5330 0.2027 -0.0150 0.151 Uiso 1 1 calc R
H69C H 0.5601 0.1954 0.0291 0.151 Uiso 1 1 calc R
C70 C 0.5847(6) 0.1433(2) -0.0471(2) 0.099(3) Uani 1 1 d .
H70A H 0.6267 0.1275 -0.0541 0.149 Uiso 1 1 calc R
H70B H 0.5768 0.1598 -0.0683 0.149 Uiso 1 1 calc R
H70C H 0.5363 0.1305 -0.0428 0.149 Uiso 1 1 calc R
C71 C 0.6111(3) 0.18343(13) 0.15995(16) 0.0422(14) Uani 1 1 d .
C72 C 0.6688(4) 0.20505(15) 0.17434(18) 0.0505(16) Uani 1 1 d .
H72 H 0.7185 0.2057 0.1621 0.061 Uiso 1 1 calc R
C73 C 0.6541(4) 0.22580(17) 0.2066(2) 0.0604(18) Uani 1 1 d .
H73 H 0.6941 0.2402 0.2165 0.072 Uiso 1 1 calc R
C74 C 0.5827(5) 0.22552(17) 0.2239(2) 0.0644(19) Uani 1 1 d .
H74 H 0.5734 0.2396 0.2460 0.077 Uiso 1 1 calc R
C75 C 0.5234(4) 0.20487(14) 0.20951(17) 0.0479(15) Uani 1 1 d .
H75 H 0.4735 0.2052 0.2215 0.058 Uiso 1 1 calc R
C76 C 0.5367(3) 0.18358(13) 0.17741(16) 0.0397(14) Uani 1 1 d .
C77 C 0.6368(3) 0.15730(15) 0.13030(17) 0.0404(14) Uani 1 1 d .
C78 C 0.4695(4) 0.16339(14) 0.16129(18) 0.0428(14) Uani 1 1 d .
C79 C 0.7761(4) 0.03038(18) 0.0694(2) 0.067(2) Uani 1 1 d .
H79 H 0.7611 0.0443 0.0461 0.080 Uiso 1 1 calc R
C80 C 0.7248(5) 0.0003(2) 0.0715(3) 0.132(4) Uani 1 1 d .
H80A H 0.7369 -0.0127 0.0953 0.199 Uiso 1 1 calc R
H80B H 0.7334 -0.0142 0.0486 0.199 Uiso 1 1 calc R
H80C H 0.6701 0.0077 0.0721 0.199 Uiso 1 1 calc R
C81 C 0.8593(5) 0.0202(3) 0.0660(3) 0.138(5) Uani 1 1 d .
H81A H 0.8928 0.0399 0.0718 0.206 Uiso 1 1 calc R
H81B H 0.8695 0.0123 0.0393 0.206 Uiso 1 1 calc R
H81C H 0.8706 0.0017 0.0845 0.206 Uiso 1 1 calc R
C82 C 0.7352(4) 0.09569(18) 0.21133(19) 0.0635(19) Uani 1 1 d .
H82 H 0.7081 0.1183 0.2101 0.076 Uiso 1 1 calc R
C83 C 0.6812(4) 0.0710(2) 0.2301(2) 0.081(2) Uani 1 1 d .
H83A H 0.6319 0.0702 0.2154 0.122 Uiso 1 1 calc R
H83B H 0.6708 0.0782 0.2570 0.122 Uiso 1 1 calc R
H83C H 0.7051 0.0482 0.2303 0.122 Uiso 1 1 calc R
C84 C 0.8110(5) 0.1007(2) 0.2329(2) 0.086(3) Uani 1 1 d .
H84A H 0.8393 0.0789 0.2342 0.129 Uiso 1 1 calc R
H84B H 0.8004 0.1087 0.2595 0.129 Uiso 1 1 calc R
H84C H 0.8430 0.1176 0.2192 0.129 Uiso 1 1 calc R
C85 C 0.5041(3) 0.02439(14) 0.13274(16) 0.0389(13) Uani 1 1 d .
C86 C 0.5387(4) -0.00506(15) 0.14714(18) 0.0496(16) Uani 1 1 d .
H86 H 0.5938 -0.0077 0.1455 0.059 Uiso 1 1 calc R
C87 C 0.4942(4) -0.03089(16) 0.16391(19) 0.0556(17) Uani 1 1 d .
H87 H 0.5186 -0.0508 0.1740 0.067 Uiso 1 1 calc R
C88 C 0.4139(4) -0.02718(15) 0.16568(19) 0.0547(17) Uani 1 1 d .
H88 H 0.3828 -0.0451 0.1760 0.066 Uiso 1 1 calc R
C89 C 0.3786(4) 0.00250(15) 0.15250(18) 0.0491(15) Uani 1 1 d .
H89 H 0.3236 0.0051 0.1547 0.059 Uiso 1 1 calc R
C90 C 0.4231(3) 0.02861(13) 0.13595(16) 0.0381(13) Uani 1 1 d .
C91 C 0.5571(3) 0.04962(13) 0.11288(17) 0.0366(13) Uani 1 1 d .
C92 C 0.3843(3) 0.06137(15) 0.12483(16) 0.0418(14) Uani 1 1 d .
C93 C 0.5893(5) 0.0420(2) -0.0232(2) 0.077(2) Uani 1 1 d .
H93 H 0.5957 0.0230 -0.0040 0.092 Uiso 1 1 calc R
C94 C 0.6674(5) 0.0468(2) -0.0413(2) 0.096(3) Uani 1 1 d .
H94A H 0.6646 0.0652 -0.0607 0.144 Uiso 1 1 calc R
H94B H 0.6836 0.0256 -0.0540 0.144 Uiso 1 1 calc R
H94C H 0.7056 0.0529 -0.0210 0.144 Uiso 1 1 calc R
C95 C 0.5257(5) 0.0317(2) -0.0489(3) 0.111(3) Uani 1 1 d .
H95A H 0.4779 0.0286 -0.0335 0.166 Uiso 1 1 calc R
H95B H 0.5392 0.0101 -0.0618 0.166 Uiso 1 1 calc R
H95C H 0.5169 0.0494 -0.0687 0.166 Uiso 1 1 calc R
C96 C 0.3096(4) 0.0902(2) 0.0229(2) 0.073(2) Uani 1 1 d .
H96 H 0.2528 0.0852 0.0188 0.087 Uiso 1 1 calc R
C97 C 0.3333(6) 0.1140(3) -0.0081(2) 0.128(4) Uani 1 1 d .
H97A H 0.3029 0.1351 -0.0060 0.192 Uiso 1 1 calc R
H97B H 0.3238 0.1034 -0.0337 0.192 Uiso 1 1 calc R
H97C H 0.3891 0.1192 -0.0052 0.192 Uiso 1 1 calc R
C98 C 0.3524(5) 0.0559(2) 0.0237(3) 0.106(3) Uani 1 1 d .
H98A H 0.4077 0.0597 0.0301 0.159 Uiso 1 1 calc R
H98B H 0.3483 0.0450 -0.0020 0.159 Uiso 1 1 calc R
H98C H 0.3289 0.0411 0.0435 0.159 Uiso 1 1 calc R
C99 C 0.1047(4) 0.1456(2) 0.0644(2) 0.072(2) Uani 1 1 d .
H99 H 0.0690 0.1257 0.0685 0.086 Uiso 1 1 calc R
C100 C 0.1179(6) 0.1504(3) 0.0216(3) 0.142(5) Uani 1 1 d .
H10A H 0.1549 0.1692 0.0175 0.213 Uiso 1 1 calc R
H10B H 0.0682 0.1558 0.0087 0.213 Uiso 1 1 calc R
H10C H 0.1393 0.1293 0.0105 0.213 Uiso 1 1 calc R
C101 C 0.0689(5) 0.1771(2) 0.0825(3) 0.110(3) Uani 1 1 d .
H10D H 0.0691 0.1748 0.1110 0.165 Uiso 1 1 calc R
H10E H 0.0150 0.1796 0.0731 0.165 Uiso 1 1 calc R
H10F H 0.0993 0.1973 0.0750 0.165 Uiso 1 1 calc R
C102 C 0.1507(8) 0.0376(3) 0.0777(3) 0.138(5) Uani 1 1 d D
H102 H 0.2019 0.0278 0.0692 0.166 Uiso 1 1 calc R
C103 C 0.1058(9) 0.0366(4) 0.0404(3) 0.224(9) Uani 1 1 d .
H10G H 0.1239 0.0174 0.0245 0.336 Uiso 1 1 calc R
H10H H 0.1139 0.0580 0.0261 0.336 Uiso 1 1 calc R
H10I H 0.0501 0.0338 0.0461 0.336 Uiso 1 1 calc R
C104 C 0.1307(10) 0.0157(3) 0.1059(4) 0.207(8) Uani 1 1 d D
H10J H 0.1607 0.0209 0.1297 0.311 Uiso 1 1 calc R
H10K H 0.1421 -0.0077 0.0975 0.311 Uiso 1 1 calc R
H10L H 0.0748 0.0180 0.1113 0.311 Uiso 1 1 calc R
C105 C 0.1396(4) 0.09566(19) 0.1772(2) 0.072(2) Uani 1 1 d .
H105 H 0.1077 0.0857 0.1555 0.086 Uiso 1 1 calc R
C106 C 0.1627(5) 0.0661(2) 0.2029(3) 0.108(3) Uani 1 1 d .
H10M H 0.1964 0.0505 0.1882 0.162 Uiso 1 1 calc R
H10N H 0.1157 0.0539 0.2113 0.162 Uiso 1 1 calc R
H10O H 0.1911 0.0746 0.2258 0.162 Uiso 1 1 calc R
C107 C 0.0915(5) 0.1223(2) 0.1946(3) 0.101(3) Uani 1 1 d .
H10P H 0.1170 0.1309 0.2184 0.152 Uiso 1 1 calc R
H10Q H 0.0402 0.1128 0.2013 0.152 Uiso 1 1 calc R
H10R H 0.0848 0.1410 0.1759 0.152 Uiso 1 1 calc R
C108 C 0.2423(8) 0.2047(3) 0.2044(3) 0.128(4) Uani 1 1 d .
H108 H 0.2935 0.2144 0.1957 0.153 Uiso 1 1 calc R
C109 C 0.2391(9) 0.2161(2) 0.2442(3) 0.171(6) Uani 1 1 d .
H10S H 0.1911 0.2076 0.2564 0.257 Uiso 1 1 calc R
H10T H 0.2396 0.2411 0.2449 0.257 Uiso 1 1 calc R
H10U H 0.2846 0.2072 0.2586 0.257 Uiso 1 1 calc R
C110 C 0.1906(7) 0.2182(3) 0.1764(4) 0.185(6) Uani 1 1 d .
H11D H 0.1979 0.2063 0.1515 0.277 Uiso 1 1 calc R
H11E H 0.2012 0.2427 0.1730 0.277 Uiso 1 1 calc R
H11F H 0.1367 0.2151 0.1853 0.277 Uiso 1 1 calc R
C111 C 0.3378(6) 0.2018(2) 0.0671(3) 0.098(3) Uani 1 1 d .
H111 H 0.2863 0.1938 0.0774 0.118 Uiso 1 1 calc R
C112 C 0.3214(7) 0.2154(2) 0.0277(3) 0.141(5) Uani 1 1 d .
H11G H 0.3705 0.2223 0.0153 0.212 Uiso 1 1 calc R
H11H H 0.2867 0.2353 0.0298 0.212 Uiso 1 1 calc R
H11I H 0.2961 0.1977 0.0118 0.212 Uiso 1 1 calc R
C113 C 0.3661(9) 0.2253(2) 0.0947(3) 0.197(8) Uani 1 1 d .
H11J H 0.3634 0.2152 0.1209 0.296 Uiso 1 1 calc R
H11K H 0.3343 0.2461 0.0938 0.296 Uiso 1 1 calc R
H11L H 0.4205 0.2310 0.0886 0.296 Uiso 1 1 calc R
C114 C 0.3751(5) 0.0790(3) 0.2315(2) 0.093(3) Uani 1 1 d .
H114 H 0.3594 0.0576 0.2177 0.112 Uiso 1 1 calc R
C115 C 0.3497(5) 0.0740(3) 0.2723(2) 0.107(3) Uani 1 1 d .
H11M H 0.3644 0.0941 0.2879 0.161 Uiso 1 1 calc R
H11N H 0.3750 0.0536 0.2831 0.161 Uiso 1 1 calc R
H11O H 0.2928 0.0711 0.2730 0.161 Uiso 1 1 calc R
C116 C 0.4601(5) 0.0813(2) 0.2263(3) 0.098(3) Uani 1 1 d .
H11P H 0.4723 0.0805 0.1983 0.148 Uiso 1 1 calc R
H11Q H 0.4854 0.0620 0.2395 0.148 Uiso 1 1 calc R
H11R H 0.4793 0.1028 0.2374 0.148 Uiso 1 1 calc R
C117 C -0.4366(6) 0.0621(2) 0.3740(4) 0.129(4) Uani 1 1 d .
H117 H -0.4031 0.0629 0.3501 0.155 Uiso 1 1 calc R
C118 C -0.4047(6) 0.0326(2) 0.3948(3) 0.116(3) Uani 1 1 d .
H11S H -0.3519 0.0380 0.4042 0.174 Uiso 1 1 calc R
H11T H -0.4024 0.0130 0.3770 0.174 Uiso 1 1 calc R
H11U H -0.4383 0.0271 0.4170 0.174 Uiso 1 1 calc R
C119 C -0.5121(6) 0.0573(3) 0.3578(3) 0.145(5) Uani 1 1 d .
H11V H -0.5492 0.0522 0.3787 0.218 Uiso 1 1 calc R
H11W H -0.5109 0.0383 0.3392 0.218 Uiso 1 1 calc R
H11$ H -0.5285 0.0782 0.3442 0.218 Uiso 1 1 calc R
C120 C -0.4257(5) 0.1503(2) 0.3182(2) 0.089(3) Uani 1 1 d .
H120 H -0.4459 0.1264 0.3164 0.107 Uiso 1 1 calc R
C121 C -0.4942(5) 0.1718(3) 0.3088(3) 0.116(4) Uani 1 1 d .
H12D H -0.5349 0.1682 0.3285 0.175 Uiso 1 1 calc R
H12E H -0.5145 0.1657 0.2829 0.175 Uiso 1 1 calc R
H12F H -0.4787 0.1959 0.3089 0.175 Uiso 1 1 calc R
C122 C -0.3613(5) 0.1513(3) 0.2902(2) 0.109(3) Uani 1 1 d .
H12G H -0.3397 0.1745 0.2892 0.163 Uiso 1 1 calc R
H12H H -0.3806 0.1449 0.2642 0.163 Uiso 1 1 calc R
H12I H -0.3204 0.1353 0.2985 0.163 Uiso 1 1 calc R
C123 C -0.5120(3) 0.16765(19) 0.4389(2) 0.0624(19) Uani 1 1 d .
H123 H -0.5344 0.1690 0.4658 0.075 Uiso 1 1 calc R
C124 C -0.5026(5) 0.2035(2) 0.4230(3) 0.105(3) Uani 1 1 d .
H12J H -0.4664 0.2164 0.4398 0.158 Uiso 1 1 calc R
H12K H -0.5536 0.2150 0.4227 0.158 Uiso 1 1 calc R
H12L H -0.4819 0.2025 0.3964 0.158 Uiso 1 1 calc R
C125 C -0.5659(4) 0.1466(2) 0.4134(2) 0.076(2) Uani 1 1 d .
H12M H -0.5462 0.1464 0.3865 0.114 Uiso 1 1 calc R
H12N H -0.6184 0.1566 0.4137 0.114 Uiso 1 1 calc R
H12O H -0.5681 0.1231 0.4234 0.114 Uiso 1 1 calc R
C126 C -0.1732(3) 0.07029(14) 0.35380(16) 0.0378(13) Uani 1 1 d .
C127 C -0.2097(4) 0.04673(15) 0.32916(17) 0.0490(15) Uani 1 1 d .
H127 H -0.2644 0.0432 0.3312 0.059 Uiso 1 1 calc R
C128 C -0.1678(4) 0.02838(17) 0.30179(18) 0.0577(18) Uani 1 1 d .
H128 H -0.1930 0.0113 0.2865 0.069 Uiso 1 1 calc R
C129 C -0.0883(4) 0.03504(17) 0.29663(19) 0.0578(17) Uani 1 1 d .
H129 H -0.0597 0.0231 0.2772 0.069 Uiso 1 1 calc R
C130 C -0.0516(4) 0.05890(16) 0.31979(17) 0.0511(16) Uani 1 1 d .
H130 H 0.0025 0.0634 0.3162 0.061 Uiso 1 1 calc R
C131 C -0.0934(3) 0.07678(14) 0.34883(16) 0.0407(14) Uani 1 1 d .
C132 C -0.2209(3) 0.08688(14) 0.38507(17) 0.0389(13) Uani 1 1 d .
C133 C -0.0511(3) 0.10133(15) 0.37461(17) 0.0414(14) Uani 1 1 d .
C134 C 0.1199(8) 0.2588(3) 0.3868(4) 0.157(5) Uani 1 1 d D
H134 H 0.0732 0.2690 0.3999 0.188 Uiso 1 1 calc R
C135 C 0.1740(8) 0.2618(4) 0.4180(4) 0.184(6) Uani 1 1 d .
H13A H 0.1506 0.2528 0.4420 0.276 Uiso 1 1 calc R
H13B H 0.1875 0.2860 0.4218 0.276 Uiso 1 1 calc R
H13C H 0.2213 0.2488 0.4119 0.276 Uiso 1 1 calc R
C136 C 0.1221(10) 0.2794(4) 0.3545(5) 0.288(13) Uani 1 1 d D
H13D H 0.1434 0.2666 0.3324 0.432 Uiso 1 1 calc R
H13E H 0.1555 0.2992 0.3599 0.432 Uiso 1 1 calc R
H13F H 0.0691 0.2872 0.3482 0.432 Uiso 1 1 calc R
C137 C -0.2196(5) 0.01997(19) 0.4952(3) 0.088(3) Uani 1 1 d .
H137 H -0.1919 0.0155 0.4701 0.105 Uiso 1 1 calc R
C138 C -0.2888(6) -0.0016(2) 0.4944(3) 0.105(3) Uani 1 1 d .
H13G H -0.3140 -0.0012 0.5201 0.157 Uiso 1 1 calc R
H13H H -0.2736 -0.0251 0.4881 0.157 Uiso 1 1 calc R
H13I H -0.3253 0.0069 0.4745 0.157 Uiso 1 1 calc R
C139 C -0.1621(5) 0.0121(2) 0.5266(3) 0.139(5) Uani 1 1 d .
H13J H -0.1162 0.0269 0.5237 0.208 Uiso 1 1 calc R
H13K H -0.1461 -0.0118 0.5247 0.208 Uiso 1 1 calc R
H13L H -0.1861 0.0162 0.5522 0.208 Uiso 1 1 calc R
C140 C -0.2552(4) 0.12994(16) 0.55757(17) 0.0512(16) Uani 1 1 d .
H140 H -0.3009 0.1385 0.5728 0.061 Uiso 1 1 calc R
C141 C -0.1950(4) 0.1581(2) 0.5559(2) 0.084(3) Uani 1 1 d .
H14A H -0.1480 0.1496 0.5428 0.126 Uiso 1 1 calc R
H14B H -0.1816 0.1653 0.5825 0.126 Uiso 1 1 calc R
H14C H -0.2163 0.1775 0.5413 0.126 Uiso 1 1 calc R
C142 C -0.2266(5) 0.0977(2) 0.5766(2) 0.086(3) Uani 1 1 d .
H14D H -0.2674 0.0802 0.5751 0.129 Uiso 1 1 calc R
H14E H -0.2138 0.1023 0.6041 0.129 Uiso 1 1 calc R
H14F H -0.1797 0.0896 0.5631 0.129 Uiso 1 1 calc R
C143 C -0.4614(5) 0.0730(2) 0.5015(2) 0.079(2) Uani 1 1 d .
H143 H -0.4275 0.0638 0.4802 0.094 Uiso 1 1 calc R
C144 C -0.4464(6) 0.0535(2) 0.5385(3) 0.116(3) Uani 1 1 d .
H14G H -0.3923 0.0572 0.5470 0.173 Uiso 1 1 calc R
H14H H -0.4548 0.0290 0.5338 0.173 Uiso 1 1 calc R
H14I H -0.4822 0.0614 0.5588 0.173 Uiso 1 1 calc R
C145 C -0.5448(6) 0.0696(3) 0.4898(4) 0.183(6) Uani 1 1 d .
H14J H -0.5776 0.0823 0.5082 0.274 Uiso 1 1 calc R
H14K H -0.5597 0.0454 0.4901 0.274 Uiso 1 1 calc R
H14L H -0.5522 0.0788 0.4634 0.274 Uiso 1 1 calc R
C146 C -0.4091(4) 0.20712(17) 0.5395(2) 0.067(2) Uani 1 1 d .
H146 H -0.3729 0.2204 0.5224 0.081 Uiso 1 1 calc R
C147 C -0.3792(6) 0.2084(2) 0.5810(3) 0.107(3) Uani 1 1 d .
H14M H -0.4133 0.1947 0.5978 0.161 Uiso 1 1 calc R
H14N H -0.3790 0.2321 0.5902 0.161 Uiso 1 1 calc R
H14O H -0.3260 0.1992 0.5820 0.161 Uiso 1 1 calc R
C148 C -0.4890(6) 0.2225(2) 0.5372(3) 0.138(5) Uani 1 1 d .
H14P H -0.5041 0.2253 0.5097 0.206 Uiso 1 1 calc R
H14Q H -0.4887 0.2449 0.5500 0.206 Uiso 1 1 calc R
H14R H -0.5265 0.2075 0.5502 0.206 Uiso 1 1 calc R
C149 C -0.2533(4) 0.22734(14) 0.43386(16) 0.0438(14) Uani 1 1 d .
C150 C -0.3041(4) 0.25426(15) 0.44101(18) 0.0532(16) Uani 1 1 d .
H150 H -0.3545 0.2498 0.4515 0.064 Uiso 1 1 calc R
C151 C -0.2816(5) 0.28762(17) 0.4329(2) 0.068(2) Uani 1 1 d .
H151 H -0.3165 0.3060 0.4381 0.081 Uiso 1 1 calc R
C152 C -0.2095(5) 0.29420(16) 0.4175(2) 0.072(2) Uani 1 1 d .
H152 H -0.1950 0.3171 0.4116 0.086 Uiso 1 1 calc R
C153 C -0.1580(4) 0.26788(15) 0.41052(19) 0.0576(17) Uani 1 1 d .
H153 H -0.1078 0.2727 0.4000 0.069 Uiso 1 1 calc R
C154 C -0.1791(4) 0.23411(14) 0.41888(16) 0.0425(14) Uani 1 1 d .
C155 C -0.2861(3) 0.19154(14) 0.43934(19) 0.0418(14) Uani 1 1 d .
C156 C -0.1199(4) 0.20661(15) 0.41372(18) 0.0469(15) Uani 1 1 d .
C157 C -0.0564(6) 0.1904(3) 0.2991(3) 0.106(3) Uani 1 1 d .
H157 H -0.0786 0.2132 0.3062 0.127 Uiso 1 1 calc R
C158 C -0.0234(8) 0.1940(5) 0.2612(3) 0.252(10) Uani 1 1 d .
H15A H 0.0195 0.2106 0.2622 0.378 Uiso 1 1 calc R
H15B H -0.0636 0.2021 0.2429 0.378 Uiso 1 1 calc R
H15C H -0.0034 0.1718 0.2524 0.378 Uiso 1 1 calc R
C159 C -0.1216(7) 0.1651(3) 0.3030(3) 0.150(5) Uani 1 1 d .
H15D H -0.1022 0.1421 0.2970 0.225 Uiso 1 1 calc R
H15E H -0.1637 0.1710 0.2847 0.225 Uiso 1 1 calc R
H15F H -0.1417 0.1656 0.3298 0.225 Uiso 1 1 calc R
C160 C 0.2418(4) 0.1378(2) 0.4679(2) 0.072(2) Uani 1 1 d .
H160 H 0.2786 0.1294 0.4474 0.086 Uiso 1 1 calc R
C161 C 0.2364(5) 0.1110(2) 0.4990(2) 0.096(3) Uani 1 1 d .
H16A H 0.1953 0.1172 0.5176 0.144 Uiso 1 1 calc R
H16B H 0.2866 0.1093 0.5128 0.144 Uiso 1 1 calc R
H16C H 0.2238 0.0889 0.4870 0.144 Uiso 1 1 calc R
C162 C 0.2724(4) 0.1716(2) 0.4831(2) 0.091(3) Uani 1 1 d .
H16D H 0.2783 0.1876 0.4613 0.136 Uiso 1 1 calc R
H16E H 0.3232 0.1680 0.4958 0.136 Uiso 1 1 calc R
H16F H 0.2355 0.1810 0.5021 0.136 Uiso 1 1 calc R
C163 C 0.0262(5) 0.1851(2) 0.5121(2) 0.079(2) Uani 1 1 d .
H163 H 0.0789 0.1761 0.5048 0.095 Uiso 1 1 calc R
C164 C 0.0209(9) 0.2190(2) 0.4959(3) 0.182(7) Uani 1 1 d .
H16G H 0.0250 0.2178 0.4673 0.273 Uiso 1 1 calc R
H16H H 0.0636 0.2331 0.5062 0.273 Uiso 1 1 calc R
H16I H -0.0293 0.2292 0.5030 0.273 Uiso 1 1 calc R
C165 C 0.0219(6) 0.1833(3) 0.5542(2) 0.129(4) Uani 1 1 d .
H16J H -0.0310 0.1894 0.5626 0.193 Uiso 1 1 calc R
H16K H 0.0597 0.1992 0.5657 0.193 Uiso 1 1 calc R
H16L H 0.0340 0.1600 0.5628 0.193 Uiso 1 1 calc R
C166 C 0.0339(4) 0.07346(16) 0.4725(2) 0.0539(17) Uani 1 1 d .
H166 H 0.0895 0.0659 0.4699 0.065 Uiso 1 1 calc R
C167 C 0.0172(4) 0.07810(18) 0.5154(2) 0.070(2) Uani 1 1 d .
H16M H 0.0475 0.0975 0.5255 0.104 Uiso 1 1 calc R
H16N H 0.0321 0.0573 0.5296 0.104 Uiso 1 1 calc R
H16O H -0.0387 0.0825 0.5190 0.104 Uiso 1 1 calc R
C168 C -0.0170(4) 0.04681(17) 0.4529(2) 0.074(2) Uani 1 1 d .
H16P H -0.0716 0.0544 0.4533 0.111 Uiso 1 1 calc R
H16Q H -0.0122 0.0251 0.4670 0.111 Uiso 1 1 calc R
H16R H -0.0002 0.0437 0.4258 0.111 Uiso 1 1 calc R
C169 C 0.1956(5) 0.0585(2) 0.3892(4) 0.138(5) Uani 1 1 d .
H169 H 0.1887 0.0464 0.4147 0.165 Uiso 1 1 calc R
C170 C 0.2797(5) 0.0570(2) 0.3911(3) 0.125(4) Uani 1 1 d .
H17A H 0.3018 0.0693 0.3688 0.188 Uiso 1 1 calc R
H17B H 0.2967 0.0331 0.3904 0.188 Uiso 1 1 calc R
H17C H 0.2977 0.0676 0.4155 0.188 Uiso 1 1 calc R
C171 C 0.1497(6) 0.0359(3) 0.3691(3) 0.135(5) Uani 1 1 d .
H17D H 0.0956 0.0378 0.3781 0.202 Uiso 1 1 calc R
H17E H 0.1686 0.0125 0.3737 0.202 Uiso 1 1 calc R
H17F H 0.1521 0.0410 0.3411 0.202 Uiso 1 1 calc R
C172 C 0.1837(5) 0.1575(2) 0.3383(2) 0.090(3) Uani 1 1 d .
H172 H 0.1708 0.1797 0.3253 0.108 Uiso 1 1 calc R
C173 C 0.2585(4) 0.1639(3) 0.3518(3) 0.133(5) Uani 1 1 d .
H17G H 0.2604 0.1866 0.3639 0.199 Uiso 1 1 calc R
H17H H 0.2953 0.1630 0.3300 0.199 Uiso 1 1 calc R
H17I H 0.2730 0.1466 0.3713 0.199 Uiso 1 1 calc R
C174 C 0.1641(4) 0.1332(2) 0.3074(2) 0.083(2) Uani 1 1 d .
H17J H 0.2040 0.1342 0.2870 0.124 Uiso 1 1 calc R
H17K H 0.1130 0.1391 0.2961 0.124 Uiso 1 1 calc R
H17L H 0.1620 0.1101 0.3183 0.124 Uiso 1 1 calc R

loop_
_atom_site_aniso_label
_atom_site_aniso_U_11
_atom_site_aniso_U_22
_atom_site_aniso_U_33
_atom_site_aniso_U_23
_atom_site_aniso_U_13
_atom_site_aniso_U_12
Ti1 0.0342(5) 0.0433(6) 0.0381(6) 0.0030(5) 0.0054(4) 0.0000(5)
Ti2 0.0334(5) 0.0425(6) 0.0319(5) -0.0024(4) -0.0002(4) 0.0027(5)
Ti3 0.0314(5) 0.0405(6) 0.0360(6) 0.0006(5) -0.0023(4) 0.0008(5)
Ti4 0.0298(5) 0.0354(5) 0.0378(6) 0.0000(4) -0.0002(4) 0.0001(4)
Ti5 0.0297(5) 0.0390(6) 0.0525(7) 0.0011(5) -0.0002(5) -0.0007(5)
Ti6 0.0415(6) 0.0507(7) 0.0498(7) -0.0099(5) 0.0124(5) -0.0072(5)
Ti7 0.0440(6) 0.0434(6) 0.0407(6) 0.0021(5) -0.0002(5) -0.0096(5)
Ti8 0.0378(6) 0.0360(6) 0.0410(6) -0.0006(5) -0.0039(5) -0.0016(5)
Ti9 0.0394(6) 0.0377(6) 0.0333(6) -0.0018(4) -0.0013(4) -0.0045(5)
Ti10 0.0391(6) 0.0355(5) 0.0382(6) -0.0006(4) -0.0030(5) -0.0004(5)
Ti11 0.0385(6) 0.0470(6) 0.0535(7) 0.0009(5) -0.0020(5) 0.0000(5)
Ti12 0.0498(7) 0.0508(7) 0.0461(7) -0.0023(5) 0.0054(5) 0.0027(6)
Ti13 0.0358(6) 0.0527(7) 0.0482(7) -0.0049(5) -0.0072(5) 0.0067(5)
Ti14 0.0332(5) 0.0366(6) 0.0424(6) 0.0051(5) 0.0020(4) 0.0002(5)
Ti15 0.0362(6) 0.0447(6) 0.0473(6) 0.0023(5) 0.0050(5) 0.0035(5)
Ti16 0.0328(5) 0.0386(6) 0.0369(6) 0.0002(5) 0.0020(4) -0.0010(5)
Ti17 0.0333(6) 0.0576(7) 0.0449(6) -0.0074(5) 0.0025(5) -0.0018(5)
Ti18 0.0529(7) 0.0524(7) 0.0486(7) 0.0045(6) 0.0129(6) -0.0092(6)
O1 0.044(2) 0.039(2) 0.048(2) 0.0037(18) 0.0098(19) 0.0018(18)
O2 0.042(2) 0.053(2) 0.048(2) -0.003(2) 0.0108(19) -0.002(2)
O3 0.033(2) 0.047(2) 0.042(2) 0.0021(18) -0.0008(17) -0.0055(18)
O4 0.039(2) 0.048(2) 0.031(2) 0.0060(17) 0.0035(17) 0.0046(18)
O5 0.0322(19) 0.039(2) 0.034(2) -0.0003(16) 0.0000(16) 0.0000(17)
O6 0.039(2) 0.042(2) 0.043(2) 0.0022(18) 0.0070(18) 0.0029(18)
O7 0.036(2) 0.037(2) 0.039(2) 0.0037(18) 0.0045(17) 0.0025(17)
O8 0.031(2) 0.042(2) 0.036(2) -0.0099(18) 0.0033(16) -0.0048(17)
O9 0.046(2) 0.055(3) 0.045(2) -0.010(2) 0.008(2) -0.011(2)
O10 0.060(3) 0.049(2) 0.034(2) -0.0122(18) 0.0032(19) 0.002(2)
O11 0.0304(19) 0.047(2) 0.030(2) 0.0001(17) 0.0050(16) 0.0022(17)
O12 0.034(2) 0.041(2) 0.038(2) 0.0030(17) -0.0041(17) -0.0070(18)
O13 0.034(2) 0.039(2) 0.035(2) -0.0005(17) 0.0014(17) 0.0005(17)
O14 0.034(2) 0.034(2) 0.035(2) 0.0027(16) 0.0023(16) -0.0023(17)
O15 0.031(2) 0.041(2) 0.055(3) 0.0067(19) 0.0011(18) 0.0056(17)
O16 0.041(2) 0.043(2) 0.049(2) -0.0039(19) 0.0000(19) 0.0046(19)
O17 0.042(2) 0.045(2) 0.037(2) 0.0007(18) -0.0072(18) -0.0030(19)
O18 0.037(2) 0.036(2) 0.051(2) 0.0051(18) 0.0015(18) 0.0017(18)
O19 0.032(2) 0.048(2) 0.043(2) -0.0041(18) -0.0029(17) -0.0010(18)
O20 0.0291(19) 0.034(2) 0.043(2) -0.0052(17) 0.0013(16) -0.0003(16)
O21 0.031(2) 0.046(2) 0.079(3) 0.005(2) -0.007(2) 0.0036(19)
O22 0.040(2) 0.050(2) 0.054(3) -0.004(2) 0.0129(19) -0.0072(19)
O23 0.060(3) 0.068(3) 0.127(5) -0.058(3) 0.039(3) -0.015(3)
O24 0.069(3) 0.090(4) 0.055(3) 0.015(3) -0.014(2) -0.023(3)
O25 0.037(2) 0.042(2) 0.067(3) -0.001(2) -0.003(2) -0.0090(19)
O26 0.053(3) 0.069(3) 0.050(3) -0.005(2) 0.016(2) -0.008(2)
O27 0.072(3) 0.042(2) 0.066(3) 0.009(2) 0.000(2) -0.027(2)
O28 0.039(2) 0.041(2) 0.051(2) -0.0013(18) -0.0035(18) -0.0085(18)
O29 0.036(2) 0.037(2) 0.042(2) 0.0045(17) -0.0015(17) -0.0051(17)
O30 0.049(2) 0.043(2) 0.040(2) 0.0110(18) -0.0036(18) -0.0078(19)
O31 0.052(2) 0.038(2) 0.040(2) -0.0005(18) -0.0061(19) -0.0019(19)
O32 0.044(2) 0.033(2) 0.041(2) -0.0013(17) 0.0008(18) -0.0017(18)
O33 0.045(2) 0.042(2) 0.035(2) -0.0075(18) -0.0056(18) -0.0045(18)
O34 0.051(3) 0.067(3) 0.042(2) -0.008(2) 0.008(2) -0.009(2)
O35 0.048(2) 0.040(2) 0.048(2) -0.0075(19) 0.0027(19) 0.0051(19)
O36 0.046(2) 0.045(2) 0.038(2) -0.0042(18) -0.0049(18) 0.0027(19)
O37 0.042(2) 0.037(2) 0.043(2) 0.0032(18) -0.0066(18) -0.0031(18)
O38 0.040(2) 0.035(2) 0.037(2) 0.0005(17) 0.0030(17) -0.0027(17)
O39 0.041(2) 0.034(2) 0.042(2) 0.0029(17) 0.0007(18) -0.0004(18)
O40 0.038(2) 0.038(2) 0.060(3) 0.0036(19) 0.0010(19) -0.0016(18)
O41 0.060(3) 0.044(2) 0.045(2) -0.0123(19) 0.003(2) -0.008(2)
O42 0.039(2) 0.038(2) 0.038(2) -0.0014(17) -0.0009(17) -0.0006(17)
O43 0.041(2) 0.047(2) 0.046(2) -0.0062(19) -0.0021(18) -0.0035(19)
O44 0.037(2) 0.040(2) 0.042(2) -0.0023(18) -0.0022(17) -0.0005(18)
O45 0.043(2) 0.060(3) 0.073(3) 0.013(2) -0.009(2) 0.009(2)
O46 0.044(2) 0.054(3) 0.074(3) -0.003(2) -0.007(2) -0.009(2)
O47 0.041(2) 0.054(3) 0.053(3) 0.004(2) 0.007(2) -0.001(2)
O48 0.067(3) 0.055(3) 0.093(4) -0.029(3) 0.019(3) 0.003(2)
O49 0.052(2) 0.037(2) 0.047(2) 0.0072(18) -0.0001(19) 0.0063(19)
O50 0.062(3) 0.073(3) 0.067(3) 0.024(3) -0.012(2) 0.002(3)
O51 0.045(3) 0.063(3) 0.088(4) -0.029(3) -0.009(2) -0.004(2)
O52 0.054(3) 0.088(3) 0.045(3) -0.003(2) -0.015(2) 0.013(2)
O53 0.035(2) 0.059(3) 0.056(3) -0.005(2) -0.0016(19) 0.016(2)
O54 0.035(2) 0.041(2) 0.040(2) 0.0027(17) 0.0011(17) 0.0012(17)
O55 0.042(2) 0.042(2) 0.046(2) -0.0047(19) -0.0037(19) 0.0042(19)
O56 0.037(2) 0.035(2) 0.048(2) -0.0025(18) 0.0028(18) -0.0015(17)
O57 0.038(2) 0.042(2) 0.040(2) -0.0050(18) 0.0021(18) -0.0025(18)
O58 0.035(2) 0.062(3) 0.046(2) -0.014(2) 0.0063(18) -0.009(2)
O59 0.078(4) 0.057(3) 0.150(6) -0.007(3) 0.038(4) -0.028(3)
O60 0.064(3) 0.036(2) 0.055(3) 0.0099(19) 0.009(2) 0.001(2)
O61 0.039(2) 0.045(2) 0.039(2) 0.0044(18) 0.0035(17) 0.0025(18)
O62 0.043(2) 0.052(3) 0.068(3) 0.001(2) 0.010(2) -0.007(2)
O63 0.050(2) 0.049(2) 0.056(3) -0.006(2) 0.013(2) 0.006(2)
O64 0.051(2) 0.045(2) 0.038(2) 0.0057(19) 0.0080(19) -0.001(2)
O65 0.044(2) 0.045(2) 0.038(2) 0.0056(19) 0.0004(18) 0.0037(19)
O66 0.042(2) 0.036(2) 0.046(2) 0.0048(18) -0.0002(18) 0.0009(18)
O67 0.062(3) 0.056(3) 0.056(3) 0.012(2) 0.020(2) 0.004(2)
O68 0.032(2) 0.039(2) 0.040(2) 0.0003(17) 0.0027(17) -0.0022(17)
O69 0.072(3) 0.124(5) 0.041(3) 0.003(3) 0.000(2) 0.028(3)
O70 0.036(2) 0.086(3) 0.053(3) -0.015(2) -0.008(2) -0.003(2)
O71 0.042(2) 0.050(2) 0.039(2) -0.0062(18) -0.0029(18) -0.0076(19)
O72 0.031(2) 0.045(2) 0.048(2) 0.0011(19) 0.0014(17) 0.0017(18)
O73 0.038(2) 0.065(3) 0.056(3) -0.008(2) 0.003(2) 0.010(2)
O74 0.034(2) 0.041(2) 0.038(2) -0.0007(17) 0.0053(17) -0.0063(17)
O75 0.042(2) 0.069(3) 0.045(2) -0.006(2) 0.0169(19) -0.008(2)
C1 0.069(5) 0.044(4) 0.097(6) 0.001(4) 0.018(4) -0.002(4)
C2 0.070(6) 0.072(6) 0.193(11) -0.006(6) 0.002(6) -0.022(5)
C3 0.130(9) 0.057(6) 0.40(2) 0.084(10) -0.112(12) -0.008(6)
C4 0.064(5) 0.096(6) 0.068(5) -0.011(4) 0.036(4) -0.003(4)
C5 0.065(6) 0.150(9) 0.127(8) -0.015(7) 0.028(5) 0.036(6)
C6 0.133(8) 0.123(8) 0.067(6) 0.016(5) 0.041(6) 0.004(7)
C7 0.028(3) 0.066(4) 0.064(4) 0.007(3) -0.006(3) -0.012(3)
C8 0.037(4) 0.089(6) 0.085(5) 0.022(4) -0.013(4) -0.010(4)
C9 0.067(5) 0.083(6) 0.089(6) -0.018(5) -0.010(4) -0.021(4)
C10 0.065(4) 0.074(5) 0.041(4) 0.014(3) -0.004(3) 0.016(4)
C11 0.063(4) 0.061(4) 0.064(5) 0.019(4) 0.000(4) 0.013(4)
C12 0.222(13) 0.128(9) 0.053(5) -0.001(5) -0.033(7) 0.076(9)
C13 0.038(3) 0.038(3) 0.029(3) 0.002(2) -0.002(2) 0.004(3)
C14 0.041(3) 0.048(4) 0.053(4) -0.005(3) 0.002(3) -0.010(3)
C15 0.060(4) 0.050(4) 0.058(4) -0.006(3) 0.002(3) -0.021(3)
C16 0.067(4) 0.046(4) 0.048(4) -0.013(3) 0.002(3) -0.003(3)
C17 0.040(3) 0.046(3) 0.038(3) -0.002(3) 0.003(3) -0.001(3)
C18 0.038(3) 0.039(3) 0.033(3) -0.002(2) -0.002(2) 0.000(3)
C19 0.028(3) 0.049(4) 0.038(3) -0.006(3) -0.003(3) -0.004(3)
C20 0.034(3) 0.046(3) 0.038(3) 0.005(3) 0.002(3) 0.001(3)
C21 0.084(6) 0.068(5) 0.076(5) -0.022(4) 0.010(5) 0.004(4)
C22 0.107(8) 0.145(9) 0.130(9) -0.088(7) -0.010(7) -0.023(7)
C23 0.105(8) 0.137(9) 0.119(8) -0.046(7) 0.039(7) 0.010(7)
C24 0.032(3) 0.037(3) 0.035(3) -0.004(2) -0.003(2) -0.004(2)
C25 0.035(3) 0.050(4) 0.051(4) 0.008(3) -0.001(3) 0.004(3)
C26 0.056(4) 0.036(3) 0.059(4) 0.009(3) -0.001(3) 0.001(3)
C27 0.043(4) 0.043(4) 0.067(4) 0.013(3) 0.009(3) -0.005(3)
C28 0.035(3) 0.038(3) 0.056(4) 0.006(3) 0.001(3) -0.001(3)
C29 0.038(3) 0.034(3) 0.034(3) 0.001(2) 0.000(2) 0.000(3)
C30 0.030(3) 0.026(3) 0.046(4) 0.001(2) 0.003(3) 0.008(2)
C31 0.039(3) 0.039(3) 0.034(3) -0.005(3) 0.003(3) 0.006(3)
C32 0.071(5) 0.053(4) 0.056(4) -0.007(3) -0.002(4) 0.010(4)
C33 0.077(6) 0.123(8) 0.233(13) -0.120(9) 0.042(7) -0.030(6)
C34 0.057(5) 0.177(10) 0.179(11) -0.123(9) 0.025(6) -0.002(6)
C35 0.057(4) 0.069(4) 0.043(4) -0.005(3) -0.009(3) 0.008(4)
C36 0.075(5) 0.133(8) 0.054(5) -0.019(5) -0.022(4) -0.005(5)
C37 0.108(8) 0.269(14) 0.050(5) -0.029(7) 0.017(5) -0.088(9)
C38 0.161(10) 0.117(8) 0.105(8) 0.034(6) 0.037(7) 0.093(8)
C39 0.096(6) 0.056(5) 0.131(8) 0.015(5) 0.072(6) 0.027(4)
C41 0.043(3) 0.064(4) 0.048(4) -0.010(3) -0.008(3) -0.014(3)
C42 0.067(5) 0.099(6) 0.039(4) 0.000(4) -0.009(3) -0.018(4)
C43 0.085(5) 0.052(4) 0.070(5) -0.028(4) 0.001(4) 0.000(4)
C44 0.031(3) 0.054(4) 0.083(5) 0.008(4) -0.004(3) -0.002(3)
C45 0.066(5) 0.061(5) 0.164(9) 0.007(6) 0.032(6) 0.012(4)
C46 0.117(9) 0.218(14) 0.098(8) 0.027(8) -0.042(7) -0.011(9)
C47 0.048(4) 0.057(4) 0.065(4) 0.001(4) 0.015(3) -0.014(3)
C48 0.069(5) 0.087(6) 0.092(6) 0.031(5) 0.013(4) -0.016(4)
C49 0.068(5) 0.108(7) 0.073(5) -0.005(5) 0.031(4) 0.002(5)
C50 0.111(8) 0.086(7) 0.126(9) -0.053(7) 0.040(7) -0.010(6)
C51 0.288(17) 0.083(7) 0.088(8) -0.033(6) 0.045(10) -0.026(9)
C52 0.130(9) 0.096(8) 0.147(10) -0.005(7) 0.017(8) 0.025(7)
C53 0.091(6) 0.096(6) 0.061(5) -0.004(5) -0.009(4) -0.009(5)
C54 0.097(7) 0.113(7) 0.089(6) -0.006(6) -0.028(5) -0.016(6)
C55 0.153(9) 0.091(7) 0.092(7) -0.011(6) -0.029(6) 0.029(7)
C56 0.223(13) 0.075(7) 0.155(10) 0.022(7) -0.087(10) -0.087(8)
C57 0.118(8) 0.134(9) 0.157(10) -0.027(8) -0.064(8) -0.045(7)
C58 0.37(2) 0.088(8) 0.233(16) 0.061(9) -0.179(16) -0.104(12)
C59 0.076(6) 0.106(7) 0.069(6) -0.009(5) 0.028(4) -0.018(5)
C60 0.108(8) 0.261(15) 0.059(6) 0.018(8) 0.012(5) -0.046(9)
C61 0.101(9) 0.290(18) 0.124(10) 0.026(11) 0.036(7) 0.040(10)
C62 0.183(14) 0.069(7) 0.283(19) 0.053(10) 0.060(13) -0.006(8)
C63 0.41(3) 0.068(8) 0.31(2) -0.001(11) 0.23(2) 0.002(12)
C64 0.186(12) 0.139(10) 0.388(18) 0.073(12) 0.074(13) -0.057(10)
C65 0.043(3) 0.052(4) 0.061(4) 0.007(3) -0.009(3) -0.015(3)
C66 0.063(5) 0.063(5) 0.097(6) -0.014(4) -0.017(4) -0.013(4)
C67 0.042(4) 0.062(5) 0.102(6) -0.003(4) -0.011(4) 0.006(3)
C68 0.066(4) 0.054(4) 0.043(4) 0.007(3) -0.004(3) -0.010(3)
C69 0.105(7) 0.073(6) 0.125(8) 0.051(5) 0.035(6) 0.028(5)
C70 0.157(9) 0.082(6) 0.059(5) 0.017(4) -0.044(5) -0.026(6)
C71 0.055(4) 0.029(3) 0.043(3) -0.001(3) -0.014(3) -0.002(3)
C72 0.057(4) 0.046(4) 0.049(4) 0.000(3) -0.002(3) -0.004(3)
C73 0.067(5) 0.053(4) 0.061(5) -0.013(3) -0.016(4) -0.008(4)
C74 0.086(5) 0.053(4) 0.055(4) -0.021(3) -0.013(4) 0.000(4)
C75 0.059(4) 0.041(3) 0.044(4) -0.004(3) -0.004(3) 0.004(3)
C76 0.048(4) 0.033(3) 0.039(3) 0.000(3) -0.010(3) 0.006(3)
C77 0.037(3) 0.045(4) 0.038(3) -0.006(3) -0.004(3) -0.004(3)
C78 0.053(4) 0.031(3) 0.045(4) 0.005(3) -0.008(3) 0.003(3)
C79 0.076(5) 0.060(4) 0.065(5) -0.013(4) -0.005(4) 0.015(4)
C80 0.095(7) 0.116(8) 0.186(11) -0.108(8) 0.045(7) -0.043(6)
C81 0.083(7) 0.150(10) 0.180(11) -0.102(9) 0.053(7) -0.021(6)
C82 0.076(5) 0.066(5) 0.048(4) -0.004(4) -0.001(4) 0.009(4)
C83 0.080(5) 0.109(7) 0.054(5) 0.001(4) 0.012(4) -0.014(5)
C84 0.100(6) 0.104(6) 0.055(5) -0.011(4) -0.025(4) -0.025(5)
C85 0.040(3) 0.035(3) 0.042(3) -0.005(3) -0.002(3) -0.007(3)
C86 0.049(4) 0.041(3) 0.059(4) 0.000(3) -0.002(3) -0.003(3)
C87 0.058(4) 0.044(4) 0.065(4) 0.010(3) -0.003(3) 0.001(3)
C88 0.060(4) 0.037(3) 0.067(4) 0.017(3) 0.000(3) -0.010(3)
C89 0.043(4) 0.043(4) 0.060(4) 0.003(3) 0.002(3) -0.006(3)
C90 0.044(3) 0.034(3) 0.036(3) 0.001(2) -0.004(3) 0.000(3)
C91 0.040(3) 0.026(3) 0.044(4) -0.001(2) 0.001(3) 0.005(2)
C92 0.043(4) 0.044(3) 0.038(3) -0.004(3) -0.003(3) -0.003(3)
C93 0.085(6) 0.074(5) 0.071(5) -0.033(4) 0.009(4) -0.001(4)
C94 0.096(7) 0.102(7) 0.090(7) -0.026(5) 0.037(5) 0.007(5)
C95 0.099(7) 0.122(8) 0.111(7) -0.077(6) -0.012(6) -0.011(6)
C96 0.060(5) 0.099(6) 0.058(5) -0.029(4) -0.003(4) -0.024(4)
C97 0.108(8) 0.220(13) 0.056(6) -0.011(7) -0.004(5) -0.061(8)
C98 0.069(5) 0.102(7) 0.146(9) -0.086(6) 0.007(5) -0.005(5)
C99 0.043(4) 0.076(5) 0.096(6) 0.022(4) -0.018(4) -0.004(4)
C100 0.112(8) 0.232(14) 0.082(7) 0.038(8) -0.025(6) 0.003(9)
C101 0.082(6) 0.088(7) 0.159(10) 0.011(6) -0.005(6) 0.032(5)
C102 0.201(12) 0.107(8) 0.107(8) 0.004(7) -0.037(8) -0.100(8)
C103 0.34(2) 0.213(15) 0.120(10) -0.004(10) -0.082(12) -0.183(15)
C104 0.33(2) 0.137(11) 0.152(12) 0.023(9) -0.040(13) -0.132(13)
C105 0.062(5) 0.073(5) 0.079(5) 0.001(4) 0.013(4) -0.009(4)
C106 0.072(6) 0.146(9) 0.106(7) 0.063(7) -0.017(5) -0.041(6)
C107 0.069(6) 0.137(8) 0.097(7) -0.014(6) 0.034(5) -0.006(6)
C108 0.199(13) 0.097(8) 0.087(7) -0.022(6) -0.002(8) 0.040(8)
C109 0.333(19) 0.081(7) 0.100(8) -0.040(6) 0.085(10) -0.046(9)
C110 0.156(12) 0.163(13) 0.234(17) 0.000(11) -0.069(11) 0.064(10)
C111 0.141(8) 0.065(5) 0.088(7) 0.007(5) 0.003(6) 0.041(6)
C112 0.201(12) 0.101(8) 0.120(9) 0.027(6) -0.058(8) 0.064(8)
C113 0.39(2) 0.064(7) 0.140(10) -0.036(7) -0.110(12) 0.062(10)
C114 0.076(6) 0.132(8) 0.071(6) 0.012(5) 0.010(5) 0.022(6)
C115 0.089(6) 0.161(10) 0.072(6) 0.028(6) -0.004(5) 0.003(6)
C116 0.076(6) 0.131(8) 0.088(6) 0.001(6) -0.007(5) 0.021(6)
C117 0.118(8) 0.058(6) 0.211(12) 0.005(7) -0.089(8) -0.007(6)
C118 0.135(9) 0.084(7) 0.129(9) -0.012(6) -0.011(7) -0.008(6)
C119 0.116(8) 0.118(9) 0.201(12) -0.017(8) -0.081(8) -0.029(7)
C120 0.092(6) 0.109(7) 0.067(6) 0.029(5) 0.002(5) 0.028(5)
C121 0.074(6) 0.191(11) 0.084(7) 0.049(7) -0.006(5) 0.020(7)
C122 0.117(8) 0.135(9) 0.074(6) -0.005(6) 0.007(6) 0.055(7)
C123 0.036(4) 0.088(5) 0.064(5) 0.000(4) -0.001(3) 0.019(4)
C124 0.085(6) 0.083(6) 0.148(9) 0.021(6) 0.001(6) 0.031(5)
C125 0.040(4) 0.120(7) 0.067(5) 0.005(5) -0.007(3) 0.009(4)
C126 0.038(3) 0.036(3) 0.040(3) -0.001(3) -0.001(3) 0.005(3)
C127 0.044(3) 0.055(4) 0.048(4) -0.010(3) -0.001(3) -0.001(3)
C128 0.064(4) 0.059(4) 0.050(4) -0.020(3) 0.000(3) -0.005(4)
C129 0.057(4) 0.067(4) 0.049(4) -0.017(3) 0.001(3) -0.002(4)
C130 0.043(3) 0.066(4) 0.044(4) -0.014(3) 0.002(3) -0.003(3)
C131 0.042(3) 0.041(3) 0.039(3) -0.004(3) 0.000(3) 0.000(3)
C132 0.031(3) 0.038(3) 0.048(4) -0.007(3) -0.001(3) -0.009(3)
C133 0.039(3) 0.043(3) 0.042(3) -0.001(3) 0.000(3) -0.005(3)
C134 0.145(11) 0.115(10) 0.211(15) 0.018(10) -0.064(10) -0.058(9)
C135 0.150(12) 0.263(18) 0.139(12) -0.051(12) 0.017(10) -0.041(12)
C136 0.264(19) 0.209(16) 0.39(3) 0.237(19) -0.155(18) -0.084(14)
C137 0.102(7) 0.046(4) 0.115(7) 0.013(5) 0.011(6) 0.007(5)
C138 0.132(8) 0.052(5) 0.131(8) -0.010(5) 0.026(7) -0.015(5)
C139 0.084(7) 0.116(8) 0.217(13) 0.102(8) 0.025(7) 0.043(6)
C140 0.057(4) 0.059(4) 0.038(4) 0.000(3) 0.005(3) 0.004(3)
C141 0.077(5) 0.110(7) 0.065(5) -0.022(5) 0.004(4) -0.039(5)
C142 0.111(7) 0.090(6) 0.056(5) 0.005(4) -0.019(5) 0.029(5)
C143 0.089(6) 0.071(5) 0.076(6) -0.006(4) 0.023(5) -0.018(5)
C144 0.151(9) 0.069(6) 0.127(9) 0.022(6) 0.020(7) -0.010(6)
C145 0.117(9) 0.148(11) 0.282(17) 0.060(11) -0.094(10) -0.076(8)
C146 0.083(5) 0.054(4) 0.064(5) 0.000(4) 0.012(4) 0.007(4)
C147 0.130(8) 0.090(7) 0.102(7) -0.031(6) -0.014(6) 0.025(6)
C148 0.134(9) 0.101(7) 0.177(11) -0.057(7) -0.049(8) 0.079(7)
C149 0.056(4) 0.037(3) 0.038(3) 0.003(3) -0.001(3) 0.000(3)
C150 0.064(4) 0.043(4) 0.052(4) 0.001(3) 0.002(3) 0.012(3)
C151 0.082(5) 0.040(4) 0.082(5) 0.004(4) 0.008(4) 0.021(4)
C152 0.107(6) 0.035(4) 0.073(5) 0.013(3) 0.021(5) 0.006(4)
C153 0.075(5) 0.042(4) 0.056(4) 0.004(3) 0.004(4) 0.000(3)
C154 0.059(4) 0.033(3) 0.036(3) 0.002(3) 0.004(3) 0.003(3)
C155 0.033(3) 0.039(3) 0.054(4) 0.005(3) 0.001(3) 0.011(3)
C156 0.050(4) 0.046(4) 0.045(4) -0.003(3) -0.007(3) 0.000(3)
C157 0.091(7) 0.153(10) 0.075(7) 0.003(6) -0.020(5) 0.008(7)
C158 0.152(12) 0.53(3) 0.074(8) 0.108(13) 0.018(8) 0.076(16)
C159 0.189(13) 0.086(7) 0.174(12) -0.027(7) -0.080(10) -0.008(8)
C160 0.039(4) 0.114(7) 0.062(5) -0.011(5) -0.003(3) -0.002(4)
C161 0.086(6) 0.125(8) 0.078(6) 0.011(6) -0.027(5) -0.001(6)
C162 0.055(5) 0.111(7) 0.106(7) -0.028(6) -0.006(5) -0.023(5)
C163 0.085(6) 0.079(6) 0.073(6) -0.026(4) 0.004(4) -0.038(5)
C164 0.36(2) 0.086(7) 0.101(8) -0.005(6) -0.049(10) -0.103(10)
C165 0.175(10) 0.138(9) 0.073(6) 0.003(6) -0.051(7) -0.073(8)
C166 0.039(3) 0.048(4) 0.074(5) 0.008(3) 0.004(3) 0.010(3)
C167 0.062(5) 0.070(5) 0.077(5) 0.023(4) 0.007(4) 0.016(4)
C168 0.067(5) 0.050(4) 0.106(6) 0.011(4) 0.004(4) 0.005(4)
C169 0.066(6) 0.076(6) 0.271(15) -0.050(8) 0.019(8) 0.018(5)
C170 0.060(6) 0.111(8) 0.205(12) -0.028(8) 0.023(7) 0.023(5)
C171 0.111(8) 0.119(9) 0.174(11) -0.084(8) -0.046(8) 0.044(7)
C172 0.073(6) 0.122(7) 0.075(6) -0.020(5) 0.029(5) -0.030(5)
C173 0.044(5) 0.271(15) 0.082(7) -0.020(8) 0.005(4) -0.033(7)
C174 0.073(5) 0.114(7) 0.062(5) -0.021(5) 0.015(4) 0.003(5)

loop_
_atom_type_symbol
_atom_type_description
_atom_type_scat_dispersion_real
_atom_type_scat_dispersion_imag
_atom_type_scat_source
C C 0.0033 0.0016 'International Tables Vol C Tables 4.2.6.8 and 6.1.1.4'
H H 0.0000 0.0000 'International Tables Vol C Tables 4.2.6.8 and 6.1.1.4'
O O 0.0106 0.0060 'International Tables Vol C Tables 4.2.6.8 and 6.1.1.4'
Ti Ti 0.2776 0.4457 'International Tables Vol C Tables 4.2.6.8 and 6.1.1.4'

loop_
_geom_angle_atom_site_label_1
_geom_angle_atom_site_label_2
_geom_angle_atom_site_label_3
_geom_angle
O2 Ti1 O1 94.00(17)
O2 Ti1 O5 97.83(16)
O1 Ti1 O5 168.11(16)
O2 Ti1 O4 96.97(17)
O1 Ti1 O4 105.37(17)
O5 Ti1 O4 74.45(14)
O2 Ti1 O3 96.35(17)
O1 Ti1 O3 102.18(16)
O5 Ti1 O3 75.37(14)
O4 Ti1 O3 148.35(15)
O2 Ti1 O6 176.24(17)
O1 Ti1 O6 82.48(16)
O5 Ti1 O6 85.66(14)
O4 Ti1 O6 85.31(14)
O3 Ti1 O6 83.12(15)
O2 Ti1 Ti2 97.83(13)
O1 Ti1 Ti2 143.97(13)
O5 Ti1 Ti2 34.98(10)
O4 Ti1 Ti2 39.52(10)
O3 Ti1 Ti2 110.10(11)
O6 Ti1 Ti2 85.84(10)
O2 Ti1 Ti3 104.26(13)
O1 Ti1 Ti3 137.45(13)
O5 Ti1 Ti3 37.36(10)
O4 Ti1 Ti3 109.98(11)
O3 Ti1 Ti3 38.64(10)
O6 Ti1 Ti3 77.66(10)
Ti2 Ti1 Ti3 71.55(3)
O10 Ti2 O11 110.05(18)
O10 Ti2 O5 123.20(17)
O11 Ti2 O5 126.71(16)
O10 Ti2 O4 100.09(17)
O11 Ti2 O4 96.92(16)
O5 Ti2 O4 77.02(15)
O10 Ti2 O13 91.60(17)
O11 Ti2 O13 91.76(15)
O5 Ti2 O13 85.17(15)
O4 Ti2 O13 162.03(15)
O10 Ti2 Ti1 116.33(14)
O11 Ti2 Ti1 119.14(12)
O5 Ti2 Ti1 37.60(11)
O4 Ti2 Ti1 39.47(10)
O13 Ti2 Ti1 122.77(10)
O16 Ti3 O17 97.42(17)
O16 Ti3 O5 93.92(16)
O17 Ti3 O5 168.59(16)
O16 Ti3 O3 96.50(17)
O17 Ti3 O3 101.91(16)
O5 Ti3 O3 75.53(14)
O16 Ti3 O12 94.51(16)
O17 Ti3 O12 94.39(16)
O5 Ti3 O12 85.85(14)
O3 Ti3 O12 158.93(15)
O16 Ti3 O7 176.57(16)
O17 Ti3 O7 84.62(16)
O5 Ti3 O7 84.10(14)
O3 Ti3 O7 85.73(14)
O12 Ti3 O7 82.57(14)
O16 Ti3 Ti1 101.86(13)
O17 Ti3 Ti1 137.47(13)
O5 Ti3 Ti1 37.41(10)
O3 Ti3 Ti1 38.75(10)
O12 Ti3 Ti1 121.10(10)
O7 Ti3 Ti1 78.26(10)
O18 Ti4 O11 99.75(17)
O18 Ti4 O20 94.69(16)
O11 Ti4 O20 165.54(16)
O18 Ti4 O19 95.62(16)
O11 Ti4 O19 100.76(15)
O20 Ti4 O19 76.84(14)
O18 Ti4 O8 93.33(16)
O11 Ti4 O8 92.63(15)
O20 Ti4 O8 87.34(14)
O19 Ti4 O8 162.38(15)
O18 Ti4 O14 174.39(16)
O11 Ti4 O14 85.01(15)
O20 Ti4 O14 80.62(14)
O19 Ti4 O14 86.33(14)
O8 Ti4 O14 83.44(14)
O18 Ti4 Ti5 100.63(12)
O11 Ti4 Ti5 135.81(12)
O20 Ti4 Ti5 38.66(10)
O19 Ti4 Ti5 38.54(11)
O8 Ti4 Ti5 124.63(11)
O14 Ti4 Ti5 77.64(10)
O25 Ti5 O21 96.45(18)
O25 Ti5 O19 104.45(17)
O21 Ti5 O19 97.80(17)
O25 Ti5 O20 169.87(17)
O21 Ti5 O20 93.24(16)
O19 Ti5 O20 77.04(14)
O25 Ti5 O22 101.47(18)
O21 Ti5 O22 97.29(18)
O19 Ti5 O22 148.19(15)
O20 Ti5 O22 74.29(15)
O25 Ti5 O15 84.56(16)
O21 Ti5 O15 178.98(17)
O19 Ti5 O15 81.89(15)
O20 Ti5 O15 85.75(14)
O22 Ti5 O15 82.52(15)
O25 Ti5 Ti6 139.30(14)
O21 Ti5 Ti6 99.82(14)
O19 Ti5 Ti6 109.89(11)
O20 Ti5 Ti6 34.88(10)
O22 Ti5 Ti6 39.67(11)
O15 Ti5 Ti6 79.39(11)
O25 Ti5 Ti4 140.94(14)
O21 Ti5 Ti4 101.10(13)
O19 Ti5 Ti4 38.92(10)
O20 Ti5 Ti4 38.49(10)
O22 Ti5 Ti4 110.44(11)
O15 Ti5 Ti4 78.05(10)
Ti6 Ti5 Ti4 71.13(3)
O24 Ti6 O23 114.7(3)
O24 Ti6 O20 126.0(2)
O23 Ti6 O20 119.0(2)
O24 Ti6 O22 99.23(19)
O23 Ti6 O22 98.70(19)
O20 Ti6 O22 78.41(16)
O24 Ti6 O9 88.15(19)
O23 Ti6 O9 91.14(19)
O20 Ti6 O9 85.58(15)
O22 Ti6 O9 163.80(16)
O24 Ti6 Ti5 115.82(17)
O23 Ti6 Ti5 117.95(19)
O20 Ti6 Ti5 38.49(11)
O22 Ti6 Ti5 40.20(11)
O9 Ti6 Ti5 123.62(12)
O27 Ti7 O26 95.5(2)
O27 Ti7 O29 167.09(19)
O26 Ti7 O29 97.34(18)
O27 Ti7 O30 102.40(18)
O26 Ti7 O30 97.55(18)
O29 Ti7 O30 74.34(15)
O27 Ti7 O28 104.46(18)
O26 Ti7 O28 94.25(18)
O29 Ti7 O28 76.20(14)
O30 Ti7 O28 149.39(15)
O27 Ti7 O31 82.61(18)
O26 Ti7 O31 175.27(18)
O29 Ti7 O31 84.74(15)
O30 Ti7 O31 87.09(15)
O28 Ti7 O31 82.09(15)
O27 Ti7 Ti9 140.50(15)
O26 Ti7 Ti9 99.78(14)
O29 Ti7 Ti9 34.65(10)
O30 Ti7 Ti9 39.70(10)
O28 Ti7 Ti9 110.42(11)
O31 Ti7 Ti9 84.36(10)
O27 Ti7 Ti8 139.62(15)
O26 Ti7 Ti8 102.05(15)
O29 Ti7 Ti8 37.90(10)
O30 Ti7 Ti8 110.83(11)
O28 Ti7 Ti8 38.78(10)
O31 Ti7 Ti8 76.98(10)
Ti9 Ti7 Ti8 71.66(3)
O36 Ti8 O35 97.82(17)
O36 Ti8 O29 168.47(17)
O35 Ti8 O29 93.55(17)
O36 Ti8 O28 100.42(16)
O35 Ti8 O28 98.52(17)
O29 Ti8 O28 75.89(15)
O36 Ti8 O37 95.16(16)
O35 Ti8 O37 93.65(17)
O29 Ti8 O37 85.97(14)
O28 Ti8 O37 158.67(15)
O36 Ti8 O32 85.09(16)
O35 Ti8 O32 174.18(17)
O29 Ti8 O32 83.75(15)
O28 Ti8 O32 85.85(15)
O37 Ti8 O32 81.04(14)
O36 Ti8 Ti7 136.38(13)
O35 Ti8 Ti7 102.24(13)
O29 Ti8 Ti7 37.67(10)
O28 Ti8 Ti7 38.70(11)
O37 Ti8 Ti7 121.40(11)
O32 Ti8 Ti7 78.75(10)
O41 Ti9 O42 111.98(18)
O41 Ti9 O29 122.36(18)
O42 Ti9 O29 125.64(17)
O41 Ti9 O30 99.87(17)
O42 Ti9 O30 95.88(16)
O29 Ti9 O30 77.15(15)
O41 Ti9 O38 91.64(17)
O42 Ti9 O38 91.29(15)
O29 Ti9 O38 86.13(15)
O30 Ti9 O38 163.00(15)
O41 Ti9 Ti7 117.58(14)
O42 Ti9 Ti7 115.92(12)
O29 Ti9 Ti7 37.76(11)
O30 Ti9 Ti7 39.40(11)
O38 Ti9 Ti7 123.79(11)
O49 Ti10 O42 99.60(17)
O49 Ti10 O43 97.23(17)
O42 Ti10 O43 98.47(16)
O49 Ti10 O44 93.67(17)
O42 Ti10 O44 166.28(16)
O43 Ti10 O44 76.27(15)
O49 Ti10 O33 93.03(17)
O42 Ti10 O33 94.96(16)
O43 Ti10 O33 161.48(16)
O44 Ti10 O33 87.75(15)
O49 Ti10 O39 172.73(17)
O42 Ti10 O39 86.09(15)
O43 Ti10 O39 86.32(15)
O44 Ti10 O39 80.97(14)
O33 Ti10 O39 81.91(15)
O49 Ti10 Ti11 100.85(13)
O42 Ti10 Ti11 134.00(12)
O43 Ti10 Ti11 38.33(11)
O44 Ti10 Ti11 38.28(10)
O33 Ti10 Ti11 124.39(12)
O39 Ti10 Ti11 78.00(10)
O46 Ti11 O45 96.2(2)
O46 Ti11 O44 168.26(18)
O45 Ti11 O44 95.52(17)
O46 Ti11 O43 102.85(18)
O45 Ti11 O43 97.08(18)
O44 Ti11 O43 76.55(15)
O46 Ti11 O47 103.01(19)
O45 Ti11 O47 97.87(19)
O44 Ti11 O47 74.44(15)
O43 Ti11 O47 148.41(16)
O46 Ti11 O40 83.59(17)
O45 Ti11 O40 178.04(19)
O44 Ti11 O40 84.74(14)
O43 Ti11 O40 81.09(15)
O47 Ti11 O40 84.07(16)
O46 Ti11 Ti12 140.01(15)
O45 Ti11 Ti12 102.66(15)
O44 Ti11 Ti12 34.86(11)
O43 Ti11 Ti12 109.31(11)
O47 Ti11 Ti12 40.01(11)
O40 Ti11 Ti12 78.65(11)
O46 Ti11 Ti10 138.44(15)
O45 Ti11 Ti10 101.98(14)
O44 Ti11 Ti10 38.54(11)
O43 Ti11 Ti10 38.34(11)
O47 Ti11 Ti10 110.97(12)
O40 Ti11 Ti10 77.02(10)
Ti12 Ti11 Ti10 71.14(4)
O50 Ti12 O48 112.1(2)
O50 Ti12 O44 127.5(2)
O48 Ti12 O44 120.4(2)
O50 Ti12 O47 97.19(19)
O48 Ti12 O47 98.6(2)
O44 Ti12 O47 77.84(16)
O50 Ti12 O34 90.56(19)
O48 Ti12 O34 91.1(2)
O44 Ti12 O34 86.57(16)
O47 Ti12 O34 164.27(17)
O50 Ti12 Ti11 114.24(17)
O48 Ti12 Ti11 119.50(17)
O44 Ti12 Ti11 38.49(11)
O47 Ti12 Ti11 39.82(11)
O34 Ti12 Ti11 124.45(12)
O51 Ti13 O52 96.7(2)
O51 Ti13 O54 94.94(19)
O52 Ti13 O54 168.20(19)
O51 Ti13 O53 99.29(19)
O52 Ti13 O53 101.66(18)
O54 Ti13 O53 74.70(15)
O51 Ti13 O55 89.93(18)
O52 Ti13 O55 96.04(18)
O54 Ti13 O55 85.65(15)
O53 Ti13 O55 158.86(16)
O51 Ti13 O65 174.38(18)
O52 Ti13 O65 83.93(18)
O54 Ti13 O65 84.61(14)
O53 Ti13 O65 86.01(16)
O55 Ti13 O65 84.45(15)
O51 Ti13 Ti15 104.33(16)
O52 Ti13 Ti15 136.68(15)
O54 Ti13 Ti15 37.09(10)
O53 Ti13 Ti15 38.28(11)
O55 Ti13 Ti15 120.99(11)
O65 Ti13 Ti15 78.66(11)
O60 Ti14 O68 114.91(18)
O60 Ti14 O54 121.32(18)
O68 Ti14 O54 123.65(16)
O60 Ti14 O61 98.21(17)
O68 Ti14 O61 98.55(16)
O54 Ti14 O61 77.59(15)
O60 Ti14 O56 90.29(17)
O68 Ti14 O56 90.57(15)
O54 Ti14 O56 85.88(15)
O61 Ti14 O56 163.47(15)
O60 Ti14 Ti15 114.41(14)
O68 Ti14 Ti15 118.22(12)
O54 Ti14 Ti15 37.82(11)
O61 Ti14 Ti15 39.80(10)
O56 Ti14 Ti15 123.67(11)
O63 Ti15 O62 95.97(19)
O63 Ti15 O54 166.18(18)
O62 Ti15 O54 97.81(17)
O63 Ti15 O61 103.24(18)
O62 Ti15 O61 96.47(17)
O54 Ti15 O61 74.12(15)
O63 Ti15 O53 105.58(18)
O62 Ti15 O53 95.45(18)
O54 Ti15 O53 74.23(15)
O61 Ti15 O53 147.37(15)
O63 Ti15 O64 81.94(17)
O62 Ti15 O64 176.66(18)
O54 Ti15 O64 84.34(15)
O61 Ti15 O64 86.57(15)
O53 Ti15 O64 82.65(16)
O63 Ti15 Ti14 141.52(14)
O62 Ti15 Ti14 97.93(14)
O54 Ti15 Ti14 34.52(10)
O61 Ti15 Ti14 39.63(11)
O53 Ti15 Ti14 108.56(11)
O64 Ti15 Ti14 85.29(11)
O63 Ti15 Ti13 138.85(14)
O62 Ti15 Ti13 103.70(14)
O54 Ti15 Ti13 37.29(10)
O61 Ti15 Ti13 109.87(11)
O53 Ti15 Ti13 37.60(11)
O64 Ti15 Ti13 76.46(11)
Ti14 Ti15 Ti13 71.10(3)
O71 Ti16 O68 98.17(17)
O71 Ti16 O74 93.57(16)
O68 Ti16 O74 168.14(16)
O71 Ti16 O72 96.72(17)
O68 Ti16 O72 100.33(15)
O74 Ti16 O72 76.52(15)
O71 Ti16 O66 92.86(17)
O68 Ti16 O66 94.51(15)
O74 Ti16 O66 86.53(15)
O72 Ti16 O66 160.97(16)
O71 Ti16 O57 175.11(17)
O68 Ti16 O57 85.94(15)
O74 Ti16 O57 82.41(14)
O72 Ti16 O57 85.09(15)
O66 Ti16 O57 84.15(15)
O71 Ti16 Ti17 100.29(13)
O68 Ti16 Ti17 136.55(12)
O74 Ti16 Ti17 38.13(10)
O72 Ti16 Ti17 38.70(11)
O66 Ti16 Ti17 123.25(11)
O57 Ti16 Ti17 78.27(10)
O73 Ti17 O70 96.80(19)
O73 Ti17 O74 169.13(17)
O70 Ti17 O74 94.04(18)
O73 Ti17 O75 102.67(18)
O70 Ti17 O75 98.09(19)
O74 Ti17 O75 74.91(15)
O73 Ti17 O72 103.47(18)
O70 Ti17 O72 96.54(18)
O74 Ti17 O72 75.98(14)
O75 Ti17 O72 148.16(16)
O73 Ti17 O58 84.71(17)
O70 Ti17 O58 177.47(17)
O74 Ti17 O58 84.49(15)
O75 Ti17 O58 83.53(16)
O72 Ti17 O58 81.11(15)
O73 Ti17 Ti18 140.01(15)
O70 Ti17 Ti18 100.81(16)
O74 Ti17 Ti18 35.60(10)
O75 Ti17 Ti18 39.56(12)
O72 Ti17 Ti18 109.75(11)
O58 Ti17 Ti18 79.18(12)
O73 Ti17 Ti16 139.47(14)
O70 Ti17 Ti16 100.42(14)
O74 Ti17 Ti16 37.85(10)
O75 Ti17 Ti16 110.75(12)
O72 Ti17 Ti16 38.44(10)
O58 Ti17 Ti16 77.16(10)
Ti18 Ti17 Ti16 71.48(4)
O59 Ti18 O69 113.5(3)
O59 Ti18 O74 118.6(2)
O69 Ti18 O74 127.9(2)
O59 Ti18 O75 98.3(2)
O69 Ti18 O75 95.8(2)
O74 Ti18 O75 78.86(16)
O59 Ti18 O67 92.5(2)
O69 Ti18 O67 89.6(2)
O74 Ti18 O67 86.60(16)
O75 Ti18 O67 164.81(17)
O59 Ti18 Ti17 117.3(2)
O69 Ti18 Ti17 114.68(18)
O74 Ti18 Ti17 39.01(11)
O75 Ti18 Ti17 40.11(12)
O67 Ti18 Ti17 124.94(12)
C1 O1 Ti1 152.6(4)
C4 O2 Ti1 136.3(4)
C7 O3 Ti3 131.9(3)
C7 O3 Ti1 125.5(3)
Ti3 O3 Ti1 102.61(15)
C10 O4 Ti1 127.3(4)
C10 O4 Ti2 131.4(4)
Ti1 O4 Ti2 101.02(16)
Ti2 O5 Ti3 143.8(2)
Ti2 O5 Ti1 107.42(17)
Ti3 O5 Ti1 105.23(16)
C19 O6 Ti1 128.4(4)
C19 O7 Ti3 129.2(3)
C20 O8 Ti4 135.4(3)
C20 O9 Ti6 137.8(4)
C21 O10 Ti2 152.7(5)
Ti2 O11 Ti4 154.2(2)
C30 O12 Ti3 133.9(4)
C30 O13 Ti2 130.7(3)
C31 O14 Ti4 129.8(3)
C31 O15 Ti5 126.2(4)
C32 O16 Ti3 139.7(4)
C35 O17 Ti3 142.1(4)
C38 O18 Ti4 152.8(5)
C41 O19 Ti5 125.7(3)
C41 O19 Ti4 131.3(3)
Ti5 O19 Ti4 102.54(16)
Ti6 O20 Ti4 140.64(19)
Ti6 O20 Ti5 106.63(17)
Ti4 O20 Ti5 102.86(16)
C44 O21 Ti5 141.7(4)
C47 O22 Ti6 133.5(4)
C47 O22 Ti5 126.2(4)
Ti6 O22 Ti5 100.13(16)
C50 O23 Ti6 159.4(6)
C53 O24 Ti6 146.3(5)
C56 O25 Ti5 169.1(7)
C59 O26 Ti7 137.9(5)
C62 O27 Ti7 160.1(7)
C65 O28 Ti7 123.4(3)
C65 O28 Ti8 133.1(3)
Ti7 O28 Ti8 102.52(16)
Ti9 O29 Ti7 107.59(17)
Ti9 O29 Ti8 143.9(2)
Ti7 O29 Ti8 104.43(16)
C68 O30 Ti7 126.4(3)
C68 O30 Ti9 132.7(3)
Ti7 O30 Ti9 100.90(16)
C77 O31 Ti7 126.9(4)
C77 O32 Ti8 129.7(4)
C78 O33 Ti10 135.1(4)
C78 O34 Ti12 136.7(4)
C79 O35 Ti8 143.0(4)
C82 O36 Ti8 144.0(4)
C91 O37 Ti8 135.4(4)
C91 O38 Ti9 132.2(3)
C92 O39 Ti10 130.9(4)
C92 O40 Ti11 127.5(4)
C93 O41 Ti9 150.5(5)
Ti9 O42 Ti10 154.6(2)
C96 O43 Ti11 124.5(4)
C96 O43 Ti10 132.1(4)
Ti11 O43 Ti10 103.32(17)
Ti12 O44 Ti11 106.65(18)
Ti12 O44 Ti10 140.3(2)
Ti11 O44 Ti10 103.17(16)
C99 O45 Ti11 141.5(4)
C102 O46 Ti11 156.9(6)
C105 O47 Ti11 124.6(4)
C105 O47 Ti12 135.1(4)
Ti11 O47 Ti12 100.17(17)
C108 O48 Ti12 150.5(6)
C111 O49 Ti10 145.4(5)
C114 O50 Ti12 163.8(5)
C117 O51 Ti13 157.0(7)
C120 O52 Ti13 145.6(5)
C123 O53 Ti13 131.9(4)
C123 O53 Ti15 123.9(4)
Ti13 O53 Ti15 104.13(16)
Ti14 O54 Ti15 107.66(18)
Ti14 O54 Ti13 143.6(2)
Ti15 O54 Ti13 105.61(16)
C132 O55 Ti13 134.6(4)
C132 O56 Ti14 131.1(4)
C133 O57 Ti16 129.0(4)
C133 O58 Ti17 127.7(4)
C134 O59 Ti18 169.4(8)
C137 O60 Ti14 152.1(5)
C140 O61 Ti14 132.9(3)
C140 O61 Ti15 126.4(3)
Ti14 O61 Ti15 100.57(16)
C143 O62 Ti15 142.3(4)
C146 O63 Ti15 147.5(4)
C155 O64 Ti15 129.5(4)
C155 O65 Ti13 127.0(4)
C156 O66 Ti16 136.0(4)
C156 O67 Ti18 136.8(4)
Ti14 O68 Ti16 155.3(2)
C157 O69 Ti18 148.8(6)
C160 O70 Ti17 140.4(5)
C163 O71 Ti16 147.0(4)
C166 O72 Ti16 132.2(3)
C166 O72 Ti17 124.9(3)
Ti16 O72 Ti17 102.87(17)
C169 O73 Ti17 166.4(6)
Ti18 O74 Ti16 141.7(2)
Ti18 O74 Ti17 105.39(17)
Ti16 O74 Ti17 104.01(16)
C172 O75 Ti18 125.1(5)
C172 O75 Ti17 134.2(5)
Ti18 O75 Ti17 100.33(17)
O1 C1 C3 113.3(7)
O1 C1 C2 109.1(6)
C3 C1 C2 112.6(8)
O1 C1 H1 107.2
C3 C1 H1 107.2
C2 C1 H1 107.2
C1 C2 H2A 109.5
C1 C2 H2B 109.5
H2A C2 H2B 109.5
C1 C2 H2C 109.5
H2A C2 H2C 109.5
H2B C2 H2C 109.5
C1 C3 H3A 109.5
C1 C3 H3B 109.5
H3A C3 H3B 109.5
C1 C3 H3C 109.5
H3A C3 H3C 109.5
H3B C3 H3C 109.5
O2 C4 C6 109.3(6)
O2 C4 C5 108.6(7)
C6 C4 C5 113.3(7)
O2 C4 H4 108.5
C6 C4 H4 108.5
C5 C4 H4 108.5
C4 C5 H5A 109.5
C4 C5 H5B 109.5
H5A C5 H5B 109.5
C4 C5 H5C 109.5
H5A C5 H5C 109.5
H5B C5 H5C 109.5
C4 C6 H6A 109.5
C4 C6 H6B 109.5
H6A C6 H6B 109.5
C4 C6 H6C 109.5
H6A C6 H6C 109.5
H6B C6 H6C 109.5
O3 C7 C8 111.3(5)
O3 C7 C9 107.9(5)
C8 C7 C9 113.6(6)
O3 C7 H7 108.0
C8 C7 H7 108.0
C9 C7 H7 108.0
C7 C8 H8A 109.5
C7 C8 H8B 109.5
H8A C8 H8B 109.5
C7 C8 H8C 109.5
H8A C8 H8C 109.5
H8B C8 H8C 109.5
C7 C9 H9A 109.5
C7 C9 H9B 109.5
H9A C9 H9B 109.5
C7 C9 H9C 109.5
H9A C9 H9C 109.5
H9B C9 H9C 109.5
C12 C10 O4 113.1(6)
C12 C10 C11 117.5(7)
O4 C10 C11 111.1(5)
C12 C10 H10 104.6
O4 C10 H10 104.6
C11 C10 H10 104.6
C10 C11 H11A 109.5
C10 C11 H11B 109.5
H11A C11 H11B 109.5
C10 C11 H11C 109.5
H11A C11 H11C 109.5
H11B C11 H11C 109.5
C10 C12 H12A 109.5
C10 C12 H12B 109.5
H12A C12 H12B 109.5
C10 C12 H12C 109.5
H12A C12 H12C 109.5
H12B C12 H12C 109.5
C14 C13 C18 118.5(5)
C14 C13 C19 116.9(5)
C18 C13 C19 124.4(5)
C13 C14 C15 120.7(6)
C13 C14 H14 119.6
C15 C14 H14 119.6
C16 C15 C14 121.0(6)
C16 C15 H15 119.5
C14 C15 H15 119.5
C15 C16 C17 118.9(6)
C15 C16 H16 120.6
C17 C16 H16 120.6
C16 C17 C18 121.5(5)
C16 C17 H17 119.3
C18 C17 H17 119.3
C17 C18 C13 119.4(5)
C17 C18 C20 117.7(5)
C13 C18 C20 122.5(5)
O7 C19 O6 125.6(5)
O7 C19 C13 117.1(5)
O6 C19 C13 117.1(5)
O8 C20 O9 124.4(5)
O8 C20 C18 117.5(5)
O9 C20 C18 118.0(5)
O10 C21 C22 110.7(7)
O10 C21 C23 109.1(7)
C22 C21 C23 116.1(8)
O10 C21 H21 106.8
C22 C21 H21 106.8
C23 C21 H21 106.8
C21 C22 H22A 109.5
C21 C22 H22B 109.5
H22A C22 H22B 109.5
C21 C22 H22C 109.5
H22A C22 H22C 109.5
H22B C22 H22C 109.5
C21 C23 H23A 109.5
C21 C23 H23B 109.5
H23A C23 H23B 109.5
C21 C23 H23C 109.5
H23A C23 H23C 109.5
H23B C23 H23C 109.5
C25 C24 C29 119.5(5)
C25 C24 C30 116.9(5)
C29 C24 C30 123.5(5)
C26 C25 C24 121.4(5)
C26 C25 H25 119.3
C24 C25 H25 119.3
C25 C26 C27 119.8(6)
C25 C26 H26 120.1
C27 C26 H26 120.1
C26 C27 C28 119.6(5)
C26 C27 H27 120.2
C28 C27 H27 120.2
C27 C28 C29 120.6(5)
C27 C28 H28 119.7
C29 C28 H28 119.7
C24 C29 C28 119.1(5)
C24 C29 C31 121.1(5)
C28 C29 C31 119.6(5)
O12 C30 O13 126.8(5)
O12 C30 C24 115.1(5)
O13 C30 C24 117.8(5)
O14 C31 O15 125.6(5)
O14 C31 C29 116.4(5)
O15 C31 C29 117.9(5)
O16 C32 C33 109.5(6)
O16 C32 C34 111.1(6)
C33 C32 C34 110.2(7)
O16 C32 H32 108.6
C33 C32 H32 108.6
C34 C32 H32 108.6
C32 C33 H33A 109.5
C32 C33 H33B 109.5
H33A C33 H33B 109.5
C32 C33 H33C 109.5
H33A C33 H33C 109.5
H33B C33 H33C 109.5
C32 C34 H34A 109.5
C32 C34 H34B 109.5
H34A C34 H34B 109.5
C32 C34 H34C 109.5
H34A C34 H34C 109.5
H34B C34 H34C 109.5
O17 C35 C37 109.0(6)
O17 C35 C36 110.2(5)
C37 C35 C36 113.2(7)
O17 C35 H35 108.1
C37 C35 H35 108.1
C36 C35 H35 108.1
C35 C36 H36A 109.5
C35 C36 H36B 109.5
H36A C36 H36B 109.5
C35 C36 H36C 109.5
H36A C36 H36C 109.5
H36B C36 H36C 109.5
C35 C37 H37A 109.5
C35 C37 H37B 109.5
H37A C37 H37B 109.5
C35 C37 H37C 109.5
H37A C37 H37C 109.5
H37B C37 H37C 109.5
C40 C38 O18 117.3(10)
C40 C38 C40' 44.4(9)
O18 C38 C40' 117.9(12)
C40 C38 C39 128.2(10)
O18 C38 C39 112.5(8)
C40' C38 C39 119.0(12)
C40' C40 C38 65.4(15)
C40 C40' C38 70.2(15)
O19 C41 C42 110.5(5)
O19 C41 C43 110.6(5)
C42 C41 C43 113.2(6)
O19 C41 H41 107.4
C42 C41 H41 107.4
C43 C41 H41 107.4
C41 C42 H42A 109.5
C41 C42 H42B 109.5
H42A C42 H42B 109.5
C41 C42 H42C 109.5
H42A C42 H42C 109.5
H42B C42 H42C 109.5
C41 C43 H43A 109.5
C41 C43 H43B 109.5
H43A C43 H43B 109.5
C41 C43 H43C 109.5
H43A C43 H43C 109.5
H43B C43 H43C 109.5
O21 C44 C46 109.7(6)
O21 C44 C45 107.6(6)
C46 C44 C45 111.4(7)
O21 C44 H44 109.4
C46 C44 H44 109.4
C45 C44 H44 109.4
C44 C45 H45A 109.5
C44 C45 H45B 109.5
H45A C45 H45B 109.5
C44 C45 H45C 109.5
H45A C45 H45C 109.5
H45B C45 H45C 109.5
C44 C46 H46A 109.5
C44 C46 H46B 109.5
H46A C46 H46B 109.5
C44 C46 H46C 109.5
H46A C46 H46C 109.5
H46B C46 H46C 109.5
O22 C47 C49 111.6(6)
O22 C47 C48 109.5(5)
C49 C47 C48 114.9(6)
O22 C47 H47 106.8
C49 C47 H47 106.8
C48 C47 H47 106.8
C47 C48 H48A 109.5
C47 C48 H48B 109.5
H48A C48 H48B 109.5
C47 C48 H48C 109.5
H48A C48 H48C 109.5
H48B C48 H48C 109.5
C47 C49 H49A 109.5
C47 C49 H49B 109.5
H49A C49 H49B 109.5
C47 C49 H49C 109.5
H49A C49 H49C 109.5
H49B C49 H49C 109.5
O23 C50 C51 112.7(9)
O23 C50 C52 111.4(9)
C51 C50 C52 113.7(9)
O23 C50 H50 106.1
C51 C50 H50 106.1
C52 C50 H50 106.1
C50 C51 H51A 109.5
C50 C51 H51B 109.5
H51A C51 H51B 109.5
C50 C51 H51C 109.5
H51A C51 H51C 109.5
H51B C51 H51C 109.5
C50 C52 H52A 109.5
C50 C52 H52B 109.5
H52A C52 H52B 109.5
C50 C52 H52C 109.5
H52A C52 H52C 109.5
H52B C52 H52C 109.5
O24 C53 C54 110.2(7)
O24 C53 C55 108.9(7)
C54 C53 C55 113.4(7)
O24 C53 H53 108.1
C54 C53 H53 108.1
C55 C53 H53 108.1
C53 C54 H54A 109.5
C53 C54 H54B 109.5
H54A C54 H54B 109.5
C53 C54 H54C 109.5
H54A C54 H54C 109.5
H54B C54 H54C 109.5
C53 C55 H55A 109.5
C53 C55 H55B 109.5
H55A C55 H55B 109.5
C53 C55 H55C 109.5
H55A C55 H55C 109.5
H55B C55 H55C 109.5
C58 C56 O25 120.2(9)
C58 C56 C57 124.7(9)
O25 C56 C57 114.9(8)
C58 C56 H56 91.6
O25 C56 H56 91.6
C57 C56 H56 91.6
C56 C57 H57A 109.5
C56 C57 H57B 109.5
H57A C57 H57B 109.5
C56 C57 H57C 109.5
H57A C57 H57C 109.5
H57B C57 H57C 109.5
C56 C58 H58A 109.5
C56 C58 H58B 109.5
H58A C58 H58B 109.5
C56 C58 H58C 109.5
H58A C58 H58C 109.5
H58B C58 H58C 109.5
O26 C59 C60 111.0(7)
O26 C59 C61 107.0(7)
C60 C59 C61 107.4(9)
O26 C59 H59 110.5
C60 C59 H59 110.5
C61 C59 H59 110.5
C59 C60 H60A 109.5
C59 C60 H60B 109.5
H60A C60 H60B 109.5
C59 C60 H60C 109.5
H60A C60 H60C 109.5
H60B C60 H60C 109.5
C59 C61 H61A 109.5
C59 C61 H61B 109.5
H61A C61 H61B 109.5
C59 C61 H61C 109.5
H61A C61 H61C 109.5
H61B C61 H61C 109.5
C63 C62 O27 124.9(13)
C63 C62 C64 117.9(12)
O27 C62 C64 110.7(12)
C63 C62 H62 98.5
O27 C62 H62 98.5
C64 C62 H62 98.5
C62 C63 H63A 109.5
C62 C63 H63B 109.5
H63A C63 H63B 109.5
C62 C63 H63C 109.5
H63A C63 H63C 109.5
H63B C63 H63C 109.5
C62 C64 H64A 109.5
C62 C64 H64B 109.5
H64A C64 H64B 109.5
C62 C64 H64C 109.5
H64A C64 H64C 109.5
H64B C64 H64C 109.5
O28 C65 C66 108.8(5)
O28 C65 C67 111.6(5)
C66 C65 C67 113.3(6)
O28 C65 H65 107.6
C66 C65 H65 107.6
C67 C65 H65 107.6
C65 C66 H66A 109.5
C65 C66 H66B 109.5
H66A C66 H66B 109.5
C65 C66 H66C 109.5
H66A C66 H66C 109.5
H66B C66 H66C 109.5
C65 C67 H67A 109.5
C65 C67 H67B 109.5
H67A C67 H67B 109.5
C65 C67 H67C 109.5
H67A C67 H67C 109.5
H67B C67 H67C 109.5
O30 C68 C69 110.2(5)
O30 C68 C70 109.6(5)
C69 C68 C70 113.0(7)
O30 C68 H68 108.0
C69 C68 H68 108.0
C70 C68 H68 108.0
C68 C69 H69A 109.5
C68 C69 H69B 109.5
H69A C69 H69B 109.5
C68 C69 H69C 109.5
H69A C69 H69C 109.5
H69B C69 H69C 109.5
C68 C70 H70A 109.5
C68 C70 H70B 109.5
H70A C70 H70B 109.5
C68 C70 H70C 109.5
H70A C70 H70C 109.5
H70B C70 H70C 109.5
C72 C71 C76 119.3(5)
C72 C71 C77 116.3(5)
C76 C71 C77 123.7(5)
C71 C72 C73 120.4(6)
C71 C72 H72 119.8
C73 C72 H72 119.8
C74 C73 C72 120.4(6)
C74 C73 H73 119.8
C72 C73 H73 119.8
C73 C74 C75 120.5(6)
C73 C74 H74 119.8
C75 C74 H74 119.8
C74 C75 C76 120.4(6)
C74 C75 H75 119.8
C76 C75 H75 119.8
C75 C76 C71 119.1(5)
C75 C76 C78 118.4(5)
C71 C76 C78 122.4(5)
O32 C77 O31 126.1(5)
O32 C77 C71 115.1(5)
O31 C77 C71 118.4(5)
O34 C78 O33 126.1(5)
O34 C78 C76 117.9(5)
O33 C78 C76 116.0(5)
O35 C79 C80 108.6(6)
O35 C79 C81 110.0(6)
C80 C79 C81 111.2(7)
O35 C79 H79 109.0
C80 C79 H79 109.0
C81 C79 H79 109.0
C79 C80 H80A 109.5
C79 C80 H80B 109.5
H80A C80 H80B 109.5
C79 C80 H80C 109.5
H80A C80 H80C 109.5
H80B C80 H80C 109.5
C79 C81 H81A 109.5
C79 C81 H81B 109.5
H81A C81 H81B 109.5
C79 C81 H81C 109.5
H81A C81 H81C 109.5
H81B C81 H81C 109.5
O36 C82 C83 109.0(6)
O36 C82 C84 110.2(6)
C83 C82 C84 114.1(6)
O36 C82 H82 107.8
C83 C82 H82 107.8
C84 C82 H82 107.8
C82 C83 H83A 109.5
C82 C83 H83B 109.5
H83A C83 H83B 109.5
C82 C83 H83C 109.5
H83A C83 H83C 109.5
H83B C83 H83C 109.5
C82 C84 H84A 109.5
C82 C84 H84B 109.5
H84A C84 H84B 109.5
C82 C84 H84C 109.5
H84A C84 H84C 109.5
H84B C84 H84C 109.5
C86 C85 C90 119.5(5)
C86 C85 C91 116.7(5)
C90 C85 C91 123.8(5)
C85 C86 C87 121.1(6)
C85 C86 H86 119.4
C87 C86 H86 119.4
C88 C87 C86 119.2(6)
C88 C87 H87 120.4
C86 C87 H87 120.4
C87 C88 C89 120.4(6)
C87 C88 H88 119.8
C89 C88 H88 119.8
C88 C89 C90 120.5(6)
C88 C89 H89 119.7
C90 C89 H89 119.7
C89 C90 C85 119.2(5)
C89 C90 C92 119.2(5)
C85 C90 C92 121.4(5)
O37 C91 O38 126.2(5)
O37 C91 C85 115.2(5)
O38 C91 C85 118.2(5)
O39 C92 O40 124.1(5)
O39 C92 C90 117.3(5)
O40 C92 C90 118.7(5)
O41 C93 C95 110.2(6)
O41 C93 C94 111.4(6)
C95 C93 C94 117.1(7)
O41 C93 H93 105.7
C95 C93 H93 105.7
C94 C93 H93 105.7
C93 C94 H94A 109.5
C93 C94 H94B 109.5
H94A C94 H94B 109.5
C93 C94 H94C 109.5
H94A C94 H94C 109.5
H94B C94 H94C 109.5
C93 C95 H95A 109.5
C93 C95 H95B 109.5
H95A C95 H95B 109.5
C93 C95 H95C 109.5
H95A C95 H95C 109.5
H95B C95 H95C 109.5
O43 C96 C97 110.5(7)
O43 C96 C98 108.5(6)
C97 C96 C98 115.8(8)
O43 C96 H96 107.2
C97 C96 H96 107.2
C98 C96 H96 107.2
C96 C97 H97A 109.5
C96 C97 H97B 109.5
H97A C97 H97B 109.5
C96 C97 H97C 109.5
H97A C97 H97C 109.5
H97B C97 H97C 109.5
C96 C98 H98A 109.5
C96 C98 H98B 109.5
H98A C98 H98B 109.5
C96 C98 H98C 109.5
H98A C98 H98C 109.5
H98B C98 H98C 109.5
O45 C99 C100 110.2(6)
O45 C99 C101 107.7(7)
C100 C99 C101 111.4(8)
O45 C99 H99 109.2
C100 C99 H99 109.2
C101 C99 H99 109.2
C99 C100 H10A 109.5
C99 C100 H10B 109.5
H10A C100 H10B 109.5
C99 C100 H10C 109.5
H10A C100 H10C 109.5
H10B C100 H10C 109.5
C99 C101 H10D 109.5
C99 C101 H10E 109.5
H10D C101 H10E 109.5
C99 C101 H10F 109.5
H10D C101 H10F 109.5
H10E C101 H10F 109.5
C104 C102 O46 120.9(10)
C104 C102 C103 118.1(10)
O46 C102 C103 110.3(9)
C104 C102 H102 101.0
O46 C102 H102 101.0
C103 C102 H102 101.0
C102 C103 H10G 109.5
C102 C103 H10H 109.5
H10G C103 H10H 109.5
C102 C103 H10I 109.5
H10G C103 H10I 109.5
H10H C103 H10I 109.5
C102 C104 H10J 109.5
C102 C104 H10K 109.5
H10J C104 H10K 109.5
C102 C104 H10L 109.5
H10J C104 H10L 109.5
H10K C104 H10L 109.5
O47 C105 C107 111.3(6)
O47 C105 C106 109.5(6)
C107 C105 C106 117.4(8)
O47 C105 H105 106.0
C107 C105 H105 106.0
C106 C105 H105 106.0
C105 C106 H10M 109.5
C105 C106 H10N 109.5
H10M C106 H10N 109.5
C105 C106 H10O 109.5
H10M C106 H10O 109.5
H10N C106 H10O 109.5
C105 C107 H10P 109.5
C105 C107 H10Q 109.5
H10P C107 H10Q 109.5
C105 C107 H10R 109.5
H10P C107 H10R 109.5
H10Q C107 H10R 109.5
O48 C108 C110 114.8(10)
O48 C108 C109 112.9(9)
C110 C108 C109 120.3(11)
O48 C108 H108 101.7
C110 C108 H108 101.7
C109 C108 H108 101.7
C108 C109 H10S 109.5
C108 C109 H10T 109.5
H10S C109 H10T 109.5
C108 C109 H10U 109.5
H10S C109 H10U 109.5
H10T C109 H10U 109.5
C108 C110 H11D 109.5
C108 C110 H11E 109.5
H11D C110 H11E 109.5
C108 C110 H11F 109.5
H11D C110 H11F 109.5
H11E C110 H11F 109.5
C113 C111 O49 111.8(8)
C113 C111 C112 116.2(9)
O49 C111 C112 110.9(7)
C113 C111 H111 105.7
O49 C111 H111 105.7
C112 C111 H111 105.7
C111 C112 H11G 109.5
C111 C112 H11H 109.5
H11G C112 H11H 109.5
C111 C112 H11I 109.5
H11G C112 H11I 109.5
H11H C112 H11I 109.5
C111 C113 H11J 109.5
C111 C113 H11K 109.5
H11J C113 H11K 109.5
C111 C113 H11L 109.5
H11J C113 H11L 109.5
H11K C113 H11L 109.5
O50 C114 C116 113.1(8)
O50 C114 C115 113.0(7)
C116 C114 C115 114.8(8)
O50 C114 H114 104.9
C116 C114 H114 104.9
C115 C114 H114 104.9
C114 C115 H11M 109.5
C114 C115 H11N 109.5
H11M C115 H11N 109.5
C114 C115 H11O 109.5
H11M C115 H11O 109.5
H11N C115 H11O 109.5
C114 C116 H11P 109.5
C114 C116 H11Q 109.5
H11P C116 H11Q 109.5
C114 C116 H11R 109.5
H11P C116 H11R 109.5
H11Q C116 H11R 109.5
O51 C117 C119 118.1(9)
O51 C117 C118 114.3(8)
C119 C117 C118 115.1(9)
O51 C117 H117 102.0
C119 C117 H117 102.0
C118 C117 H117 102.0
C117 C118 H11S 109.5
C117 C118 H11T 109.5
H11S C118 H11T 109.5
C117 C118 H11U 109.5
H11S C118 H11U 109.5
H11T C118 H11U 109.5
C117 C119 H11V 109.5
C117 C119 H11W 109.5
H11V C119 H11W 109.5
C117 C119 H11$ 109.5
H11V C119 H11$ 109.5
H11W C119 H11$ 109.5
O52 C120 C122 112.4(7)
O52 C120 C121 113.6(7)
C122 C120 C121 116.3(7)
O52 C120 H120 104.3
C122 C120 H120 104.3
C121 C120 H120 104.3
C120 C121 H12D 109.5
C120 C121 H12E 109.5
H12D C121 H12E 109.5
C120 C121 H12F 109.5
H12D C121 H12F 109.5
H12E C121 H12F 109.5
C120 C122 H12G 109.5
C120 C122 H12H 109.5
H12G C122 H12H 109.5
C120 C122 H12I 109.5
H12G C122 H12I 109.5
H12H C122 H12I 109.5
O53 C123 C124 109.4(6)
O53 C123 C125 109.4(6)
C124 C123 C125 111.4(6)
O53 C123 H123 108.9
C124 C123 H123 108.9
C125 C123 H123 108.9
C123 C124 H12J 109.5
C123 C124 H12K 109.5
H12J C124 H12K 109.5
C123 C124 H12L 109.5
H12J C124 H12L 109.5
H12K C124 H12L 109.5
C123 C125 H12M 109.5
C123 C125 H12N 109.5
H12M C125 H12N 109.5
C123 C125 H12O 109.5
H12M C125 H12O 109.5
H12N C125 H12O 109.5
C127 C126 C131 118.7(5)
C127 C126 C132 118.4(5)
C131 C126 C132 122.9(5)
C128 C127 C126 121.4(6)
C128 C127 H127 119.3
C126 C127 H127 119.3
C127 C128 C129 119.8(6)
C127 C128 H128 120.1
C129 C128 H128 120.1
C130 C129 C128 119.8(6)
C130 C129 H129 120.1
C128 C129 H129 120.1
C129 C130 C131 120.7(6)
C129 C130 H130 119.7
C131 C130 H130 119.7
C126 C131 C130 119.5(5)
C126 C131 C133 121.2(5)
C130 C131 C133 119.3(5)
O55 C132 O56 125.6(5)
O55 C132 C126 117.6(5)
O56 C132 C126 116.5(5)
O58 C133 O57 125.3(5)
O58 C133 C131 117.8(5)
O57 C133 C131 116.8(5)
O59 C134 C136 114.9(12)
O59 C134 C135 115.9(12)
C136 C134 C135 122.6(12)
O59 C134 H134 98.6
C136 C134 H134 98.6
C135 C134 H134 98.6
C134 C135 H13A 109.5
C134 C135 H13B 109.5
H13A C135 H13B 109.5
C134 C135 H13C 109.5
H13A C135 H13C 109.5
H13B C135 H13C 109.5
C134 C136 H13D 109.5
C134 C136 H13E 109.5
H13D C136 H13E 109.5
C134 C136 H13F 109.5
H13D C136 H13F 109.5
H13E C136 H13F 109.5
O60 C137 C138 113.1(7)
O60 C137 C139 110.2(8)
C138 C137 C139 115.5(8)
O60 C137 H137 105.7
C138 C137 H137 105.7
C139 C137 H137 105.7
C137 C138 H13G 109.5
C137 C138 H13H 109.5
H13G C138 H13H 109.5
C137 C138 H13I 109.5
H13G C138 H13I 109.5
H13H C138 H13I 109.5
C137 C139 H13J 109.5
C137 C139 H13K 109.5
H13J C139 H13K 109.5
C137 C139 H13L 109.5
H13J C139 H13L 109.5
H13K C139 H13L 109.5
O61 C140 C142 109.7(5)
O61 C140 C141 108.7(5)
C142 C140 C141 114.0(6)
O61 C140 H140 108.1
C142 C140 H140 108.1
C141 C140 H140 108.1
C140 C141 H14A 109.5
C140 C141 H14B 109.5
H14A C141 H14B 109.5
C140 C141 H14C 109.5
H14A C141 H14C 109.5
H14B C141 H14C 109.5
C140 C142 H14D 109.5
C140 C142 H14E 109.5
H14D C142 H14E 109.5
C140 C142 H14F 109.5
H14D C142 H14F 109.5
H14E C142 H14F 109.5
O62 C143 C145 109.2(8)
O62 C143 C144 109.5(7)
C145 C143 C144 109.9(8)
O62 C143 H143 109.4
C145 C143 H143 109.4
C144 C143 H143 109.4
C143 C144 H14G 109.5
C143 C144 H14H 109.5
H14G C144 H14H 109.5
C143 C144 H14I 109.5
H14G C144 H14I 109.5
H14H C144 H14I 109.5
C143 C145 H14J 109.5
C143 C145 H14K 109.5
H14J C145 H14K 109.5
C143 C145 H14L 109.5
H14J C145 H14L 109.5
H14K C145 H14L 109.5
O63 C146 C148 108.9(6)
O63 C146 C147 110.5(6)
C148 C146 C147 110.1(7)
O63 C146 H146 109.1
C148 C146 H146 109.1
C147 C146 H146 109.1
C146 C147 H14M 109.5
C146 C147 H14N 109.5
H14M C147 H14N 109.5
C146 C147 H14O 109.5
H14M C147 H14O 109.5
H14N C147 H14O 109.5
C146 C148 H14P 109.5
C146 C148 H14Q 109.5
H14P C148 H14Q 109.5
C146 C148 H14R 109.5
H14P C148 H14R 109.5
H14Q C148 H14R 109.5
C150 C149 C154 119.4(5)
C150 C149 C155 116.5(5)
C154 C149 C155 123.8(5)
C149 C150 C151 120.3(6)
C149 C150 H150 119.9
C151 C150 H150 119.9
C152 C151 C150 120.3(6)
C152 C151 H151 119.9
C150 C151 H151 119.9
C151 C152 C153 120.4(6)
C151 C152 H152 119.8
C153 C152 H152 119.8
C152 C153 C154 120.2(7)
C152 C153 H153 119.9
C154 C153 H153 119.9
C149 C154 C153 119.4(6)
C149 C154 C156 121.8(5)
C153 C154 C156 118.7(6)
O64 C155 O65 127.4(5)
O64 C155 C149 117.2(5)
O65 C155 C149 115.2(5)
O66 C156 O67 125.7(6)
O66 C156 C154 116.9(6)
O67 C156 C154 117.4(5)
O69 C157 C158 112.0(9)
O69 C157 C159 108.4(9)
C158 C157 C159 116.4(11)
O69 C157 H157 106.5
C158 C157 H157 106.5
C159 C157 H157 106.5
C157 C158 H15A 109.5
C157 C158 H15B 109.5
H15A C158 H15B 109.5
C157 C158 H15C 109.5
H15A C158 H15C 109.5
H15B C158 H15C 109.5
C157 C159 H15D 109.5
C157 C159 H15E 109.5
H15D C159 H15E 109.5
C157 C159 H15F 109.5
H15D C159 H15F 109.5
H15E C159 H15F 109.5
O70 C160 C161 111.1(6)
O70 C160 C162 108.6(7)
C161 C160 C162 113.0(7)
O70 C160 H160 108.0
C161 C160 H160 108.0
C162 C160 H160 108.0
C160 C161 H16A 109.5
C160 C161 H16B 109.5
H16A C161 H16B 109.5
C160 C161 H16C 109.5
H16A C161 H16C 109.5
H16B C161 H16C 109.5
C160 C162 H16D 109.5
C160 C162 H16E 109.5
H16D C162 H16E 109.5
C160 C162 H16F 109.5
H16D C162 H16F 109.5
H16E C162 H16F 109.5
O71 C163 C165 110.9(6)
O71 C163 C164 111.0(8)
C165 C163 C164 115.2(8)
O71 C163 H163 106.4
C165 C163 H163 106.4
C164 C163 H163 106.4
C163 C164 H16G 109.5
C163 C164 H16H 109.5
H16G C164 H16H 109.5
C163 C164 H16I 109.5
H16G C164 H16I 109.5
H16H C164 H16I 109.5
C163 C165 H16J 109.5
C163 C165 H16K 109.5
H16J C165 H16K 109.5
C163 C165 H16L 109.5
H16J C165 H16L 109.5
H16K C165 H16L 109.5
O72 C166 C167 110.1(5)
O72 C166 C168 109.7(5)
C167 C166 C168 113.7(6)
O72 C166 H166 107.7
C167 C166 H166 107.7
C168 C166 H166 107.7
C166 C167 H16M 109.5
C166 C167 H16N 109.5
H16M C167 H16N 109.5
C166 C167 H16O 109.5
H16M C167 H16O 109.5
H16N C167 H16O 109.5
C166 C168 H16P 109.5
C166 C168 H16Q 109.5
H16P C168 H16Q 109.5
C166 C168 H16R 109.5
H16P C168 H16R 109.5
H16Q C168 H16R 109.5
O73 C169 C170 113.8(8)
O73 C169 C171 120.3(8)
C170 C169 C171 124.7(9)
O73 C169 H169 93.6
C170 C169 H169 93.6
C171 C169 H169 93.6
C169 C170 H17A 109.5
C169 C170 H17B 109.5
H17A C170 H17B 109.5
C169 C170 H17C 109.5
H17A C170 H17C 109.5
H17B C170 H17C 109.5
C169 C171 H17D 109.5
C169 C171 H17E 109.5
H17D C171 H17E 109.5
C169 C171 H17F 109.5
H17D C171 H17F 109.5
H17E C171 H17F 109.5
C173 C172 O75 111.8(7)
C173 C172 C174 124.8(8)
O75 C172 C174 112.3(6)
C173 C172 H172 101.2
O75 C172 H172 101.2
C174 C172 H172 101.2
C172 C173 H17G 109.5
C172 C173 H17H 109.5
H17G C173 H17H 109.5
C172 C173 H17I 109.5
H17G C173 H17I 109.5
H17H C173 H17I 109.5
C172 C174 H17J 109.5
C172 C174 H17K 109.5
H17J C174 H17K 109.5
C172 C174 H17L 109.5
H17J C174 H17L 109.5
H17K C174 H17L 109.5

loop_
_geom_bond_atom_site_label_1
_geom_bond_atom_site_label_2
_geom_bond_distance
Ti1 O2 1.807(4)
Ti1 O1 1.807(4)
Ti1 O5 1.984(4)
Ti1 O4 2.009(4)
Ti1 O3 2.021(4)
Ti1 O6 2.179(4)
Ti1 Ti2 3.1023(14)
Ti1 Ti3 3.1511(14)
Ti2 O10 1.768(4)
Ti2 O11 1.784(3)
Ti2 O5 1.864(3)
Ti2 O4 2.011(4)
Ti2 O13 2.064(4)
Ti3 O16 1.794(4)
Ti3 O17 1.805(4)
Ti3 O5 1.982(3)
Ti3 O3 2.016(4)
Ti3 O12 2.047(4)
Ti3 O7 2.140(4)
Ti4 O18 1.774(4)
Ti4 O11 1.847(3)
Ti4 O20 1.999(3)
Ti4 O19 2.015(4)
Ti4 O8 2.020(4)
Ti4 O14 2.103(3)
Ti4 Ti5 3.1312(14)
Ti5 O25 1.787(4)
Ti5 O21 1.803(4)
Ti5 O19 1.999(4)
Ti5 O20 2.006(3)
Ti5 O22 2.025(4)
Ti5 O15 2.183(4)
Ti5 Ti6 3.0885(15)
Ti6 O24 1.762(5)
Ti6 O23 1.766(4)
Ti6 O20 1.843(4)
Ti6 O22 2.003(4)
Ti6 O9 2.060(4)
Ti7 O27 1.787(4)
Ti7 O26 1.812(4)
Ti7 O29 1.988(4)
Ti7 O30 2.001(4)
Ti7 O28 2.018(4)
Ti7 O31 2.215(4)
Ti7 Ti9 3.0947(14)
Ti7 Ti8 3.1504(14)
Ti8 O36 1.792(4)
Ti8 O35 1.796(4)
Ti8 O29 1.998(4)
Ti8 O28 2.021(4)
Ti8 O37 2.051(4)
Ti8 O32 2.101(4)
Ti9 O41 1.776(4)
Ti9 O42 1.795(4)
Ti9 O29 1.846(4)
Ti9 O30 2.013(4)
Ti9 O38 2.053(4)
Ti10 O49 1.777(4)
Ti10 O42 1.838(4)
Ti10 O43 2.007(4)
Ti10 O44 2.015(4)
Ti10 O33 2.030(4)
Ti10 O39 2.099(4)
Ti10 Ti11 3.1479(15)
Ti11 O46 1.793(4)
Ti11 O45 1.803(4)
Ti11 O44 2.003(4)
Ti11 O43 2.006(4)
Ti11 O47 2.006(4)
Ti11 O40 2.212(4)
Ti11 Ti12 3.0831(16)
Ti12 O50 1.766(4)
Ti12 O48 1.785(4)
Ti12 O44 1.839(4)
Ti12 O47 2.014(4)
Ti12 O34 2.059(4)
Ti13 O51 1.779(4)
Ti13 O52 1.819(4)
Ti13 O54 2.001(4)
Ti13 O53 2.001(4)
Ti13 O55 2.066(4)
Ti13 O65 2.127(4)
Ti13 Ti15 3.1810(15)
Ti14 O60 1.779(4)
Ti14 O68 1.792(3)
Ti14 O54 1.841(4)
Ti14 O61 2.008(4)
Ti14 O56 2.063(4)
Ti14 Ti15 3.0958(14)
Ti15 O63 1.802(4)
Ti15 O62 1.811(4)
Ti15 O54 1.992(4)
Ti15 O61 2.016(4)
Ti15 O53 2.032(4)
Ti15 O64 2.156(4)
Ti16 O71 1.777(4)
Ti16 O68 1.848(3)
Ti16 O74 1.992(3)
Ti16 O72 2.008(4)
Ti16 O66 2.027(4)
Ti16 O57 2.102(4)
Ti16 Ti17 3.1489(14)
Ti17 O73 1.780(4)
Ti17 O70 1.795(4)
Ti17 O74 2.004(4)
Ti17 O75 2.010(4)
Ti17 O72 2.019(4)
Ti17 O58 2.178(4)
Ti17 Ti18 3.0694(16)
Ti18 O59 1.749(5)
Ti18 O69 1.772(5)
Ti18 O74 1.853(4)
Ti18 O75 1.987(4)
Ti18 O67 2.034(4)
O1 C1 1.409(7)
O2 C4 1.430(7)
O3 C7 1.440(6)
O4 C10 1.438(7)
O6 C19 1.269(6)
O7 C19 1.265(6)
O8 C20 1.259(6)
O9 C20 1.260(6)
O10 C21 1.412(7)
O12 C30 1.262(6)
O13 C30 1.266(6)
O14 C31 1.259(6)
O15 C31 1.270(6)
O16 C32 1.423(7)
O17 C35 1.425(7)
O18 C38 1.397(9)
O19 C41 1.454(7)
O21 C44 1.404(6)
O22 C47 1.448(7)
O23 C50 1.380(9)
O24 C53 1.429(9)
O25 C56 1.365(9)
O26 C59 1.421(8)
O27 C62 1.375(11)
O28 C65 1.436(6)
O30 C68 1.449(7)
O31 C77 1.266(6)
O32 C77 1.257(6)
O33 C78 1.264(7)
O34 C78 1.261(7)
O35 C79 1.432(7)
O36 C82 1.430(7)
O37 C91 1.263(6)
O38 C91 1.267(6)
O39 C92 1.260(6)
O40 C92 1.269(6)
O41 C93 1.420(7)
O43 C96 1.436(7)
O45 C99 1.413(7)
O46 C102 1.390(10)
O47 C105 1.448(7)
O48 C108 1.360(10)
O49 C111 1.418(8)
O50 C114 1.367(9)
O51 C117 1.343(9)
O52 C120 1.378(8)
O53 C123 1.450(7)
O55 C132 1.261(6)
O56 C132 1.277(6)
O57 C133 1.263(6)
O58 C133 1.266(6)
O59 C134 1.350(11)
O60 C137 1.395(8)
O61 C140 1.456(7)
O62 C143 1.398(8)
O63 C146 1.420(7)
O64 C155 1.247(7)
O65 C155 1.274(7)
O66 C156 1.255(7)
O67 C156 1.267(7)
O69 C157 1.397(9)
O70 C160 1.410(7)
O71 C163 1.415(7)
O72 C166 1.441(7)
O73 C169 1.388(9)
O75 C172 1.454(8)
C1 C3 1.413(11)
C1 C2 1.485(10)
C1 H1 1.0000
C2 H2A 0.9800
C2 H2B 0.9800
C2 H2C 0.9800
C3 H3A 0.9800
C3 H3B 0.9800
C3 H3C 0.9800
C4 C6 1.496(10)
C4 C5 1.492(10)
C4 H4 1.0000
C5 H5A 0.9800
C5 H5B 0.9800
C5 H5C 0.9800
C6 H6A 0.9800
C6 H6B 0.9800
C6 H6C 0.9800
C7 C8 1.500(8)
C7 C9 1.526(9)
C7 H7 1.0000
C8 H8A 0.9800
C8 H8B 0.9800
C8 H8C 0.9800
C9 H9A 0.9800
C9 H9B 0.9800
C9 H9C 0.9800
C10 C12 1.421(10)
C10 C11 1.495(9)
C10 H10 1.0000
C11 H11A 0.9800
C11 H11B 0.9800
C11 H11C 0.9800
C12 H12A 0.9800
C12 H12B 0.9800
C12 H12C 0.9800
C13 C14 1.400(7)
C13 C18 1.401(7)
C13 C19 1.506(7)
C14 C15 1.388(8)
C14 H14 0.9500
C15 C16 1.377(8)
C15 H15 0.9500
C16 C17 1.382(8)
C16 H16 0.9500
C17 C18 1.402(7)
C17 H17 0.9500
C18 C20 1.478(7)
C21 C22 1.476(10)
C21 C23 1.495(11)
C21 H21 1.0000
C22 H22A 0.9800
C22 H22B 0.9800
C22 H22C 0.9800
C23 H23A 0.9800
C23 H23B 0.9800
C23 H23C 0.9800
C24 C25 1.379(7)
C24 C29 1.389(7)
C24 C30 1.523(7)
C25 C26 1.377(8)
C25 H25 0.9500
C26 C27 1.383(8)
C26 H26 0.9500
C27 C28 1.386(8)
C27 H27 0.9500
C28 C29 1.401(7)
C28 H28 0.9500
C29 C31 1.494(7)
C32 C33 1.452(10)
C32 C34 1.469(10)
C32 H32 1.0000
C33 H33A 0.9800
C33 H33B 0.9800
C33 H33C 0.9800
C34 H34A 0.9800
C34 H34B 0.9800
C34 H34C 0.9800
C35 C37 1.478(10)
C35 C36 1.503(8)
C35 H35 1.0000
C36 H36A 0.9800
C36 H36B 0.9800
C36 H36C 0.9800
C37 H37A 0.9800
C37 H37B 0.9800
C37 H37C 0.9800
C38 C40 1.407(18)
C38 C40' 1.360(19)
C38 C39 1.511(12)
C40 C40' 1.05(2)
C41 C42 1.508(8)
C41 C43 1.516(9)
C41 H41 1.0000
C42 H42A 0.9800
C42 H42B 0.9800
C42 H42C 0.9800
C43 H43A 0.9800
C43 H43B 0.9800
C43 H43C 0.9800
C44 C46 1.490(10)
C44 C45 1.506(9)
C44 H44 1.0000
C45 H45A 0.9800
C45 H45B 0.9800
C45 H45C 0.9800
C46 H46A 0.9800
C46 H46B 0.9800
C46 H46C 0.9800
C47 C49 1.468(9)
C47 C48 1.514(9)
C47 H47 1.0000
C48 H48A 0.9800
C48 H48B 0.9800
C48 H48C 0.9800
C49 H49A 0.9800
C49 H49B 0.9800
C49 H49C 0.9800
C50 C51 1.439(14)
C50 C52 1.463(12)
C50 H50 1.0000
C51 H51A 0.9800
C51 H51B 0.9800
C51 H51C 0.9800
C52 H52A 0.9800
C52 H52B 0.9800
C52 H52C 0.9800
C53 C54 1.496(10)
C53 C55 1.500(11)
C53 H53 1.0000
C54 H54A 0.9800
C54 H54B 0.9800
C54 H54C 0.9800
C55 H55A 0.9800
C55 H55B 0.9800
C55 H55C 0.9800
C56 C58 1.329(11)
C56 C57 1.465(12)
C56 H56 1.0000
C57 H57A 0.9800
C57 H57B 0.9800
C57 H57C 0.9800
C58 H58A 0.9800
C58 H58B 0.9800
C58 H58C 0.9800
C59 C60 1.438(11)
C59 C61 1.540(13)
C59 H59 1.0000
C60 H60A 0.9800
C60 H60B 0.9800
C60 H60C 0.9800
C61 H61A 0.9800
C61 H61B 0.9800
C61 H61C 0.9800
C62 C63 1.278(13)
C62 C64 1.473(16)
C62 H62 1.0000
C63 H63A 0.9800
C63 H63B 0.9800
C63 H63C 0.9800
C64 H64A 0.9800
C64 H64B 0.9800
C64 H64C 0.9800
C65 C66 1.502(9)
C65 C67 1.503(8)
C65 H65 1.0000
C66 H66A 0.9800
C66 H66B 0.9800
C66 H66C 0.9800
C67 H67A 0.9800
C67 H67B 0.9800
C67 H67C 0.9800
C68 C69 1.485(9)
C68 C70 1.509(9)
C68 H68 1.0000
C69 H69A 0.9800
C69 H69B 0.9800
C69 H69C 0.9800
C70 H70A 0.9800
C70 H70B 0.9800
C70 H70C 0.9800
C71 C72 1.387(8)
C71 C76 1.408(8)
C71 C77 1.507(8)
C72 C73 1.393(8)
C72 H72 0.9500
C73 C74 1.360(9)
C73 H73 0.9500
C74 C75 1.384(8)
C74 H74 0.9500
C75 C76 1.397(8)
C75 H75 0.9500
C76 C78 1.498(8)
C79 C80 1.469(10)
C79 C81 1.483(10)
C79 H79 1.0000
C80 H80A 0.9800
C80 H80B 0.9800
C80 H80C 0.9800
C81 H81A 0.9800
C81 H81B 0.9800
C81 H81C 0.9800
C82 C83 1.485(9)
C82 C84 1.503(9)
C82 H82 1.0000
C83 H83A 0.9800
C83 H83B 0.9800
C83 H83C 0.9800
C84 H84A 0.9800
C84 H84B 0.9800
C84 H84C 0.9800
C85 C86 1.385(8)
C85 C90 1.399(7)
C85 C91 1.504(7)
C86 C87 1.390(8)
C86 H86 0.9500
C87 C88 1.383(8)
C87 H87 0.9500
C88 C89 1.383(8)
C88 H88 0.9500
C89 C90 1.396(7)
C89 H89 0.9500
C90 C92 1.492(8)
C93 C95 1.452(10)
C93 C94 1.487(10)
C93 H93 1.0000
C94 H94A 0.9800
C94 H94B 0.9800
C94 H94C 0.9800
C95 H95A 0.9800
C95 H95B 0.9800
C95 H95C 0.9800
C96 C97 1.466(11)
C96 C98 1.529(11)
C96 H96 1.0000
C97 H97A 0.9800
C97 H97B 0.9800
C97 H97C 0.9800
C98 H98A 0.9800
C98 H98B 0.9800
C98 H98C 0.9800
C99 C100 1.495(11)
C99 C101 1.507(10)
C99 H99 1.0000
C100 H10A 0.9800
C100 H10B 0.9800
C100 H10C 0.9800
C101 H10D 0.9800
C101 H10E 0.9800
C101 H10F 0.9800
C102 C104 1.335(11)
C102 C103 1.486(13)
C102 H102 1.0000
C103 H10G 0.9800
C103 H10H 0.9800
C103 H10I 0.9800
C104 H10J 0.9800
C104 H10K 0.9800
C104 H10L 0.9800
C105 C107 1.455(10)
C105 C106 1.504(10)
C105 H105 1.0000
C106 H10M 0.9800
C106 H10N 0.9800
C106 H10O 0.9800
C107 H10P 0.9800
C107 H10Q 0.9800
C107 H10R 0.9800
C108 C110 1.403(13)
C108 C109 1.434(12)
C108 H108 1.0000
C109 H10S 0.9800
C109 H10T 0.9800
C109 H10U 0.9800
C110 H11D 0.9800
C110 H11E 0.9800
C110 H11F 0.9800
C111 C113 1.400(12)
C111 C112 1.476(11)
C111 H111 1.0000
C112 H11G 0.9800
C112 H11H 0.9800
C112 H11I 0.9800
C113 H11J 0.9800
C113 H11K 0.9800
C113 H11L 0.9800
C114 C116 1.468(10)
C114 C115 1.475(10)
C114 H114 1.0000
C115 H11M 0.9800
C115 H11N 0.9800
C115 H11O 0.9800
C116 H11P 0.9800
C116 H11Q 0.9800
C116 H11R 0.9800
C117 C119 1.416(11)
C117 C118 1.460(11)
C117 H117 1.0000
C118 H11S 0.9800
C118 H11T 0.9800
C118 H11U 0.9800
C119 H11V 0.9800
C119 H11W 0.9800
C119 H11$ 0.9800
C120 C122 1.463(10)
C120 C121 1.475(10)
C120 H120 1.0000
C121 H12D 0.9800
C121 H12E 0.9800
C121 H12F 0.9800
C122 H12G 0.9800
C122 H12H 0.9800
C122 H12I 0.9800
C123 C124 1.513(10)
C123 C125 1.511(9)
C123 H123 1.0000
C124 H12J 0.9800
C124 H12K 0.9800
C124 H12L 0.9800
C125 H12M 0.9800
C125 H12N 0.9800
C125 H12O 0.9800
C126 C127 1.394(8)
C126 C131 1.399(7)
C126 C132 1.496(7)
C127 C128 1.382(8)
C127 H127 0.9500
C128 C129 1.396(9)
C128 H128 0.9500
C129 C130 1.374(8)
C129 H129 0.9500
C130 C131 1.412(8)
C130 H130 0.9500
C131 C133 1.490(7)
C134 C136 1.368(12)
C134 C135 1.416(14)
C134 H134 1.0000
C135 H13A 0.9800
C135 H13B 0.9800
C135 H13C 0.9800
C136 H13D 0.9800
C136 H13E 0.9800
C136 H13F 0.9800
C137 C138 1.453(11)
C137 C139 1.485(12)
C137 H137 1.0000
C138 H13G 0.9800
C138 H13H 0.9800
C138 H13I 0.9800
C139 H13J 0.9800
C139 H13K 0.9800
C139 H13L 0.9800
C140 C142 1.499(9)
C140 C141 1.508(9)
C140 H140 1.0000
C141 H14A 0.9800
C141 H14B 0.9800
C141 H14C 0.9800
C142 H14D 0.9800
C142 H14E 0.9800
C142 H14F 0.9800
C143 C145 1.485(11)
C143 C144 1.500(11)
C143 H143 1.0000
C144 H14G 0.9800
C144 H14H 0.9800
C144 H14I 0.9800
C145 H14J 0.9800
C145 H14K 0.9800
C145 H14L 0.9800
C146 C148 1.495(10)
C146 C147 1.506(10)
C146 H146 1.0000
C147 H14M 0.9800
C147 H14N 0.9800
C147 H14O 0.9800
C148 H14P 0.9800
C148 H14Q 0.9800
C148 H14R 0.9800
C149 C150 1.387(8)
C149 C154 1.395(8)
C149 C155 1.520(8)
C150 C151 1.388(9)
C150 H150 0.9500
C151 C152 1.368(9)
C151 H151 0.9500
C152 C153 1.377(9)
C152 H152 0.9500
C153 C154 1.399(8)
C153 H153 0.9500
C154 C156 1.489(8)
C157 C158 1.422(13)
C157 C159 1.498(13)
C157 H157 1.0000
C158 H15A 0.9800
C158 H15B 0.9800
C158 H15C 0.9800
C159 H15D 0.9800
C159 H15E 0.9800
C159 H15F 0.9800
C160 C161 1.496(10)
C160 C162 1.512(10)
C160 H160 1.0000
C161 H16A 0.9800
C161 H16B 0.9800
C161 H16C 0.9800
C162 H16D 0.9800
C162 H16E 0.9800
C162 H16F 0.9800
C163 C165 1.443(10)
C163 C164 1.441(12)
C163 H163 1.0000
C164 H16G 0.9800
C164 H16H 0.9800
C164 H16I 0.9800
C165 H16J 0.9800
C165 H16K 0.9800
C165 H16L 0.9800
C166 C167 1.508(9)
C166 C168 1.513(9)
C166 H166 1.0000
C167 H16M 0.9800
C167 H16N 0.9800
C167 H16O 0.9800
C168 H16P 0.9800
C168 H16Q 0.9800
C168 H16R 0.9800
C169 C170 1.440(11)
C169 C171 1.366(12)
C169 H169 1.0000
C170 H17A 0.9800
C170 H17B 0.9800
C170 H17C 0.9800
C171 H17D 0.9800
C171 H17E 0.9800
C171 H17F 0.9800
C172 C173 1.383(10)
C172 C174 1.459(10)
C172 H172 1.0000
C173 H17G 0.9800
C173 H17H 0.9800
C173 H17I 0.9800
C174 H17J 0.9800
C174 H17K 0.9800
C174 H17L 0.9800

loop_
_geom_torsion_atom_site_label_1
_geom_torsion_atom_site_label_2
_geom_torsion_atom_site_label_3
_geom_torsion_atom_site_label_4
_geom_torsion
O2 Ti1 Ti2 O10 -18.5(2)
O1 Ti1 Ti2 O10 89.4(3)
O5 Ti1 Ti2 O10 -111.0(2)
O4 Ti1 Ti2 O10 72.9(2)
O3 Ti1 Ti2 O10 -118.28(19)
O6 Ti1 Ti2 O10 160.61(18)
Ti3 Ti1 Ti2 O10 -121.03(15)
O2 Ti1 Ti2 O11 -154.08(18)
O1 Ti1 Ti2 O11 -46.1(3)
O5 Ti1 Ti2 O11 113.4(2)
O4 Ti1 Ti2 O11 -62.6(2)
O3 Ti1 Ti2 O11 106.18(18)
O6 Ti1 Ti2 O11 25.06(17)
Ti3 Ti1 Ti2 O11 103.43(13)
O2 Ti1 Ti2 O5 92.5(2)
O1 Ti1 Ti2 O5 -159.5(3)
O4 Ti1 Ti2 O5 -176.0(2)
O3 Ti1 Ti2 O5 -7.3(2)
O6 Ti1 Ti2 O5 -88.4(2)
Ti3 Ti1 Ti2 O5 -10.00(17)
O2 Ti1 Ti2 O4 -91.5(2)
O1 Ti1 Ti2 O4 16.5(3)
O5 Ti1 Ti2 O4 176.0(2)
O3 Ti1 Ti2 O4 168.8(2)
O6 Ti1 Ti2 O4 87.66(19)
Ti3 Ti1 Ti2 O4 166.03(17)
O2 Ti1 Ti2 O13 92.29(18)
O1 Ti1 Ti2 O13 -159.7(2)
O5 Ti1 Ti2 O13 -0.2(2)
O4 Ti1 Ti2 O13 -176.2(2)
O3 Ti1 Ti2 O13 -7.45(17)
O6 Ti1 Ti2 O13 -88.57(16)
Ti3 Ti1 Ti2 O13 -10.20(12)
O2 Ti1 Ti3 O16 -3.37(18)
O1 Ti1 Ti3 O16 -115.9(2)
O5 Ti1 Ti3 O16 80.8(2)
O4 Ti1 Ti3 O16 99.67(17)
O3 Ti1 Ti3 O16 -85.6(2)
O6 Ti1 Ti3 O16 179.96(16)
Ti2 Ti1 Ti3 O16 90.27(13)
O2 Ti1 Ti3 O17 111.7(2)
O1 Ti1 Ti3 O17 -0.8(3)
O5 Ti1 Ti3 O17 -164.1(3)
O4 Ti1 Ti3 O17 -145.2(2)
O3 Ti1 Ti3 O17 29.5(2)
O6 Ti1 Ti3 O17 -64.9(2)
Ti2 Ti1 Ti3 O17 -154.63(19)
O2 Ti1 Ti3 O5 -84.2(2)
O1 Ti1 Ti3 O5 163.3(3)
O4 Ti1 Ti3 O5 18.9(2)
O3 Ti1 Ti3 O5 -166.4(2)
O6 Ti1 Ti3 O5 99.14(19)
Ti2 Ti1 Ti3 O5 9.45(16)
O2 Ti1 Ti3 O3 82.2(2)
O1 Ti1 Ti3 O3 -30.3(2)
O5 Ti1 Ti3 O3 166.4(2)
O4 Ti1 Ti3 O3 -174.7(2)
O6 Ti1 Ti3 O3 -94.4(2)
Ti2 Ti1 Ti3 O3 175.86(17)
O2 Ti1 Ti3 O12 -106.10(18)
O1 Ti1 Ti3 O12 141.4(2)
O5 Ti1 Ti3 O12 -21.9(2)
O4 Ti1 Ti3 O12 -3.06(18)
O3 Ti1 Ti3 O12 171.7(2)
O6 Ti1 Ti3 O12 77.23(16)
Ti2 Ti1 Ti3 O12 -12.47(13)
O2 Ti1 Ti3 O7 -179.87(16)
O1 Ti1 Ti3 O7 67.6(2)
O5 Ti1 Ti3 O7 -95.68(19)
O4 Ti1 Ti3 O7 -76.83(15)
O3 Ti1 Ti3 O7 97.9(2)
O6 Ti1 Ti3 O7 3.46(14)
Ti2 Ti1 Ti3 O7 -86.23(10)
O18 Ti4 Ti5 O25 112.0(2)
O11 Ti4 Ti5 O25 -4.1(3)
O20 Ti4 Ti5 O25 -163.8(3)
O19 Ti4 Ti5 O25 26.4(3)
O8 Ti4 Ti5 O25 -146.4(2)
O14 Ti4 Ti5 O25 -73.4(2)
O18 Ti4 Ti5 O21 -3.05(19)
O11 Ti4 Ti5 O21 -119.2(2)
O20 Ti4 Ti5 O21 81.1(2)
O19 Ti4 Ti5 O21 -88.7(2)
O8 Ti4 Ti5 O21 98.58(19)
O14 Ti4 Ti5 O21 171.51(17)
O18 Ti4 Ti5 O19 85.6(2)
O11 Ti4 Ti5 O19 -30.5(2)
O20 Ti4 Ti5 O19 169.8(2)
O8 Ti4 Ti5 O19 -172.7(2)
O14 Ti4 Ti5 O19 -99.79(19)
O18 Ti4 Ti5 O20 -84.2(2)
O11 Ti4 Ti5 O20 159.7(2)
O19 Ti4 Ti5 O20 -169.8(2)
O8 Ti4 Ti5 O20 17.5(2)
O14 Ti4 Ti5 O20 90.39(19)
O18 Ti4 Ti5 O22 -105.24(18)
O11 Ti4 Ti5 O22 138.6(2)
O20 Ti4 Ti5 O22 -21.1(2)
O19 Ti4 Ti5 O22 169.1(2)
O8 Ti4 Ti5 O22 -3.61(18)
O14 Ti4 Ti5 O22 69.32(16)
O18 Ti4 Ti5 O15 177.53(17)
O11 Ti4 Ti5 O15 61.4(2)
O20 Ti4 Ti5 O15 -98.31(19)
O19 Ti4 Ti5 O15 91.9(2)
O8 Ti4 Ti5 O15 -80.85(17)
O14 Ti4 Ti5 O15 -7.92(14)
O18 Ti4 Ti5 Ti6 -99.74(13)
O11 Ti4 Ti5 Ti6 144.13(17)
O20 Ti4 Ti5 Ti6 -15.58(16)
O19 Ti4 Ti5 Ti6 174.61(17)
O8 Ti4 Ti5 Ti6 1.88(13)
O14 Ti4 Ti5 Ti6 74.81(10)
O25 Ti5 Ti6 O24 50.3(3)
O21 Ti5 Ti6 O24 162.4(2)
O19 Ti5 Ti6 O24 -95.6(2)
O20 Ti5 Ti6 O24 -116.2(2)
O22 Ti5 Ti6 O24 72.8(3)
O15 Ti5 Ti6 O24 -18.3(2)
Ti4 Ti5 Ti6 O24 -99.16(18)
O25 Ti5 Ti6 O23 -91.2(3)
O21 Ti5 Ti6 O23 20.9(2)
O19 Ti5 Ti6 O23 122.9(2)
O20 Ti5 Ti6 O23 102.3(3)
O22 Ti5 Ti6 O23 -68.7(3)
O15 Ti5 Ti6 O23 -159.8(2)
Ti4 Ti5 Ti6 O23 119.3(2)
O25 Ti5 Ti6 O20 166.4(3)
O21 Ti5 Ti6 O20 -81.5(2)
O19 Ti5 Ti6 O20 20.6(2)
O22 Ti5 Ti6 O20 -171.1(3)
O15 Ti5 Ti6 O20 97.9(2)
Ti4 Ti5 Ti6 O20 16.99(17)
O25 Ti5 Ti6 O22 -22.5(3)
O21 Ti5 Ti6 O22 89.6(2)
O19 Ti5 Ti6 O22 -168.3(2)
O20 Ti5 Ti6 O22 171.1(3)
O15 Ti5 Ti6 O22 -91.1(2)
Ti4 Ti5 Ti6 O22 -171.92(18)
O25 Ti5 Ti6 O9 156.4(2)
O21 Ti5 Ti6 O9 -91.5(2)
O19 Ti5 Ti6 O9 10.61(19)
O20 Ti5 Ti6 O9 -10.0(2)
O22 Ti5 Ti6 O9 178.9(2)
O15 Ti5 Ti6 O9 87.88(18)
Ti4 Ti5 Ti6 O9 7.01(15)
O27 Ti7 Ti8 O36 -4.9(3)
O26 Ti7 Ti8 O36 108.8(2)
O29 Ti7 Ti8 O36 -164.8(3)
O30 Ti7 Ti8 O36 -148.2(2)
O28 Ti7 Ti8 O36 27.1(3)
O31 Ti7 Ti8 O36 -66.5(2)
Ti9 Ti7 Ti8 O36 -154.80(19)
O27 Ti7 Ti8 O35 -120.3(3)
O26 Ti7 Ti8 O35 -6.68(19)
O29 Ti7 Ti8 O35 79.8(2)
O30 Ti7 Ti8 O35 96.32(18)
O28 Ti7 Ti8 O35 -88.4(2)
O31 Ti7 Ti8 O35 178.06(16)
Ti9 Ti7 Ti8 O35 89.76(13)
O27 Ti7 Ti8 O29 159.9(3)
O26 Ti7 Ti8 O29 -86.5(2)
O30 Ti7 Ti8 O29 16.5(2)
O28 Ti7 Ti8 O29 -168.2(2)
O31 Ti7 Ti8 O29 98.3(2)
Ti9 Ti7 Ti8 O29 9.97(17)
O27 Ti7 Ti8 O28 -32.0(3)
O26 Ti7 Ti8 O28 81.7(2)
O29 Ti7 Ti8 O28 168.2(2)
O30 Ti7 Ti8 O28 -175.3(2)
O31 Ti7 Ti8 O28 -93.6(2)
Ti9 Ti7 Ti8 O28 178.13(18)
O27 Ti7 Ti8 O37 137.6(3)
O26 Ti7 Ti8 O37 -108.73(19)
O29 Ti7 Ti8 O37 -22.3(2)
O30 Ti7 Ti8 O37 -5.73(19)
O28 Ti7 Ti8 O37 169.6(2)
O31 Ti7 Ti8 O37 76.01(16)
Ti9 Ti7 Ti8 O37 -12.29(13)
O27 Ti7 Ti8 O32 65.5(3)
O26 Ti7 Ti8 O32 179.18(17)
O29 Ti7 Ti8 O32 -94.4(2)
O30 Ti7 Ti8 O32 -77.82(16)
O28 Ti7 Ti8 O32 97.5(2)
O31 Ti7 Ti8 O32 3.92(14)
Ti9 Ti7 Ti8 O32 -84.38(10)
O27 Ti7 Ti9 O41 91.8(3)
O26 Ti7 Ti9 O41 -19.4(2)
O29 Ti7 Ti9 O41 -108.2(2)
O30 Ti7 Ti9 O41 70.7(2)
O28 Ti7 Ti9 O41 -117.71(19)
O31 Ti7 Ti9 O41 162.92(18)
Ti8 Ti7 Ti9 O41 -118.96(16)
O27 Ti7 Ti9 O42 -44.6(3)
O26 Ti7 Ti9 O42 -155.74(19)
O29 Ti7 Ti9 O42 115.5(2)
O30 Ti7 Ti9 O42 -65.7(2)
O28 Ti7 Ti9 O42 105.96(18)
O31 Ti7 Ti9 O42 26.58(17)
Ti8 Ti7 Ti9 O42 104.71(13)
O27 Ti7 Ti9 O29 -160.1(3)
O26 Ti7 Ti9 O29 88.8(2)
O30 Ti7 Ti9 O29 178.8(3)
O28 Ti7 Ti9 O29 -9.5(2)
O31 Ti7 Ti9 O29 -88.9(2)
Ti8 Ti7 Ti9 O29 -10.79(19)
O27 Ti7 Ti9 O30 21.1(3)
O26 Ti7 Ti9 O30 -90.1(2)
O29 Ti7 Ti9 O30 -178.8(3)
O28 Ti7 Ti9 O30 171.6(2)
O31 Ti7 Ti9 O30 92.3(2)
Ti8 Ti7 Ti9 O30 170.38(18)
O27 Ti7 Ti9 O38 -155.4(3)
O26 Ti7 Ti9 O38 93.45(19)
O29 Ti7 Ti9 O38 4.7(2)
O30 Ti7 Ti9 O38 -176.5(2)
O28 Ti7 Ti9 O38 -4.85(18)
O31 Ti7 Ti9 O38 -84.23(16)
Ti8 Ti7 Ti9 O38 -6.10(13)
O49 Ti10 Ti11 O46 115.6(3)
O42 Ti10 Ti11 O46 0.7(3)
O43 Ti10 Ti11 O46 27.7(3)
O44 Ti10 Ti11 O46 -162.3(3)
O33 Ti10 Ti11 O46 -143.1(3)
O39 Ti10 Ti11 O46 -71.7(2)
O49 Ti10 Ti11 O45 1.7(2)
O42 Ti10 Ti11 O45 -113.2(2)
O43 Ti10 Ti11 O45 -86.3(2)
O44 Ti10 Ti11 O45 83.8(2)
O33 Ti10 Ti11 O45 103.0(2)
O39 Ti10 Ti11 O45 174.35(18)
O49 Ti10 Ti11 O44 -82.1(2)
O42 Ti10 Ti11 O44 163.0(2)
O43 Ti10 Ti11 O44 -170.0(2)
O33 Ti10 Ti11 O44 19.2(2)
O39 Ti10 Ti11 O44 90.58(19)
O49 Ti10 Ti11 O43 87.9(2)
O42 Ti10 Ti11 O43 -27.0(2)
O44 Ti10 Ti11 O43 170.0(2)
O33 Ti10 Ti11 O43 -170.7(2)
O39 Ti10 Ti11 O43 -99.4(2)
O49 Ti10 Ti11 O47 -101.68(18)
O42 Ti10 Ti11 O47 143.4(2)
O43 Ti10 Ti11 O47 170.4(2)
O44 Ti10 Ti11 O47 -19.6(2)
O33 Ti10 Ti11 O47 -0.36(19)
O39 Ti10 Ti11 O47 70.99(16)
O49 Ti10 Ti11 O40 179.96(17)
O42 Ti10 Ti11 O40 65.0(2)
O43 Ti10 Ti11 O40 92.0(2)
O44 Ti10 Ti11 O40 -97.9(2)
O33 Ti10 Ti11 O40 -78.71(17)
O39 Ti10 Ti11 O40 -7.37(15)
O49 Ti10 Ti11 Ti12 -97.78(13)
O42 Ti10 Ti11 Ti12 147.31(17)
O43 Ti10 Ti11 Ti12 174.28(18)
O44 Ti10 Ti11 Ti12 -15.69(16)
O33 Ti10 Ti11 Ti12 3.55(13)
O39 Ti10 Ti11 Ti12 74.90(11)
O46 Ti11 Ti12 O50 42.1(3)
O45 Ti11 Ti12 O50 158.2(2)
O44 Ti11 Ti12 O50 -120.5(3)
O43 Ti11 Ti12 O50 -99.6(2)
O47 Ti11 Ti12 O50 71.0(2)
O40 Ti11 Ti12 O50 -23.3(2)
Ti10 Ti11 Ti12 O50 -103.34(17)
O46 Ti11 Ti12 O48 -94.7(3)
O45 Ti11 Ti12 O48 21.4(2)
O44 Ti11 Ti12 O48 102.8(3)
O43 Ti11 Ti12 O48 123.7(2)
O47 Ti11 Ti12 O48 -65.7(3)
O40 Ti11 Ti12 O48 -160.1(2)
Ti10 Ti11 Ti12 O48 119.93(19)
O46 Ti11 Ti12 O44 162.5(3)
O45 Ti11 Ti12 O44 -81.4(2)
O43 Ti11 Ti12 O44 20.9(2)
O47 Ti11 Ti12 O44 -168.5(3)
O40 Ti11 Ti12 O44 97.1(2)
Ti10 Ti11 Ti12 O44 17.14(18)
O46 Ti11 Ti12 O47 -28.9(3)
O45 Ti11 Ti12 O47 87.2(2)
O44 Ti11 Ti12 O47 168.5(3)
O43 Ti11 Ti12 O47 -170.6(2)
O40 Ti11 Ti12 O47 -94.3(2)
Ti10 Ti11 Ti12 O47 -174.32(18)
O46 Ti11 Ti12 O34 150.8(3)
O45 Ti11 Ti12 O34 -93.1(2)
O44 Ti11 Ti12 O34 -11.7(2)
O43 Ti11 Ti12 O34 9.2(2)
O47 Ti11 Ti12 O34 179.8(2)
O40 Ti11 Ti12 O34 85.45(19)
Ti10 Ti11 Ti12 O34 5.44(16)
O60 Ti14 Ti15 O63 92.1(3)
O68 Ti14 Ti15 O63 -48.1(3)
O54 Ti14 Ti15 O63 -157.6(3)
O61 Ti14 Ti15 O63 19.6(3)
O56 Ti14 Ti15 O63 -159.9(3)
O60 Ti14 Ti15 O62 -18.0(2)
O68 Ti14 Ti15 O62 -158.22(19)
O54 Ti14 Ti15 O62 92.3(2)
O61 Ti14 Ti15 O62 -90.6(2)
O56 Ti14 Ti15 O62 90.00(19)
O60 Ti14 Ti15 O54 -110.3(2)
O68 Ti14 Ti15 O54 109.5(2)
O61 Ti14 Ti15 O54 177.2(2)
O56 Ti14 Ti15 O54 -2.3(2)
O60 Ti14 Ti15 O61 72.6(2)
O68 Ti14 Ti15 O61 -67.6(2)
O54 Ti14 Ti15 O61 -177.2(2)
O56 Ti14 Ti15 O61 -179.4(2)
O60 Ti14 Ti15 O53 -116.5(2)
O68 Ti14 Ti15 O53 103.27(19)
O54 Ti14 Ti15 O53 -6.3(2)
O61 Ti14 Ti15 O53 170.9(2)
O56 Ti14 Ti15 O53 -8.51(18)
O60 Ti14 Ti15 O64 162.87(19)
O68 Ti14 Ti15 O64 22.66(17)
O54 Ti14 Ti15 O64 -86.9(2)
O61 Ti14 Ti15 O64 90.31(19)
O56 Ti14 Ti15 O64 -89.13(17)
O60 Ti14 Ti15 Ti13 -119.84(16)
O68 Ti14 Ti15 Ti13 99.94(14)
O54 Ti14 Ti15 Ti13 -9.58(18)
O61 Ti14 Ti15 Ti13 167.59(17)
O56 Ti14 Ti15 Ti13 -11.84(13)
O51 Ti13 Ti15 O63 -122.1(3)
O52 Ti13 Ti15 O63 -5.5(3)
O54 Ti13 Ti15 O63 158.9(3)
O53 Ti13 Ti15 O63 -35.2(3)
O55 Ti13 Ti15 O63 139.2(2)
O65 Ti13 Ti15 O63 62.8(2)
O51 Ti13 Ti15 O62 -5.9(2)
O52 Ti13 Ti15 O62 110.7(3)
O54 Ti13 Ti15 O62 -84.9(2)
O53 Ti13 Ti15 O62 81.0(2)
O55 Ti13 Ti15 O62 -104.60(19)
O65 Ti13 Ti15 O62 179.02(17)
O51 Ti13 Ti15 O54 79.0(2)
O52 Ti13 Ti15 O54 -164.4(3)
O53 Ti13 Ti15 O54 165.9(3)
O55 Ti13 Ti15 O54 -19.7(2)
O65 Ti13 Ti15 O54 -96.1(2)
O51 Ti13 Ti15 O61 96.35(19)
O52 Ti13 Ti15 O61 -147.1(2)
O54 Ti13 Ti15 O61 17.3(2)
O53 Ti13 Ti15 O61 -176.8(2)
O55 Ti13 Ti15 O61 -2.40(18)
O65 Ti13 Ti15 O61 -78.77(15)
O51 Ti13 Ti15 O53 -86.9(2)
O52 Ti13 Ti15 O53 29.7(3)
O54 Ti13 Ti15 O53 -165.9(3)
O55 Ti13 Ti15 O53 174.4(2)
O65 Ti13 Ti15 O53 98.0(2)
O51 Ti13 Ti15 O64 177.58(18)
O52 Ti13 Ti15 O64 -65.8(2)
O54 Ti13 Ti15 O64 98.6(2)
O53 Ti13 Ti15 O64 -95.6(2)
O55 Ti13 Ti15 O64 78.83(17)
O65 Ti13 Ti15 O64 2.46(15)
O51 Ti13 Ti15 Ti14 87.97(15)
O52 Ti13 Ti15 Ti14 -155.4(2)
O54 Ti13 Ti15 Ti14 8.95(17)
O53 Ti13 Ti15 Ti14 174.8(2)
O55 Ti13 Ti15 Ti14 -10.77(13)
O65 Ti13 Ti15 Ti14 -87.15(10)
O71 Ti16 Ti17 O73 114.1(2)
O68 Ti16 Ti17 O73 0.4(3)
O74 Ti16 Ti17 O73 -163.3(3)
O72 Ti16 Ti17 O73 26.2(3)
O66 Ti16 Ti17 O73 -145.5(2)
O57 Ti16 Ti17 O73 -70.6(2)
O71 Ti16 Ti17 O70 0.5(2)
O68 Ti16 Ti17 O70 -113.2(2)
O74 Ti16 Ti17 O70 83.1(2)
O72 Ti16 Ti17 O70 -87.4(2)
O66 Ti16 Ti17 O70 100.9(2)
O57 Ti16 Ti17 O70 175.76(19)
O71 Ti16 Ti17 O74 -82.6(2)
O68 Ti16 Ti17 O74 163.7(2)
O72 Ti16 Ti17 O74 -170.5(2)
O66 Ti16 Ti17 O74 17.7(2)
O57 Ti16 Ti17 O74 92.6(2)
O71 Ti16 Ti17 O75 -102.35(18)
O68 Ti16 Ti17 O75 144.0(2)
O74 Ti16 Ti17 O75 -19.8(2)
O72 Ti16 Ti17 O75 169.7(2)
O66 Ti16 Ti17 O75 -2.01(19)
O57 Ti16 Ti17 O75 72.89(17)
O71 Ti16 Ti17 O72 87.9(2)
O68 Ti16 Ti17 O72 -25.8(2)
O74 Ti16 Ti17 O72 170.5(2)
O66 Ti16 Ti17 O72 -171.7(2)
O57 Ti16 Ti17 O72 -96.8(2)
O71 Ti16 Ti17 O58 179.77(17)
O68 Ti16 Ti17 O58 66.1(2)
O74 Ti16 Ti17 O58 -97.6(2)
O72 Ti16 Ti17 O58 91.9(2)
O66 Ti16 Ti17 O58 -79.88(17)
O57 Ti16 Ti17 O58 -4.99(15)
O71 Ti16 Ti17 Ti18 -97.51(13)
O68 Ti16 Ti17 Ti18 148.81(17)
O74 Ti16 Ti17 Ti18 -14.91(16)
O72 Ti16 Ti17 Ti18 174.58(17)
O66 Ti16 Ti17 Ti18 2.84(13)
O57 Ti16 Ti17 Ti18 77.73(11)
O73 Ti17 Ti18 O59 -93.7(3)
O70 Ti17 Ti18 O59 20.9(3)
O74 Ti17 Ti18 O59 102.6(3)
O75 Ti17 Ti18 O59 -68.8(3)
O72 Ti17 Ti18 O59 121.9(2)
O58 Ti17 Ti18 O59 -161.7(2)
Ti16 Ti17 Ti18 O59 118.3(2)
O73 Ti17 Ti18 O69 43.3(3)
O70 Ti17 Ti18 O69 157.8(2)
O74 Ti17 Ti18 O69 -120.4(3)
O75 Ti17 Ti18 O69 68.2(3)
O72 Ti17 Ti18 O69 -101.1(2)
O58 Ti17 Ti18 O69 -24.7(2)
Ti16 Ti17 Ti18 O69 -104.69(19)
O73 Ti17 Ti18 O74 163.7(3)
O70 Ti17 Ti18 O74 -81.7(2)
O75 Ti17 Ti18 O74 -171.4(3)
O72 Ti17 Ti18 O74 19.3(2)
O58 Ti17 Ti18 O74 95.7(2)
Ti16 Ti17 Ti18 O74 15.73(17)
O73 Ti17 Ti18 O75 -24.9(3)
O70 Ti17 Ti18 O75 89.6(2)
O74 Ti17 Ti18 O75 171.4(3)
O72 Ti17 Ti18 O75 -169.3(2)
O58 Ti17 Ti18 O75 -92.9(2)
Ti16 Ti17 Ti18 O75 -172.88(19)
O73 Ti17 Ti18 O67 151.4(3)
O70 Ti17 Ti18 O67 -94.0(2)
O74 Ti17 Ti18 O67 -12.3(2)
O75 Ti17 Ti18 O67 176.3(3)
O72 Ti17 Ti18 O67 7.0(2)
O58 Ti17 Ti18 O67 83.38(19)
Ti16 Ti17 Ti18 O67 3.43(17)
O2 Ti1 O1 C1 -168.9(9)
O5 Ti1 O1 C1 5.3(15)
O4 Ti1 O1 C1 92.7(9)
O3 Ti1 O1 C1 -71.5(9)
O6 Ti1 O1 C1 9.7(9)
Ti2 Ti1 O1 C1 81.9(10)
Ti3 Ti1 O1 C1 -52.7(10)
O1 Ti1 O2 C4 -0.7(6)
O5 Ti1 O2 C4 -179.5(6)
O4 Ti1 O2 C4 105.4(6)
O3 Ti1 O2 C4 -103.4(6)
O6 Ti1 O2 C4 -22(3)
Ti2 Ti1 O2 C4 145.2(6)
Ti3 Ti1 O2 C4 -141.9(6)
O16 Ti3 O3 C7 -77.4(5)
O17 Ti3 O3 C7 21.6(5)
O5 Ti3 O3 C7 -169.8(5)
O12 Ti3 O3 C7 161.5(5)
O7 Ti3 O3 C7 105.2(5)
Ti1 Ti3 O3 C7 -178.3(6)
O16 Ti3 O3 Ti1 100.86(18)
O17 Ti3 O3 Ti1 -160.11(17)
O5 Ti3 O3 Ti1 8.47(15)
O12 Ti3 O3 Ti1 -20.2(5)
O7 Ti3 O3 Ti1 -76.52(16)
O2 Ti1 O3 C7 73.5(4)
O1 Ti1 O3 C7 -22.0(4)
O5 Ti1 O3 C7 170.0(4)
O4 Ti1 O3 C7 -172.1(4)
O6 Ti1 O3 C7 -102.7(4)
Ti2 Ti1 O3 C7 174.3(4)
Ti3 Ti1 O3 C7 178.4(5)
O2 Ti1 O3 Ti3 -104.94(18)
O1 Ti1 O3 Ti3 159.56(17)
O5 Ti1 O3 Ti3 -8.47(15)
O4 Ti1 O3 Ti3 9.5(4)
O6 Ti1 O3 Ti3 78.82(16)
Ti2 Ti1 O3 Ti3 -4.18(18)
O2 Ti1 O4 C10 -91.9(4)
O1 Ti1 O4 C10 4.2(5)
O5 Ti1 O4 C10 171.9(5)
O3 Ti1 O4 C10 153.9(4)
O6 Ti1 O4 C10 85.1(4)
Ti2 Ti1 O4 C10 174.3(5)
Ti3 Ti1 O4 C10 160.2(4)
O2 Ti1 O4 Ti2 93.87(18)
O1 Ti1 O4 Ti2 -170.02(16)
O5 Ti1 O4 Ti2 -2.36(14)
O3 Ti1 O4 Ti2 -20.4(4)
O6 Ti1 O4 Ti2 -89.15(16)
Ti3 Ti1 O4 Ti2 -14.10(17)
O10 Ti2 O4 C10 66.6(5)
O11 Ti2 O4 C10 -45.3(5)
O5 Ti2 O4 C10 -171.4(5)
O13 Ti2 O4 C10 -163.6(5)
Ti1 Ti2 O4 C10 -173.9(5)
O10 Ti2 O4 Ti1 -119.50(18)
O11 Ti2 O4 Ti1 128.63(16)
O5 Ti2 O4 Ti1 2.48(15)
O13 Ti2 O4 Ti1 10.3(6)
O10 Ti2 O5 Ti3 -115.3(3)
O11 Ti2 O5 Ti3 62.1(4)
O4 Ti2 O5 Ti3 151.0(4)
O13 Ti2 O5 Ti3 -26.5(3)
Ti1 Ti2 O5 Ti3 153.6(4)
O10 Ti2 O5 Ti1 91.1(2)
O11 Ti2 O5 Ti1 -91.6(2)
O4 Ti2 O5 Ti1 -2.59(16)
O13 Ti2 O5 Ti1 179.83(18)
O16 Ti3 O5 Ti2 101.6(3)
O17 Ti3 O5 Ti2 -84.3(9)
O3 Ti3 O5 Ti2 -162.7(4)
O12 Ti3 O5 Ti2 7.4(3)
O7 Ti3 O5 Ti2 -75.6(3)
Ti1 Ti3 O5 Ti2 -153.9(4)
O16 Ti3 O5 Ti1 -104.45(18)
O17 Ti3 O5 Ti1 69.7(9)
O3 Ti3 O5 Ti1 -8.73(15)
O12 Ti3 O5 Ti1 161.31(17)
O7 Ti3 O5 Ti1 78.37(16)
O2 Ti1 O5 Ti2 -92.48(19)
O1 Ti1 O5 Ti2 93.4(8)
O4 Ti1 O5 Ti2 2.62(16)
O3 Ti1 O5 Ti2 173.0(2)
O6 Ti1 O5 Ti2 88.95(18)
Ti3 Ti1 O5 Ti2 164.2(3)
O2 Ti1 O5 Ti3 103.28(18)
O1 Ti1 O5 Ti3 -70.8(8)
O4 Ti1 O5 Ti3 -161.62(19)
O3 Ti1 O5 Ti3 8.72(15)
O6 Ti1 O5 Ti3 -75.30(16)
Ti2 Ti1 O5 Ti3 -164.2(3)
O2 Ti1 O6 C19 -122(3)
O1 Ti1 O6 C19 -142.7(4)
O5 Ti1 O6 C19 36.4(4)
O4 Ti1 O6 C19 111.1(4)
O3 Ti1 O6 C19 -39.3(4)
Ti2 Ti1 O6 C19 71.5(4)
Ti3 Ti1 O6 C19 -0.5(4)
O16 Ti3 O7 C19 -101(3)
O17 Ti3 O7 C19 131.8(4)
O5 Ti3 O7 C19 -46.4(4)
O3 Ti3 O7 C19 29.4(4)
O12 Ti3 O7 C19 -133.0(4)
Ti1 Ti3 O7 C19 -9.0(4)
O18 Ti4 O8 C20 86.1(5)
O11 Ti4 O8 C20 -173.9(5)
O20 Ti4 O8 C20 -8.4(5)
O19 Ti4 O8 C20 -34.3(8)
O14 Ti4 O8 C20 -89.3(5)
Ti5 Ti4 O8 C20 -19.2(5)
O24 Ti6 O9 C20 108.9(6)
O23 Ti6 O9 C20 -136.4(6)
O20 Ti6 O9 C20 -17.4(6)
O22 Ti6 O9 C20 -8.8(10)
Ti5 Ti6 O9 C20 -11.2(6)
O11 Ti2 O10 C21 -151.0(10)
O5 Ti2 O10 C21 26.7(10)
O4 Ti2 O10 C21 107.7(10)
O13 Ti2 O10 C21 -58.5(10)
Ti1 Ti2 O10 C21 69.6(10)
O10 Ti2 O11 Ti4 136.1(5)
O5 Ti2 O11 Ti4 -41.5(6)
O4 Ti2 O11 Ti4 -120.5(5)
O13 Ti2 O11 Ti4 43.8(5)
Ti1 Ti2 O11 Ti4 -85.8(5)
O18 Ti4 O11 Ti2 143.5(5)
O20 Ti4 O11 Ti2 -39.9(10)
O19 Ti4 O11 Ti2 -118.9(5)
O8 Ti4 O11 Ti2 49.6(5)
O14 Ti4 O11 Ti2 -33.6(5)
Ti5 Ti4 O11 Ti2 -100.1(5)
O16 Ti3 O12 C30 -71.7(5)
O17 Ti3 O12 C30 -169.5(5)
O5 Ti3 O12 C30 21.9(4)
O3 Ti3 O12 C30 49.7(7)
O7 Ti3 O12 C30 106.5(5)
Ti1 Ti3 O12 C30 35.1(5)
O10 Ti2 O13 C30 163.6(4)
O11 Ti2 O13 C30 -86.3(4)
O5 Ti2 O13 C30 40.4(4)
O4 Ti2 O13 C30 32.8(7)
Ti1 Ti2 O13 C30 40.6(5)
O18 Ti4 O14 C31 89.7(17)
O11 Ti4 O14 C31 -122.0(4)
O20 Ti4 O14 C31 56.4(4)
O19 Ti4 O14 C31 -20.8(4)
O8 Ti4 O14 C31 144.8(4)
Ti5 Ti4 O14 C31 17.1(4)
O25 Ti5 O15 C31 149.4(4)
O21 Ti5 O15 C31 -29(11)
O19 Ti5 O15 C31 44.0(4)
O20 Ti5 O15 C31 -33.5(4)
O22 Ti5 O15 C31 -108.2(4)
Ti6 Ti5 O15 C31 -68.1(4)
Ti4 Ti5 O15 C31 4.6(4)
O17 Ti3 O16 C32 -171.8(6)
O5 Ti3 O16 C32 7.0(6)
O3 Ti3 O16 C32 -68.8(6)
O12 Ti3 O16 C32 93.2(6)
O7 Ti3 O16 C32 62(3)
Ti1 Ti3 O16 C32 -29.9(6)
O16 Ti3 O17 C35 -161.7(6)
O5 Ti3 O17 C35 24.2(12)
O3 Ti3 O17 C35 100.0(6)
O12 Ti3 O17 C35 -66.6(6)
O7 Ti3 O17 C35 15.5(6)
Ti1 Ti3 O17 C35 81.6(6)
O11 Ti4 O18 C38 166.2(13)
O20 Ti4 O18 C38 -12.9(13)
O19 Ti4 O18 C38 64.3(13)
O8 Ti4 O18 C38 -100.5(13)
O14 Ti4 O18 C38 -46(2)
Ti5 Ti4 O18 C38 25.7(13)
O25 Ti5 O19 C41 9.9(4)
O21 Ti5 O19 C41 -88.9(4)
O20 Ti5 O19 C41 179.6(4)
O22 Ti5 O19 C41 153.5(4)
O15 Ti5 O19 C41 92.1(4)
Ti6 Ti5 O19 C41 167.7(4)
Ti4 Ti5 O19 C41 173.1(5)
O25 Ti5 O19 Ti4 -163.21(17)
O21 Ti5 O19 Ti4 98.03(18)
O20 Ti5 O19 Ti4 6.48(15)
O22 Ti5 O19 Ti4 -19.6(4)
O15 Ti5 O19 Ti4 -80.99(16)
Ti6 Ti5 O19 Ti4 -5.43(17)
O18 Ti4 O19 C41 87.4(5)
O11 Ti4 O19 C41 -13.6(5)
O20 Ti4 O19 C41 -179.1(5)
O8 Ti4 O19 C41 -152.4(5)
O14 Ti4 O19 C41 -97.8(5)
Ti5 Ti4 O19 C41 -172.5(5)
O18 Ti4 O19 Ti5 -100.03(18)
O11 Ti4 O19 Ti5 158.91(16)
O20 Ti4 O19 Ti5 -6.51(15)
O8 Ti4 O19 Ti5 20.1(6)
O14 Ti4 O19 Ti5 74.70(16)
O24 Ti6 O20 Ti4 -49.7(4)
O23 Ti6 O20 Ti4 123.6(3)
O22 Ti6 O20 Ti4 -142.8(3)
O9 Ti6 O20 Ti4 34.8(3)
Ti5 Ti6 O20 Ti4 -136.9(4)
O24 Ti6 O20 Ti5 87.2(2)
O23 Ti6 O20 Ti5 -99.5(2)
O22 Ti6 O20 Ti5 -5.86(16)
O9 Ti6 O20 Ti5 171.67(18)
O18 Ti4 O20 Ti6 -121.0(3)
O11 Ti4 O20 Ti6 62.3(7)
O19 Ti4 O20 Ti6 144.3(3)
O8 Ti4 O20 Ti6 -27.9(3)
O14 Ti4 O20 Ti6 55.9(3)
Ti5 Ti4 O20 Ti6 137.8(4)
O18 Ti4 O20 Ti5 101.18(17)
O11 Ti4 O20 Ti5 -75.5(6)
O19 Ti4 O20 Ti5 6.50(15)
O8 Ti4 O20 Ti5 -165.69(17)
O14 Ti4 O20 Ti5 -81.90(16)
O25 Ti5 O20 Ti6 -60.5(10)
O21 Ti5 O20 Ti6 102.6(2)
O19 Ti5 O20 Ti6 -160.16(19)
O22 Ti5 O20 Ti6 5.90(17)
O15 Ti5 O20 Ti6 -77.51(17)
Ti4 Ti5 O20 Ti6 -153.6(3)
O25 Ti5 O20 Ti4 93.1(10)
O21 Ti5 O20 Ti4 -103.81(19)
O19 Ti5 O20 Ti4 -6.54(15)
O22 Ti5 O20 Ti4 159.52(19)
O15 Ti5 O20 Ti4 76.10(16)
Ti6 Ti5 O20 Ti4 153.6(3)
O25 Ti5 O21 C44 22.2(7)
O19 Ti5 O21 C44 127.8(7)
O20 Ti5 O21 C44 -154.9(7)
O22 Ti5 O21 C44 -80.3(7)
O15 Ti5 O21 C44 -160(44)
Ti6 Ti5 O21 C44 -120.4(7)
Ti4 Ti5 O21 C44 167.1(6)
O24 Ti6 O22 C47 55.2(5)
O23 Ti6 O22 C47 -61.7(5)
O20 Ti6 O22 C47 -179.7(5)
O9 Ti6 O22 C47 171.5(6)
Ti5 Ti6 O22 C47 174.7(6)
O24 Ti6 O22 Ti5 -119.4(2)
O23 Ti6 O22 Ti5 123.6(2)
O20 Ti6 O22 Ti5 5.65(16)
O9 Ti6 O22 Ti5 -3.2(7)
O25 Ti5 O22 C47 -9.9(5)
O21 Ti5 O22 C47 88.2(5)
O19 Ti5 O22 C47 -154.0(4)
O20 Ti5 O22 C47 179.5(5)
O15 Ti5 O22 C47 -92.8(4)
Ti6 Ti5 O22 C47 -175.2(5)
Ti4 Ti5 O22 C47 -167.0(4)
O25 Ti5 O22 Ti6 165.25(17)
O21 Ti5 O22 Ti6 -96.61(18)
O19 Ti5 O22 Ti6 21.2(4)
O20 Ti5 O22 Ti6 -5.28(15)
O15 Ti5 O22 Ti6 82.38(17)
Ti4 Ti5 O22 Ti6 8.16(18)
O24 Ti6 O23 C50 44.8(18)
O20 Ti6 O23 C50 -129.2(18)
O22 Ti6 O23 C50 149.2(18)
O9 Ti6 O23 C50 -43.7(18)
Ti5 Ti6 O23 C50 -173.3(17)
O23 Ti6 O24 C53 -108.7(9)
O20 Ti6 O24 C53 64.9(9)
O22 Ti6 O24 C53 147.2(9)
O9 Ti6 O24 C53 -18.3(9)
Ti5 Ti6 O24 C53 108.5(9)
O21 Ti5 O25 C56 160(3)
O19 Ti5 O25 C56 61(3)
O20 Ti5 O25 C56 -37(4)
O22 Ti5 O25 C56 -101(3)
O15 Ti5 O25 C56 -20(3)
Ti6 Ti5 O25 C56 -86(3)
Ti4 Ti5 O25 C56 44(3)
O27 Ti7 O26 C59 2.0(7)
O29 Ti7 O26 C59 -179.6(7)
O30 Ti7 O26 C59 105.3(7)
O28 Ti7 O26 C59 -103.0(7)
O31 Ti7 O26 C59 -64(2)
Ti9 Ti7 O26 C59 145.4(7)
Ti8 Ti7 O26 C59 -141.4(7)
O26 Ti7 O27 C62 -177(2)
O29 Ti7 O27 C62 10(3)
O30 Ti7 O27 C62 84(2)
O28 Ti7 O27 C62 -81(2)
O31 Ti7 O27 C62 -1(2)
Ti9 Ti7 O27 C62 71(2)
Ti8 Ti7 O27 C62 -61(2)
O27 Ti7 O28 C65 -30.9(5)
O26 Ti7 O28 C65 65.9(4)
O29 Ti7 O28 C65 162.4(4)
O30 Ti7 O28 C65 178.5(4)
O31 Ti7 O28 C65 -111.1(4)
Ti9 Ti7 O28 C65 167.9(4)
Ti8 Ti7 O28 C65 169.8(5)
O27 Ti7 O28 Ti8 159.25(19)
O26 Ti7 O28 Ti8 -103.98(19)
O29 Ti7 O28 Ti8 -7.46(16)
O30 Ti7 O28 Ti8 8.6(4)
O31 Ti7 O28 Ti8 79.04(17)
Ti9 Ti7 O28 Ti8 -1.89(18)
O36 Ti8 O28 C65 30.3(5)
O35 Ti8 O28 C65 -69.4(5)
O29 Ti8 O28 C65 -160.9(5)
O37 Ti8 O28 C65 166.5(5)
O32 Ti8 O28 C65 114.5(5)
Ti7 Ti8 O28 C65 -168.4(6)
O36 Ti8 O28 Ti7 -161.39(17)
O35 Ti8 O28 Ti7 98.97(19)
O29 Ti8 O28 Ti7 7.43(16)
O37 Ti8 O28 Ti7 -25.1(5)
O32 Ti8 O28 Ti7 -77.16(17)
O41 Ti9 O29 Ti7 94.4(2)
O42 Ti9 O29 Ti7 -87.3(2)
O30 Ti9 O29 Ti7 0.76(17)
O38 Ti9 O29 Ti7 -176.10(18)
O41 Ti9 O29 Ti8 -114.0(4)
O42 Ti9 O29 Ti8 64.3(4)
O30 Ti9 O29 Ti8 152.3(4)
O38 Ti9 O29 Ti8 -24.5(3)
Ti7 Ti9 O29 Ti8 151.6(5)
O27 Ti7 O29 Ti9 76.3(9)
O26 Ti7 O29 Ti9 -96.6(2)
O30 Ti7 O29 Ti9 -0.77(18)
O28 Ti7 O29 Ti9 170.8(2)
O31 Ti7 O29 Ti9 87.68(18)
Ti8 Ti7 O29 Ti9 163.2(3)
O27 Ti7 O29 Ti8 -86.9(8)
O26 Ti7 O29 Ti8 100.2(2)
O30 Ti7 O29 Ti8 -164.0(2)
O28 Ti7 O29 Ti8 7.60(16)
O31 Ti7 O29 Ti8 -75.52(17)
Ti9 Ti7 O29 Ti8 -163.2(3)
O36 Ti8 O29 Ti9 -87.1(9)
O35 Ti8 O29 Ti9 102.4(4)
O28 Ti8 O29 Ti9 -159.7(4)
O37 Ti8 O29 Ti9 9.0(4)
O32 Ti8 O29 Ti9 -72.4(4)
Ti7 Ti8 O29 Ti9 -152.1(5)
O36 Ti8 O29 Ti7 65.0(9)
O35 Ti8 O29 Ti7 -105.50(19)
O28 Ti8 O29 Ti7 -7.60(16)
O37 Ti8 O29 Ti7 161.08(18)
O32 Ti8 O29 Ti7 79.68(17)
O27 Ti7 O30 C68 11.0(5)
O26 Ti7 O30 C68 -86.3(5)
O29 Ti7 O30 C68 178.1(5)
O28 Ti7 O30 C68 161.9(4)
O31 Ti7 O30 C68 92.8(4)
Ti9 Ti7 O30 C68 177.4(5)
Ti8 Ti7 O30 C68 167.7(4)
O27 Ti7 O30 Ti9 -166.44(19)
O26 Ti7 O30 Ti9 96.2(2)
O29 Ti7 O30 Ti9 0.69(16)
O28 Ti7 O30 Ti9 -15.5(4)
O31 Ti7 O30 Ti9 -84.66(17)
Ti8 Ti7 O30 Ti9 -9.77(18)
O41 Ti9 O30 C68 60.9(5)
O42 Ti9 O30 C68 -52.7(5)
O29 Ti9 O30 C68 -177.9(5)
O38 Ti9 O30 C68 -167.2(5)
Ti7 Ti9 O30 C68 -177.2(6)
O41 Ti9 O30 Ti7 -121.90(19)
O42 Ti9 O30 Ti7 124.53(18)
O29 Ti9 O30 Ti7 -0.73(17)
O38 Ti9 O30 Ti7 10.0(6)
O27 Ti7 O31 C77 -143.8(4)
O26 Ti7 O31 C77 -78(2)
O29 Ti7 O31 C77 38.8(4)
O30 Ti7 O31 C77 113.3(4)
O28 Ti7 O31 C77 -38.0(4)
Ti9 Ti7 O31 C77 73.6(4)
Ti8 Ti7 O31 C77 1.1(4)
O36 Ti8 O32 C77 127.2(5)
O35 Ti8 O32 C77 -112.5(17)
O29 Ti8 O32 C77 -49.9(4)
O28 Ti8 O32 C77 26.3(4)
O37 Ti8 O32 C77 -136.8(5)
Ti7 Ti8 O32 C77 -12.1(4)
O49 Ti10 O33 C78 88.4(5)
O42 Ti10 O33 C78 -171.7(5)
O43 Ti10 O33 C78 -35.3(8)
O44 Ti10 O33 C78 -5.2(5)
O39 Ti10 O33 C78 -86.4(5)
Ti11 Ti10 O33 C78 -17.0(5)
O50 Ti12 O34 C78 107.1(6)
O48 Ti12 O34 C78 -140.9(6)
O44 Ti12 O34 C78 -20.5(6)
O47 Ti12 O34 C78 -12.7(10)
Ti11 Ti12 O34 C78 -13.2(6)
O36 Ti8 O35 C79 178.7(7)
O29 Ti8 O35 C79 -3.2(7)
O28 Ti8 O35 C79 -79.4(7)
O37 Ti8 O35 C79 83.0(7)
O32 Ti8 O35 C79 59(2)
Ti7 Ti8 O35 C79 -40.2(7)
O35 Ti8 O36 C82 -160.4(7)
O29 Ti8 O36 C82 29.2(13)
O28 Ti8 O36 C82 99.4(7)
O37 Ti8 O36 C82 -65.9(7)
O32 Ti8 O36 C82 14.6(7)
Ti7 Ti8 O36 C82 82.6(7)
O36 Ti8 O37 C91 -177.0(5)
O35 Ti8 O37 C91 -78.8(5)
O29 Ti8 O37 C91 14.5(5)
O28 Ti8 O37 C91 46.1(7)
O32 Ti8 O37 C91 98.8(5)
Ti7 Ti8 O37 C91 27.9(5)
O41 Ti9 O38 C91 159.0(5)
O42 Ti9 O38 C91 -88.9(5)
O29 Ti9 O38 C91 36.7(5)
O30 Ti9 O38 C91 26.2(8)
Ti7 Ti9 O38 C91 33.8(5)
O49 Ti10 O39 C92 98.6(14)
O42 Ti10 O39 C92 -119.6(5)
O43 Ti10 O39 C92 -20.9(5)
O44 Ti10 O39 C92 55.8(5)
O33 Ti10 O39 C92 144.8(5)
Ti11 Ti10 O39 C92 17.0(5)
O46 Ti11 O40 C92 146.8(5)
O45 Ti11 O40 C92 63(5)
O44 Ti11 O40 C92 -34.5(5)
O43 Ti11 O40 C92 42.7(5)
O47 Ti11 O40 C92 -109.3(5)
Ti12 Ti11 O40 C92 -69.2(4)
Ti10 Ti11 O40 C92 3.8(4)
O42 Ti9 O41 C93 -149.4(9)
O29 Ti9 O41 C93 29.1(10)
O30 Ti9 O41 C93 110.1(9)
O38 Ti9 O41 C93 -57.3(9)
Ti7 Ti9 O41 C93 72.6(9)
O41 Ti9 O42 Ti10 133.1(5)
O29 Ti9 O42 Ti10 -45.3(6)
O30 Ti9 O42 Ti10 -123.7(5)
O38 Ti9 O42 Ti10 40.8(5)
Ti7 Ti9 O42 Ti10 -88.2(5)
O49 Ti10 O42 Ti9 144.8(5)
O43 Ti10 O42 Ti9 -116.3(5)
O44 Ti10 O42 Ti9 -50.0(10)
O33 Ti10 O42 Ti9 50.9(5)
O39 Ti10 O42 Ti9 -30.6(5)
Ti11 Ti10 O42 Ti9 -99.8(5)
O46 Ti11 O43 C96 16.3(5)
O45 Ti11 O43 C96 -81.8(5)
O44 Ti11 O43 C96 -175.8(5)
O47 Ti11 O43 C96 160.5(5)
O40 Ti11 O43 C96 97.6(5)
Ti12 Ti11 O43 C96 172.1(5)
Ti10 Ti11 O43 C96 177.9(6)
O46 Ti11 O43 Ti10 -161.59(18)
O45 Ti11 O43 Ti10 100.4(2)
O44 Ti11 O43 Ti10 6.37(16)
O47 Ti11 O43 Ti10 -17.3(4)
O40 Ti11 O43 Ti10 -80.31(17)
Ti12 Ti11 O43 Ti10 -5.73(18)
O49 Ti10 O43 C96 84.0(6)
O42 Ti10 O43 C96 -16.9(6)
O44 Ti10 O43 C96 176.0(6)
O33 Ti10 O43 C96 -152.9(6)
O39 Ti10 O43 C96 -102.4(6)
Ti11 Ti10 O43 C96 -177.6(6)
O49 Ti10 O43 Ti11 -98.37(19)
O42 Ti10 O43 Ti11 160.74(17)
O44 Ti10 O43 Ti11 -6.34(16)
O33 Ti10 O43 Ti11 24.7(6)
O39 Ti10 O43 Ti11 75.25(17)
O50 Ti12 O44 Ti11 82.3(3)
O48 Ti12 O44 Ti11 -100.4(2)
O47 Ti12 O44 Ti11 -7.48(17)
O34 Ti12 O44 Ti11 170.36(19)
O50 Ti12 O44 Ti10 -54.7(4)
O48 Ti12 O44 Ti10 122.6(3)
O47 Ti12 O44 Ti10 -144.5(3)
O34 Ti12 O44 Ti10 33.3(3)
Ti11 Ti12 O44 Ti10 -137.0(4)
O46 Ti11 O44 Ti12 -71.3(10)
O45 Ti11 O44 Ti12 104.3(2)
O43 Ti11 O44 Ti12 -159.7(2)
O47 Ti11 O44 Ti12 7.62(17)
O40 Ti11 O44 Ti12 -77.67(18)
Ti10 Ti11 O44 Ti12 -153.4(3)
O46 Ti11 O44 Ti10 82.1(9)
O45 Ti11 O44 Ti10 -102.32(19)
O43 Ti11 O44 Ti10 -6.34(16)
O47 Ti11 O44 Ti10 161.03(19)
O40 Ti11 O44 Ti10 75.74(17)
Ti12 Ti11 O44 Ti10 153.4(3)
O49 Ti10 O44 Ti12 -119.2(3)
O42 Ti10 O44 Ti12 75.4(7)
O43 Ti10 O44 Ti12 144.2(3)
O33 Ti10 O44 Ti12 -26.3(3)
O39 Ti10 O44 Ti12 55.8(3)
Ti11 Ti10 O44 Ti12 137.9(4)
O49 Ti10 O44 Ti11 102.89(18)
O42 Ti10 O44 Ti11 -62.5(7)
O43 Ti10 O44 Ti11 6.34(16)
O33 Ti10 O44 Ti11 -164.21(17)
O39 Ti10 O44 Ti11 -82.05(17)
O46 Ti11 O45 C99 2.5(7)
O44 Ti11 O45 C99 -176.6(7)
O43 Ti11 O45 C99 106.3(7)
O47 Ti11 O45 C99 -101.6(7)
O40 Ti11 O45 C99 86(5)
Ti12 Ti11 O45 C99 -142.0(7)
Ti10 Ti11 O45 C99 144.9(7)
O45 Ti11 O46 C102 165.5(14)
O44 Ti11 O46 C102 -19(2)
O43 Ti11 O46 C102 66.7(15)
O47 Ti11 O46 C102 -95.0(15)
O40 Ti11 O46 C102 -12.6(14)
Ti12 Ti11 O46 C102 -76.4(15)
Ti10 Ti11 O46 C102 49.6(15)
O46 Ti11 O47 C105 -15.0(5)
O45 Ti11 O47 C105 83.2(5)
O44 Ti11 O47 C105 176.8(5)
O43 Ti11 O47 C105 -159.2(4)
O40 Ti11 O47 C105 -97.0(5)
Ti12 Ti11 O47 C105 -176.4(5)
Ti10 Ti11 O47 C105 -170.7(4)
O46 Ti11 O47 Ti12 161.40(18)
O45 Ti11 O47 Ti12 -100.34(19)
O44 Ti11 O47 Ti12 -6.77(15)
O43 Ti11 O47 Ti12 17.2(4)
O40 Ti11 O47 Ti12 79.40(17)
Ti10 Ti11 O47 Ti12 5.76(18)
O50 Ti12 O47 C105 56.2(6)
O48 Ti12 O47 C105 -57.5(6)
O44 Ti12 O47 C105 -176.9(6)
O34 Ti12 O47 C105 175.1(7)
Ti11 Ti12 O47 C105 175.8(6)
O50 Ti12 O47 Ti11 -119.7(2)
O48 Ti12 O47 Ti11 126.6(2)
O44 Ti12 O47 Ti11 7.27(16)
O34 Ti12 O47 Ti11 -0.7(7)
O50 Ti12 O48 C108 138.1(13)
O44 Ti12 O48 C108 -39.6(14)
O47 Ti12 O48 C108 -120.5(13)
O34 Ti12 O48 C108 47.0(13)
Ti11 Ti12 O48 C108 -84.3(13)
O42 Ti10 O49 C111 178.7(9)
O43 Ti10 O49 C111 78.8(9)
O44 Ti10 O49 C111 2.2(9)
O33 Ti10 O49 C111 -85.7(9)
O39 Ti10 O49 C111 -40.0(18)
Ti11 Ti10 O49 C111 40.2(9)
O48 Ti12 O50 C114 -152(2)
O44 Ti12 O50 C114 26(2)
O47 Ti12 O50 C114 106(2)
O34 Ti12 O50 C114 -60(2)
Ti11 Ti12 O50 C114 68(2)
O52 Ti13 O51 C117 76.4(14)
O54 Ti13 O51 C117 -105.3(14)
O53 Ti13 O51 C117 179.4(15)
O55 Ti13 O51 C117 -19.7(14)
O65 Ti13 O51 C117 -20(3)
Ti15 Ti13 O51 C117 -141.8(14)
O51 Ti13 O52 C120 -28.6(9)
O54 Ti13 O52 C120 159.7(9)
O53 Ti13 O52 C120 -129.5(8)
O55 Ti13 O52 C120 62.1(9)
O65 Ti13 O52 C120 145.8(9)
Ti15 Ti13 O52 C120 -147.8(8)
O51 Ti13 O53 C123 -74.6(6)
O52 Ti13 O53 C123 24.4(6)
O54 Ti13 O53 C123 -167.2(6)
O55 Ti13 O53 C123 170.6(5)
O65 Ti13 O53 C123 107.3(5)
Ti15 Ti13 O53 C123 -176.0(6)
O51 Ti13 O53 Ti15 101.4(2)
O52 Ti13 O53 Ti15 -159.7(2)
O54 Ti13 O53 Ti15 8.77(16)
O55 Ti13 O53 Ti15 -13.4(6)
O65 Ti13 O53 Ti15 -76.72(18)
O63 Ti15 O53 C123 -26.8(5)
O62 Ti15 O53 C123 70.9(5)
O54 Ti15 O53 C123 167.5(5)
O61 Ti15 O53 C123 -178.0(4)
O64 Ti15 O53 C123 -106.3(5)
Ti14 Ti15 O53 C123 171.2(4)
Ti13 Ti15 O53 C123 176.4(6)
O63 Ti15 O53 Ti13 156.80(19)
O62 Ti15 O53 Ti13 -105.4(2)
O54 Ti15 O53 Ti13 -8.84(17)
O61 Ti15 O53 Ti13 5.6(4)
O64 Ti15 O53 Ti13 77.33(19)
Ti14 Ti15 O53 Ti13 -5.2(2)
O60 Ti14 O54 Ti15 90.3(2)
O68 Ti14 O54 Ti15 -93.9(2)
O61 Ti14 O54 Ti15 -1.86(16)
O56 Ti14 O54 Ti15 178.11(18)
O60 Ti14 O54 Ti13 -114.6(3)
O68 Ti14 O54 Ti13 61.1(4)
O61 Ti14 O54 Ti13 153.2(4)
O56 Ti14 O54 Ti13 -26.8(3)
Ti15 Ti14 O54 Ti13 155.1(5)
O63 Ti15 O54 Ti14 82.7(8)
O62 Ti15 O54 Ti14 -92.7(2)
O61 Ti15 O54 Ti14 1.88(16)
O53 Ti15 O54 Ti14 173.8(2)
O64 Ti15 O54 Ti14 89.91(18)
Ti13 Ti15 O54 Ti14 164.9(3)
O63 Ti15 O54 Ti13 -82.2(8)
O62 Ti15 O54 Ti13 102.39(19)
O61 Ti15 O54 Ti13 -163.07(19)
O53 Ti15 O54 Ti13 8.90(17)
O64 Ti15 O54 Ti13 -75.04(17)
Ti14 Ti15 O54 Ti13 -164.9(3)
O51 Ti13 O54 Ti14 97.3(4)
O52 Ti13 O54 Ti14 -90.9(9)
O53 Ti13 O54 Ti14 -164.4(4)
O55 Ti13 O54 Ti14 7.8(3)
O65 Ti13 O54 Ti14 -77.1(3)
Ti15 Ti13 O54 Ti14 -155.4(5)
O51 Ti13 O54 Ti15 -107.3(2)
O52 Ti13 O54 Ti15 64.4(9)
O53 Ti13 O54 Ti15 -9.01(17)
O55 Ti13 O54 Ti15 163.13(18)
O65 Ti13 O54 Ti15 78.31(17)
O51 Ti13 O55 C132 -73.1(5)
O52 Ti13 O55 C132 -169.8(5)
O54 Ti13 O55 C132 21.9(5)
O53 Ti13 O55 C132 43.3(7)
O65 Ti13 O55 C132 106.9(5)
Ti15 Ti13 O55 C132 33.7(5)
O60 Ti14 O56 C132 162.2(4)
O68 Ti14 O56 C132 -82.9(4)
O54 Ti14 O56 C132 40.8(4)
O61 Ti14 O56 C132 40.9(8)
Ti15 Ti14 O56 C132 42.2(5)
O71 Ti16 O57 C133 88(2)
O68 Ti16 O57 C133 -124.3(5)
O74 Ti16 O57 C133 53.4(5)
O72 Ti16 O57 C133 -23.6(5)
O66 Ti16 O57 C133 140.7(5)
Ti17 Ti16 O57 C133 15.0(4)
O73 Ti17 O58 C133 142.2(5)
O70 Ti17 O58 C133 16(5)
O74 Ti17 O58 C133 -38.9(5)
O75 Ti17 O58 C133 -114.3(5)
O72 Ti17 O58 C133 37.7(5)
Ti18 Ti17 O58 C133 -74.5(5)
Ti16 Ti17 O58 C133 -1.3(5)
O69 Ti18 O59 C134 96(4)
O74 Ti18 O59 C134 -82(4)
O75 Ti18 O59 C134 -164(4)
O67 Ti18 O59 C134 5(4)
Ti17 Ti18 O59 C134 -126(4)
O68 Ti14 O60 C137 -70.3(11)
O54 Ti14 O60 C137 105.8(11)
O61 Ti14 O60 C137 -173.7(11)
O56 Ti14 O60 C137 20.5(11)
Ti15 Ti14 O60 C137 148.2(10)
O60 Ti14 O61 C140 66.1(5)
O68 Ti14 O61 C140 -50.8(5)
O54 Ti14 O61 C140 -173.5(5)
O56 Ti14 O61 C140 -173.6(5)
Ti15 Ti14 O61 C140 -175.3(5)
O60 Ti14 O61 Ti15 -118.62(19)
O68 Ti14 O61 Ti15 124.50(17)
O54 Ti14 O61 Ti15 1.78(16)
O56 Ti14 O61 Ti15 1.7(6)
O63 Ti15 O61 C140 8.1(4)
O62 Ti15 O61 C140 -89.6(4)
O54 Ti15 O61 C140 174.1(4)
O53 Ti15 O61 C140 159.6(4)
O64 Ti15 O61 C140 89.0(4)
Ti14 Ti15 O61 C140 175.7(5)
Ti13 Ti15 O61 C140 163.2(4)
O63 Ti15 O61 Ti14 -167.64(17)
O62 Ti15 O61 Ti14 94.64(19)
O54 Ti15 O61 Ti14 -1.67(15)
O53 Ti15 O61 Ti14 -16.1(4)
O64 Ti15 O61 Ti14 -86.76(16)
Ti13 Ti15 O61 Ti14 -12.48(17)
O63 Ti15 O62 C143 -174.7(8)
O54 Ti15 O62 C143 4.2(8)
O61 Ti15 O62 C143 -70.6(8)
O53 Ti15 O62 C143 79.0(8)
O64 Ti15 O62 C143 134(3)
Ti14 Ti15 O62 C143 -30.7(8)
Ti13 Ti15 O62 C143 41.7(8)
O62 Ti15 O63 C146 -175.1(8)
O54 Ti15 O63 C146 9.6(13)
O61 Ti15 O63 C146 86.8(8)
O53 Ti15 O63 C146 -77.7(8)
O64 Ti15 O63 C146 2.3(8)
Ti14 Ti15 O63 C146 74.2(8)
Ti13 Ti15 O63 C146 -56.3(9)
O63 Ti15 O64 C155 -142.7(5)
O62 Ti15 O64 C155 -91(3)
O54 Ti15 O64 C155 39.1(5)
O61 Ti15 O64 C155 113.4(5)
O53 Ti15 O64 C155 -35.7(5)
Ti14 Ti15 O64 C155 73.7(5)
Ti13 Ti15 O64 C155 2.0(4)
O51 Ti13 O65 C155 -131(2)
O52 Ti13 O65 C155 131.8(4)
O54 Ti13 O65 C155 -45.4(4)
O53 Ti13 O65 C155 29.6(4)
O55 Ti13 O65 C155 -131.5(4)
Ti15 Ti13 O65 C155 -8.3(4)
O71 Ti16 O66 C156 88.1(6)
O68 Ti16 O66 C156 -173.5(5)
O74 Ti16 O66 C156 -5.3(5)
O72 Ti16 O66 C156 -32.2(8)
O57 Ti16 O66 C156 -88.1(5)
Ti17 Ti16 O66 C156 -16.2(6)
O59 Ti18 O67 C156 -131.3(6)
O69 Ti18 O67 C156 115.3(6)
O74 Ti18 O67 C156 -12.7(6)
O75 Ti18 O67 C156 4.1(11)
Ti17 Ti18 O67 C156 -5.0(7)
O60 Ti14 O68 Ti16 137.9(5)
O54 Ti14 O68 Ti16 -38.1(6)
O61 Ti14 O68 Ti16 -118.9(5)
O56 Ti14 O68 Ti16 47.3(5)
Ti15 Ti14 O68 Ti16 -82.1(5)
O71 Ti16 O68 Ti14 143.4(5)
O74 Ti16 O68 Ti14 -44.7(11)
O72 Ti16 O68 Ti14 -118.1(5)
O66 Ti16 O68 Ti14 49.9(5)
O57 Ti16 O68 Ti14 -33.9(5)
Ti17 Ti16 O68 Ti14 -102.1(5)
O59 Ti18 O69 C157 -79.3(12)
O74 Ti18 O69 C157 98.6(12)
O75 Ti18 O69 C157 179.1(12)
O67 Ti18 O69 C157 13.3(12)
Ti17 Ti18 O69 C157 142.1(12)
O73 Ti17 O70 C160 0.8(7)
O74 Ti17 O70 C160 -178.4(7)
O75 Ti17 O70 C160 -103.1(7)
O72 Ti17 O70 C160 105.3(7)
O58 Ti17 O70 C160 127(4)
Ti18 Ti17 O70 C160 -143.1(7)
Ti16 Ti17 O70 C160 144.0(7)
O68 Ti16 O71 C163 173.4(8)
O74 Ti16 O71 C163 -5.0(8)
O72 Ti16 O71 C163 71.9(8)
O66 Ti16 O71 C163 -91.7(8)
O57 Ti16 O71 C163 -40(2)
Ti17 Ti16 O71 C163 32.9(8)
O71 Ti16 O72 C166 84.1(5)
O68 Ti16 O72 C166 -15.6(5)
O74 Ti16 O72 C166 176.1(5)
O66 Ti16 O72 C166 -156.2(5)
O57 Ti16 O72 C166 -100.5(5)
Ti17 Ti16 O72 C166 -177.9(6)
O71 Ti16 O72 Ti17 -98.08(18)
O68 Ti16 O72 Ti17 162.31(16)
O74 Ti16 O72 Ti17 -6.00(15)
O66 Ti16 O72 Ti17 21.6(6)
O57 Ti16 O72 Ti17 77.35(17)
O73 Ti17 O72 C166 15.2(5)
O70 Ti17 O72 C166 -83.4(4)
O74 Ti17 O72 C166 -176.0(4)
O75 Ti17 O72 C166 159.6(4)
O58 Ti17 O72 C166 97.6(4)
Ti18 Ti17 O72 C166 172.6(4)
Ti16 Ti17 O72 C166 178.1(5)
O73 Ti17 O72 Ti16 -162.84(17)
O70 Ti17 O72 Ti16 98.5(2)
O74 Ti17 O72 Ti16 5.98(15)
O75 Ti17 O72 Ti16 -18.4(4)
O58 Ti17 O72 Ti16 -80.51(17)
Ti18 Ti17 O72 Ti16 -5.47(18)
O70 Ti17 O73 C169 171(3)
O74 Ti17 O73 C169 -14(3)
O75 Ti17 O73 C169 -90(3)
O72 Ti17 O73 C169 72(3)
O58 Ti17 O73 C169 -7(3)
Ti18 Ti17 O73 C169 -74(3)
Ti16 Ti17 O73 C169 56(3)
O59 Ti18 O74 Ti16 122.0(3)
O69 Ti18 O74 Ti16 -55.9(4)
O75 Ti18 O74 Ti16 -144.6(3)
O67 Ti18 O74 Ti16 30.9(3)
Ti17 Ti18 O74 Ti16 -139.0(4)
O59 Ti18 O74 Ti17 -99.1(2)
O69 Ti18 O74 Ti17 83.1(3)
O75 Ti18 O74 Ti17 -5.64(17)
O67 Ti18 O74 Ti17 169.92(19)
O71 Ti16 O74 Ti18 -118.6(3)
O68 Ti16 O74 Ti18 69.5(9)
O72 Ti16 O74 Ti18 145.4(3)
O66 Ti16 O74 Ti18 -25.9(3)
O57 Ti16 O74 Ti18 58.6(3)
Ti17 Ti16 O74 Ti18 139.3(4)
O71 Ti16 O74 Ti17 102.15(18)
O68 Ti16 O74 Ti17 -69.8(8)
O72 Ti16 O74 Ti17 6.08(15)
O66 Ti16 O74 Ti17 -165.21(17)
O57 Ti16 O74 Ti17 -80.66(17)
O73 Ti17 O74 Ti18 -72.8(10)
O70 Ti17 O74 Ti18 103.0(2)
O75 Ti17 O74 Ti18 5.67(17)
O72 Ti17 O74 Ti18 -161.3(2)
O58 Ti17 O74 Ti18 -79.10(18)
Ti16 Ti17 O74 Ti18 -155.2(3)
O73 Ti17 O74 Ti16 82.4(10)
O70 Ti17 O74 Ti16 -101.8(2)
O75 Ti17 O74 Ti16 160.90(19)
O72 Ti17 O74 Ti16 -6.06(15)
O58 Ti17 O74 Ti16 76.13(17)
Ti18 Ti17 O74 Ti16 155.2(3)
O59 Ti18 O75 C172 -63.1(5)
O69 Ti18 O75 C172 51.7(5)
O74 Ti18 O75 C172 179.2(5)
O67 Ti18 O75 C172 162.1(7)
Ti17 Ti18 O75 C172 173.7(6)
O59 Ti18 O75 Ti17 123.2(3)
O69 Ti18 O75 Ti17 -122.0(2)
O74 Ti18 O75 Ti17 5.51(16)
O67 Ti18 O75 Ti17 -11.6(8)
O73 Ti17 O75 C172 -8.9(6)
O70 Ti17 O75 C172 90.0(6)
O74 Ti17 O75 C172 -178.0(6)
O72 Ti17 O75 C172 -153.4(5)
O58 Ti17 O75 C172 -92.0(6)
Ti18 Ti17 O75 C172 -172.8(6)
Ti16 Ti17 O75 C172 -165.6(5)
O73 Ti17 O75 Ti18 163.90(18)
O70 Ti17 O75 Ti18 -97.2(2)
O74 Ti17 O75 Ti18 -5.18(15)
O72 Ti17 O75 Ti18 19.4(4)
O58 Ti17 O75 Ti18 80.83(17)
Ti16 Ti17 O75 Ti18 7.22(19)
Ti1 O1 C1 C3 -100.5(12)
Ti1 O1 C1 C2 133.2(8)
Ti1 O2 C4 C6 -92.5(8)
Ti1 O2 C4 C5 143.4(6)
Ti3 O3 C7 C8 40.4(7)
Ti1 O3 C7 C8 -137.5(5)
Ti3 O3 C7 C9 -84.8(6)
Ti1 O3 C7 C9 97.2(6)
Ti1 O4 C10 C12 130.9(7)
Ti2 O4 C10 C12 -56.6(9)
Ti1 O4 C10 C11 -94.5(6)
Ti2 O4 C10 C11 78.0(7)
C18 C13 C14 C15 1.4(9)
C19 C13 C14 C15 -174.4(6)
C13 C14 C15 C16 -0.5(10)
C14 C15 C16 C17 -0.4(10)
C15 C16 C17 C18 0.4(9)
C16 C17 C18 C13 0.5(8)
C16 C17 C18 C20 -172.9(5)
C14 C13 C18 C17 -1.4(8)
C19 C13 C18 C17 174.1(5)
C14 C13 C18 C20 171.7(5)
C19 C13 C18 C20 -12.8(8)
Ti3 O7 C19 O6 12.1(8)
Ti3 O7 C19 C13 -163.4(3)
Ti1 O6 C19 O7 -6.0(8)
Ti1 O6 C19 C13 169.6(3)
C14 C13 C19 O7 113.8(6)
C18 C13 C19 O7 -61.8(7)
C14 C13 C19 O6 -62.2(7)
C18 C13 C19 O6 122.3(6)
Ti4 O8 C20 O9 21.5(9)
Ti4 O8 C20 C18 -156.3(4)
Ti6 O9 C20 O8 -4.2(9)
Ti6 O9 C20 C18 173.6(4)
C17 C18 C20 O8 151.1(5)
C13 C18 C20 O8 -22.2(8)
C17 C18 C20 O9 -26.9(8)
C13 C18 C20 O9 159.9(5)
Ti2 O10 C21 C22 148.1(8)
Ti2 O10 C21 C23 -82.9(12)
C29 C24 C25 C26 2.9(9)
C30 C24 C25 C26 -174.5(5)
C24 C25 C26 C27 -1.3(10)
C25 C26 C27 C28 -0.7(10)
C26 C27 C28 C29 1.1(9)
C25 C24 C29 C28 -2.6(8)
C30 C24 C29 C28 174.8(5)
C25 C24 C29 C31 172.2(5)
C30 C24 C29 C31 -10.5(8)
C27 C28 C29 C24 0.6(9)
C27 C28 C29 C31 -174.3(5)
Ti3 O12 C30 O13 -12.7(8)
Ti3 O12 C30 C24 161.3(3)
Ti2 O13 C30 O12 -30.0(8)
Ti2 O13 C30 C24 156.2(3)
C25 C24 C30 O12 -60.1(6)
C29 C24 C30 O12 122.6(5)
C25 C24 C30 O13 114.5(6)
C29 C24 C30 O13 -62.9(7)
Ti4 O14 C31 O15 -20.2(8)
Ti4 O14 C31 C29 161.5(3)
Ti5 O15 C31 O14 5.9(8)
Ti5 O15 C31 C29 -175.8(3)
C24 C29 C31 O14 -6.6(8)
C28 C29 C31 O14 168.2(5)
C24 C29 C31 O15 175.0(5)
C28 C29 C31 O15 -10.3(8)
Ti3 O16 C32 C33 -100.9(8)
Ti3 O16 C32 C34 137.1(7)
Ti3 O17 C35 C37 78.6(9)
Ti3 O17 C35 C36 -156.6(5)
Ti4 O18 C38 C40 -151.7(10)
Ti4 O18 C38 C40' -101.2(15)
Ti4 O18 C38 C39 43.2(19)
O18 C38 C40 C40' 103.1(18)
C39 C38 C40 C40' -94.4(19)
O18 C38 C40' C40 -101.5(17)
C39 C38 C40' C40 116.4(16)
Ti5 O19 C41 C42 141.4(4)
Ti4 O19 C41 C42 -47.6(7)
Ti5 O19 C41 C43 -92.5(5)
Ti4 O19 C41 C43 78.6(6)
Ti5 O21 C44 C46 -115.6(8)
Ti5 O21 C44 C45 123.0(6)
Ti6 O22 C47 C49 54.1(8)
Ti5 O22 C47 C49 -132.4(5)
Ti6 O22 C47 C48 -74.2(7)
Ti5 O22 C47 C48 99.3(6)
Ti6 O23 C50 C51 -22(2)
Ti6 O23 C50 C52 107.0(19)
Ti6 O24 C53 C54 79.8(11)
Ti6 O24 C53 C55 -155.2(7)
Ti5 O25 C56 C58 49(4)
Ti5 O25 C56 C57 -126(3)
Ti7 O26 C59 C60 -106.6(9)
Ti7 O26 C59 C61 136.5(7)
Ti7 O27 C62 C63 -29(4)
Ti7 O27 C62 C64 -179.5(15)
Ti7 O28 C65 C66 101.6(5)
Ti8 O28 C65 C66 -92.0(6)
Ti7 O28 C65 C67 -132.6(5)
Ti8 O28 C65 C67 33.8(8)
Ti7 O30 C68 C69 -104.7(6)
Ti9 O30 C68 C69 71.9(7)
Ti7 O30 C68 C70 130.4(5)
Ti9 O30 C68 C70 -53.0(8)
C76 C71 C72 C73 2.2(9)
C77 C71 C72 C73 -168.6(6)
C71 C72 C73 C74 -1.1(10)
C72 C73 C74 C75 -0.7(11)
C73 C74 C75 C76 1.2(10)
C74 C75 C76 C71 0.0(8)
C74 C75 C76 C78 -176.1(5)
C72 C71 C76 C75 -1.7(8)
C77 C71 C76 C75 168.5(5)
C72 C71 C76 C78 174.3(5)
C77 C71 C76 C78 -15.6(8)
Ti8 O32 C77 O31 17.8(8)
Ti8 O32 C77 C71 -154.7(4)
Ti7 O31 C77 O32 -10.5(8)
Ti7 O31 C77 C71 161.8(4)
C72 C71 C77 O32 103.1(6)
C76 C71 C77 O32 -67.4(7)
C72 C71 C77 O31 -70.0(7)
C76 C71 C77 O31 119.6(6)
Ti12 O34 C78 O33 2.7(9)
Ti12 O34 C78 C76 -177.9(4)
Ti10 O33 C78 O34 14.4(9)
Ti10 O33 C78 C76 -165.0(3)
C75 C76 C78 O34 -16.7(8)
C71 C76 C78 O34 167.3(5)
C75 C76 C78 O33 162.7(5)
C71 C76 C78 O33 -13.3(8)
Ti8 O35 C79 C80 -97.7(8)
Ti8 O35 C79 C81 140.4(7)
Ti8 O36 C82 C83 86.5(8)
Ti8 O36 C82 C84 -147.5(6)
C90 C85 C86 C87 1.5(9)
C91 C85 C86 C87 -176.1(6)
C85 C86 C87 C88 0.9(10)
C86 C87 C88 C89 -2.8(10)
C87 C88 C89 C90 2.3(10)
C88 C89 C90 C85 0.2(9)
C88 C89 C90 C92 -175.3(5)
C86 C85 C90 C89 -2.1(8)
C91 C85 C90 C89 175.5(5)
C86 C85 C90 C92 173.3(5)
C91 C85 C90 C92 -9.2(8)
Ti8 O37 C91 O38 -5.2(9)
Ti8 O37 C91 C85 167.6(3)
Ti9 O38 C91 O37 -29.9(8)
Ti9 O38 C91 C85 157.5(4)
C86 C85 C91 O37 -57.0(7)
C90 C85 C91 O37 125.4(6)
C86 C85 C91 O38 116.4(6)
C90 C85 C91 O38 -61.1(7)
Ti10 O39 C92 O40 -20.2(8)
Ti10 O39 C92 C90 159.7(4)
Ti11 O40 C92 O39 6.5(8)
Ti11 O40 C92 C90 -173.4(3)
C89 C90 C92 O39 166.2(5)
C85 C90 C92 O39 -9.2(8)
C89 C90 C92 O40 -13.9(8)
C85 C90 C92 O40 170.7(5)
Ti9 O41 C93 C95 152.3(7)
Ti9 O41 C93 C94 -75.8(11)
Ti11 O43 C96 C97 133.0(6)
Ti10 O43 C96 C97 -49.8(9)
Ti11 O43 C96 C98 -99.1(6)
Ti10 O43 C96 C98 78.1(7)
Ti11 O45 C99 C100 -98.1(9)
Ti11 O45 C99 C101 140.2(6)
Ti11 O46 C102 C104 79(2)
Ti11 O46 C102 C103 -137.0(12)
Ti11 O47 C105 C107 -120.8(6)
Ti12 O47 C105 C107 64.2(9)
Ti11 O47 C105 C106 107.8(7)
Ti12 O47 C105 C106 -67.2(8)
Ti12 O48 C108 C110 79.6(19)
Ti12 O48 C108 C109 -137.5(11)
Ti10 O49 C111 C113 84.0(13)
Ti10 O49 C111 C112 -144.5(7)
Ti12 O50 C114 C116 39(2)
Ti12 O50 C114 C115 171.3(15)
Ti13 O51 C117 C119 -127.1(13)
Ti13 O51 C117 C118 92.7(17)
Ti13 O52 C120 C122 -90.4(11)
Ti13 O52 C120 C121 135.0(7)
Ti13 O53 C123 C124 -76.3(8)
Ti15 O53 C123 C124 108.4(6)
Ti13 O53 C123 C125 46.0(8)
Ti15 O53 C123 C125 -129.3(5)
C131 C126 C127 C128 3.9(9)
C132 C126 C127 C128 -174.6(6)
C126 C127 C128 C129 -4.4(10)
C127 C128 C129 C130 2.4(10)
C128 C129 C130 C131 0.1(10)
C127 C126 C131 C130 -1.4(8)
C132 C126 C131 C130 177.0(6)
C127 C126 C131 C133 -179.2(5)
C132 C126 C131 C133 -0.7(8)
C129 C130 C131 C126 -0.5(9)
C129 C130 C131 C133 177.3(6)
Ti13 O55 C132 O56 -12.8(8)
Ti13 O55 C132 C126 160.3(4)
Ti14 O56 C132 O55 -29.8(8)
Ti14 O56 C132 C126 157.0(4)
C127 C126 C132 O55 -73.6(7)
C131 C126 C132 O55 108.0(6)
C127 C126 C132 O56 100.2(6)
C131 C126 C132 O56 -78.2(7)
Ti17 O58 C133 O57 12.8(9)
Ti17 O58 C133 C131 -163.8(4)
Ti16 O57 C133 O58 -21.8(9)
Ti16 O57 C133 C131 154.8(4)
C126 C131 C133 O58 169.6(5)
C130 C131 C133 O58 -8.2(8)
C126 C131 C133 O57 -7.3(8)
C130 C131 C133 O57 174.9(5)
Ti18 O59 C134 C136 -97(4)
Ti18 O59 C134 C135 110(4)
Ti14 O60 C137 C138 -117.0(10)
Ti14 O60 C137 C139 112.0(11)
Ti14 O61 C140 C142 -47.7(7)
Ti15 O61 C140 C142 138.1(5)
Ti14 O61 C140 C141 77.6(6)
Ti15 O61 C140 C141 -96.7(6)
Ti15 O62 C143 C145 -123.7(8)
Ti15 O62 C143 C144 115.9(8)
Ti15 O63 C146 C148 121.7(8)
Ti15 O63 C146 C147 -117.2(8)
C154 C149 C150 C151 0.7(9)
C155 C149 C150 C151 -173.5(6)
C149 C150 C151 C152 0.6(11)
C150 C151 C152 C153 -1.2(12)
C151 C152 C153 C154 0.5(11)
C150 C149 C154 C153 -1.4(9)
C155 C149 C154 C153 172.3(6)
C150 C149 C154 C156 174.9(5)
C155 C149 C154 C156 -11.4(9)
C152 C153 C154 C149 0.9(10)
C152 C153 C154 C156 -175.5(6)
Ti15 O64 C155 O65 -9.5(8)
Ti15 O64 C155 C149 164.3(4)
Ti13 O65 C155 O64 13.5(8)
Ti13 O65 C155 C149 -160.4(4)
C150 C149 C155 O64 -63.9(7)
C154 C149 C155 O64 122.2(6)
C150 C149 C155 O65 110.7(6)
C154 C149 C155 O65 -63.2(7)
Ti16 O66 C156 O67 18.3(10)
Ti16 O66 C156 C154 -159.7(4)
Ti18 O67 C156 O66 -6.2(10)
Ti18 O67 C156 C154 171.8(4)
C149 C154 C156 O66 -21.4(8)
C153 C154 C156 O66 154.9(6)
C149 C154 C156 O67 160.4(6)
C153 C154 C156 O67 -23.2(8)
Ti18 O69 C157 C158 139.4(12)
Ti18 O69 C157 C159 -90.8(14)
Ti17 O70 C160 C161 -78.8(9)
Ti17 O70 C160 C162 156.4(6)
Ti16 O71 C163 C165 -162.4(7)
Ti16 O71 C163 C164 68.2(12)
Ti16 O72 C166 C167 -50.4(7)
Ti17 O72 C166 C167 132.1(4)
Ti16 O72 C166 C168 75.5(7)
Ti17 O72 C166 C168 -102.0(5)
Ti17 O73 C169 C170 162(2)
Ti17 O73 C169 C171 -6(4)
Ti18 O75 C172 C173 117.7(9)
Ti17 O75 C172 C173 -71.0(10)
Ti18 O75 C172 C174 -96.4(8)
Ti17 O75 C172 C174 74.9(9)
